data_7704498
loop_
_publ_author_name
'Li, Jiale'
'Li, Hao'
'Yu, Haizhu'
'Chai, Jinsong'
'Li, Qinzhen'
'Song, Yongbo'
'Zhang, Zhongjie'
'Zhu, Manzhou'

_publ_section_title
;
 A novel geometric structure of a nanocluster with an irregular kernel:
 Ag<sub>30</sub>Cu<sub>14</sub>(TPP)<sub>4</sub>(SR)<sub>28</sub>.
;
_journal_issue 23
_journal_name_full 'Dalton transactions (Cambridge, England : 2003)'
_journal_page_first 7684
_journal_page_last 7687
_journal_paper_doi 10.1039/d0dt01142h
_journal_volume 49
_journal_year 2020
_chemical_formula_moiety 'C268 H256 Ag30 Cu14 P4 S28'
_chemical_formula_sum 'C268 H256 Ag30 Cu14 P4 S28'
_chemical_formula_weight 8623.93
_space_group_crystal_system triclinic
_space_group_IT_number 2
_space_group_name_Hall '-P 1'
_space_group_name_H-M_alt 'P -1'
_atom_sites_solution_hydrogens mixed
_atom_sites_solution_primary iterative
_audit_creation_date 2020-05-18
_audit_creation_method
;
Olex2 1.2
(compiled 2018.05.29 svn.r3508 for OlexSys, GUI svn.r5506)
;
_audit_update_record
;
2020-05-18 deposited with the CCDC.	2020-05-21 downloaded from the CCDC.
;
_cell_angle_alpha 96.042(5)
_cell_angle_beta 91.353(5)
_cell_angle_gamma 112.889(5)
_cell_formula_units_Z 2
_cell_length_a 21.347(9)
_cell_length_b 22.304(9)
_cell_length_c 34.107(14)
_cell_measurement_reflns_used 9796
_cell_measurement_temperature 296(2)
_cell_measurement_theta_max 24.63
_cell_measurement_theta_min 2.17
_cell_volume 14840(11)
_computing_cell_refinement 'SAINT v7.68A (Bruker, 2009)'
_computing_data_reduction 'SAINT v7.68A (Bruker, 2009)'
_computing_molecular_graphics 'Olex2 (Dolomanov et al., 2009)'
_computing_publication_material 'Olex2 (Dolomanov et al., 2009)'
_computing_structure_refinement 'olex2.refine (Bourhis et al., 2015)'
_computing_structure_solution 'olex2.solve (Bourhis et al., 2015)'
_diffrn_ambient_temperature 296.15
_diffrn_measured_fraction_theta_full 0.981
_diffrn_measured_fraction_theta_max 0.875
_diffrn_measurement_device_type 'Bruker APEX-II CCD'
_diffrn_measurement_method '\f and \w scans'
_diffrn_radiation_monochromator graphite
_diffrn_radiation_type MoK\a
_diffrn_radiation_wavelength 0.71073
_diffrn_reflns_av_R_equivalents 0.0858
_diffrn_reflns_av_unetI/netI 0.1522
_diffrn_reflns_Laue_measured_fraction_full 0.981
_diffrn_reflns_Laue_measured_fraction_max 0.875
_diffrn_reflns_limit_h_max 26
_diffrn_reflns_limit_h_min -26
_diffrn_reflns_limit_k_max 28
_diffrn_reflns_limit_k_min -25
_diffrn_reflns_limit_l_max 42
_diffrn_reflns_limit_l_min -43
_diffrn_reflns_number 109254
_diffrn_reflns_point_group_measured_fraction_full 0.981
_diffrn_reflns_point_group_measured_fraction_max 0.875
_diffrn_reflns_theta_full 25.242
_diffrn_reflns_theta_max 27.250
_diffrn_reflns_theta_min 0.602
_diffrn_standards_number 0
_exptl_absorpt_coefficient_mu 3.168
_exptl_absorpt_correction_T_max 0.7455
_exptl_absorpt_correction_T_min 0.4548
_exptl_absorpt_correction_type multi-scan
_exptl_absorpt_process_details
'SADABS-2008/1 (Bruker,2008) was used for absorption correction. wR2(int) was 0.1506 before and 0.0815 after correction. The Ratio of minimum to maximum transmission is 0.6101. The \l/2 correction factor is 0.0015.'
_exptl_crystal_colour black
_exptl_crystal_colour_primary black
_exptl_crystal_density_diffrn 1.930
_exptl_crystal_description block
_exptl_crystal_F_000 8376
_exptl_crystal_size_max 0.08
_exptl_crystal_size_mid 0.06
_exptl_crystal_size_min 0.05
_refine_diff_density_max 3.360
_refine_diff_density_min -2.156
_refine_diff_density_rms 0.291
_refine_ls_extinction_method none
_refine_ls_goodness_of_fit_ref 1.043
_refine_ls_hydrogen_treatment constr
_refine_ls_matrix_type full
_refine_ls_number_parameters 2963
_refine_ls_number_reflns 58224
_refine_ls_number_restraints 3218
_refine_ls_restrained_S_all 1.025
_refine_ls_R_factor_all 0.1625
_refine_ls_R_factor_gt 0.1030
_refine_ls_shift/su_max 0.009
_refine_ls_shift/su_mean 0.000
_refine_ls_structure_factor_coef Fsqd
_refine_ls_weighting_details 'w=1/[\s^2^(Fo^2^)+(0.1639P)^2^] where P=(Fo^2^+2Fc^2^)/3'
_refine_ls_weighting_scheme calc
_refine_ls_wR_factor_gt 0.2839
_refine_ls_wR_factor_ref 0.3203
_reflns_Friedel_coverage 0.000
_reflns_number_gt 29792
_reflns_number_total 58224
_reflns_threshold_expression 'I > 2\s(I)'
_cod_data_source_file d0dt01142h2.cif
_cod_data_source_block ljl
_cod_depositor_comments 'Adding full bibliography for 7704498.cif.'
_cod_database_code 7704498
_shelx_shelxl_version_number 2018/3
_shelx_space_group_comment
;
The symmetry employed for this shelxl refinement is uniquely defined
by the following loop, which should always be used as a source of
symmetry information in preference to the above space-group names.
They are only intended as comments.
;
_olex2_refinement_description
;
1. Fixed Uiso
 At 1.2 times of:
  All C(H) groups
 At 1.5 times of:
  All C(H,H,H) groups
2. Restrained distances
 C8QA-C3KA
 1.48 with sigma of 0.01
3. Restrained planarity
 C2EA, C2KA, C3KA, C8QA
 with sigma of 0.01
4. Uiso/Uaniso restraints and constraints
C2 \\sim C3 \\sim C4 \\sim C5 \\sim C6 \\sim C7 \\sim C8 \\sim C9 \\sim C10
\\sim C12 \\sim C13 \\sim C79 \\sim C6PA \\sim C5PA \\sim C8OA \\sim C6NA \\sim
C14 \\sim C15 \\sim C9QA \\sim C16 \\sim C64 \\sim C6DA \\sim C7DA \\sim C0LA
\\sim C17 \\sim C18 \\sim C19 \\sim C20 \\sim C2RA \\sim C22 \\sim C23 \\sim
C24 \\sim C25 \\sim C26 \\sim C27 \\sim C28 \\sim C29 \\sim C30 \\sim C31 \\sim
C33 \\sim C34 \\sim C35 \\sim C36 \\sim C39 \\sim C45 \\sim C3HA \\sim C9JA
\\sim C0KA \\sim C2HA \\sim C40 \\sim C42 \\sim C43 \\sim C3GA \\sim C4GA \\sim
C6OA \\sim C5GA \\sim C32 \\sim C46 \\sim C47 \\sim C48 \\sim C49 \\sim C50
\\sim C21 \\sim C52 \\sim C53 \\sim C54 \\sim C55 \\sim C56 \\sim C58 \\sim C59
\\sim C60 \\sim C61 \\sim C62 \\sim C66 \\sim C67 \\sim C69 \\sim C70 \\sim C38
\\sim C4AA \\sim C3NA \\sim C5AA \\sim C6AA \\sim C71 \\sim C74 \\sim C75 \\sim
C76 \\sim C77 \\sim C78 \\sim C81 \\sim C82 \\sim C83 \\sim C0NA \\sim C1NA
\\sim C0PA \\sim C1PA \\sim C2NA \\sim C84 \\sim C85 \\sim C86 \\sim C88 \\sim
C89 \\sim C90 \\sim C91 \\sim C92 \\sim C93 \\sim C94 \\sim C95 \\sim C96 \\sim
C97 \\sim C98 \\sim C99 \\sim C6CA \\sim C6EA \\sim C4DA \\sim C8AA \\sim C5FA
\\sim C6HA \\sim C7EA \\sim C3FA \\sim C4HA \\sim C0DA \\sim C7CA \\sim C1CA
\\sim C9AA \\sim C9CA \\sim C6FA \\sim C1DA \\sim C2CA \\sim C9EA \\sim C4EA
\\sim C2GA \\sim C0CA \\sim C8DA \\sim C3CA \\sim C3BA \\sim C5DA \\sim C0AA
\\sim C0GA \\sim C7AA \\sim C37 \\sim C3EA \\sim C41 \\sim C9FA \\sim C2EA
\\sim C3KA \\sim C2KA \\sim C11 \\sim C57 \\sim C1EA \\sim C2DA \\sim C9DA
\\sim C2BA \\sim C7BA \\sim C1AA \\sim C0BA \\sim C5EA \\sim C4BA \\sim C8BA
\\sim C3AA \\sim C5HA \\sim C5BA \\sim C7FA \\sim C6BA \\sim C9BA \\sim C8FA
\\sim C5CA \\sim C80 \\sim C1BA \\sim C4FA \\sim C9GA \\sim C72 \\sim C0HA
\\sim C1HA \\sim C9NA \\sim C8GA \\sim C1FA \\sim C2FA \\sim C87 \\sim C8CA
\\sim C4CA \\sim C1GA \\sim C2AA \\sim C3DA \\sim C0FA \\sim C8EA \\sim C6GA
\\sim C3JA \\sim C8KA \\sim C3MA \\sim C3LA \\sim C2IA \\sim C4OA \\sim C2JA
\\sim C3OA \\sim C5OA \\sim C2LA \\sim C0IA \\sim C1KA \\sim C1JA \\sim C6MA
\\sim C6KA \\sim C7HA \\sim C2OA \\sim C4KA \\sim C4JA \\sim C0OA \\sim C5MA
\\sim C1OA \\sim C4NA \\sim C5LA \\sim C1IA \\sim C9LA \\sim C7NA \\sim C5KA
\\sim C7KA \\sim C1MA \\sim C5JA \\sim C5NA \\sim C9OA \\sim C7MA \\sim C8JA
\\sim C8IA \\sim C9KA \\sim C9HA \\sim C8MA \\sim C8NA \\sim C6JA \\sim C7OA
\\sim C7JA \\sim C3IA \\sim C4IA \\sim C6IA \\sim C2QA \\sim C7IA \\sim C5IA
\\sim C9IA \\sim C9MA \\sim C4MA \\sim C4LA \\sim C0JA \\sim C6LA \\sim C0RA
\\sim C7LA \\sim C8LA \\sim C7GA \\sim C65 \\sim C8HA \\sim C0MA \\sim C2MA
\\sim C3PA \\sim C2PA \\sim C7QA \\sim C4PA \\sim C5QA \\sim C7PA \\sim C9PA
\\sim C4QA \\sim C0QA \\sim C1QA \\sim C73 \\sim C44 \\sim C0EA \\sim C1LA
\\sim C6QA \\sim C8QA \\sim C3QA \\sim C8PA \\sim C1RA: within 2A with sigma of
0.01 and sigma for terminal atoms of 0.02
Uanis(C2) \\sim Ueq, Uanis(C3) \\sim Ueq, Uanis(C4) \\sim Ueq, Uanis(C5) \\sim
Ueq, Uanis(C6) \\sim Ueq, Uanis(C7) \\sim Ueq, Uanis(C8) \\sim Ueq, Uanis(C9)
\\sim Ueq, Uanis(C10) \\sim Ueq, Uanis(C12) \\sim Ueq, Uanis(C13) \\sim Ueq,
Uanis(C79) \\sim Ueq, Uanis(C6PA) \\sim Ueq, Uanis(C5PA) \\sim Ueq, Uanis(C8OA)
\\sim Ueq, Uanis(C6NA) \\sim Ueq, Uanis(C14) \\sim Ueq, Uanis(C15) \\sim Ueq,
Uanis(C9QA) \\sim Ueq, Uanis(C16) \\sim Ueq, Uanis(C64) \\sim Ueq, Uanis(C6DA)
\\sim Ueq, Uanis(C7DA) \\sim Ueq, Uanis(C0LA) \\sim Ueq, Uanis(C17) \\sim Ueq,
Uanis(C18) \\sim Ueq, Uanis(C19) \\sim Ueq, Uanis(C20) \\sim Ueq, Uanis(C2RA)
\\sim Ueq, Uanis(C22) \\sim Ueq, Uanis(C23) \\sim Ueq, Uanis(C24) \\sim Ueq,
Uanis(C25) \\sim Ueq, Uanis(C26) \\sim Ueq, Uanis(C27) \\sim Ueq, Uanis(C28)
\\sim Ueq, Uanis(C29) \\sim Ueq, Uanis(C30) \\sim Ueq, Uanis(C31) \\sim Ueq,
Uanis(C33) \\sim Ueq, Uanis(C34) \\sim Ueq, Uanis(C35) \\sim Ueq, Uanis(C36)
\\sim Ueq, Uanis(C39) \\sim Ueq, Uanis(C45) \\sim Ueq, Uanis(C3HA) \\sim Ueq,
Uanis(C9JA) \\sim Ueq, Uanis(C0KA) \\sim Ueq, Uanis(C2HA) \\sim Ueq, Uanis(C40)
\\sim Ueq, Uanis(C42) \\sim Ueq, Uanis(C43) \\sim Ueq, Uanis(C3GA) \\sim Ueq,
Uanis(C4GA) \\sim Ueq, Uanis(C6OA) \\sim Ueq, Uanis(C5GA) \\sim Ueq, Uanis(C32)
\\sim Ueq, Uanis(C46) \\sim Ueq, Uanis(C47) \\sim Ueq, Uanis(C48) \\sim Ueq,
Uanis(C49) \\sim Ueq, Uanis(C50) \\sim Ueq, Uanis(C21) \\sim Ueq, Uanis(C52)
\\sim Ueq, Uanis(C53) \\sim Ueq, Uanis(C54) \\sim Ueq, Uanis(C55) \\sim Ueq,
Uanis(C56) \\sim Ueq, Uanis(C58) \\sim Ueq, Uanis(C59) \\sim Ueq, Uanis(C60)
\\sim Ueq, Uanis(C61) \\sim Ueq, Uanis(C62) \\sim Ueq, Uanis(C66) \\sim Ueq,
Uanis(C67) \\sim Ueq, Uanis(C69) \\sim Ueq, Uanis(C70) \\sim Ueq, Uanis(C38)
\\sim Ueq, Uanis(C4AA) \\sim Ueq, Uanis(C3NA) \\sim Ueq, Uanis(C5AA) \\sim Ueq,
Uanis(C6AA) \\sim Ueq, Uanis(C71) \\sim Ueq, Uanis(C74) \\sim Ueq, Uanis(C75)
\\sim Ueq, Uanis(C76) \\sim Ueq, Uanis(C77) \\sim Ueq, Uanis(C78) \\sim Ueq,
Uanis(C81) \\sim Ueq, Uanis(C82) \\sim Ueq, Uanis(C83) \\sim Ueq, Uanis(C0NA)
\\sim Ueq, Uanis(C1NA) \\sim Ueq, Uanis(C0PA) \\sim Ueq, Uanis(C1PA) \\sim Ueq,
Uanis(C2NA) \\sim Ueq, Uanis(C84) \\sim Ueq, Uanis(C85) \\sim Ueq, Uanis(C86)
\\sim Ueq, Uanis(C88) \\sim Ueq, Uanis(C89) \\sim Ueq, Uanis(C90) \\sim Ueq,
Uanis(C91) \\sim Ueq, Uanis(C92) \\sim Ueq, Uanis(C93) \\sim Ueq, Uanis(C94)
\\sim Ueq, Uanis(C95) \\sim Ueq, Uanis(C96) \\sim Ueq, Uanis(C97) \\sim Ueq,
Uanis(C98) \\sim Ueq, Uanis(C99) \\sim Ueq, Uanis(C6CA) \\sim Ueq, Uanis(C6EA)
\\sim Ueq, Uanis(C4DA) \\sim Ueq, Uanis(C8AA) \\sim Ueq, Uanis(C5FA) \\sim Ueq,
Uanis(C6HA) \\sim Ueq, Uanis(C7EA) \\sim Ueq, Uanis(C3FA) \\sim Ueq,
Uanis(C4HA) \\sim Ueq, Uanis(C0DA) \\sim Ueq, Uanis(C7CA) \\sim Ueq,
Uanis(C1CA) \\sim Ueq, Uanis(C9AA) \\sim Ueq, Uanis(C9CA) \\sim Ueq,
Uanis(C6FA) \\sim Ueq, Uanis(C1DA) \\sim Ueq, Uanis(C2CA) \\sim Ueq,
Uanis(C9EA) \\sim Ueq, Uanis(C4EA) \\sim Ueq, Uanis(C2GA) \\sim Ueq,
Uanis(C0CA) \\sim Ueq, Uanis(C8DA) \\sim Ueq, Uanis(C3CA) \\sim Ueq,
Uanis(C3BA) \\sim Ueq, Uanis(C5DA) \\sim Ueq, Uanis(C0AA) \\sim Ueq,
Uanis(C0GA) \\sim Ueq, Uanis(C7AA) \\sim Ueq, Uanis(C37) \\sim Ueq, Uanis(C3EA)
\\sim Ueq, Uanis(C41) \\sim Ueq, Uanis(C9FA) \\sim Ueq, Uanis(C2EA) \\sim Ueq,
Uanis(C3KA) \\sim Ueq, Uanis(C2KA) \\sim Ueq, Uanis(C11) \\sim Ueq, Uanis(C57)
\\sim Ueq, Uanis(C1EA) \\sim Ueq, Uanis(C2DA) \\sim Ueq, Uanis(C9DA) \\sim Ueq,
Uanis(C2BA) \\sim Ueq, Uanis(C7BA) \\sim Ueq, Uanis(C1AA) \\sim Ueq,
Uanis(C0BA) \\sim Ueq, Uanis(C5EA) \\sim Ueq, Uanis(C4BA) \\sim Ueq,
Uanis(C8BA) \\sim Ueq, Uanis(C3AA) \\sim Ueq, Uanis(C5HA) \\sim Ueq,
Uanis(C5BA) \\sim Ueq, Uanis(C7FA) \\sim Ueq, Uanis(C6BA) \\sim Ueq,
Uanis(C9BA) \\sim Ueq, Uanis(C8FA) \\sim Ueq, Uanis(C5CA) \\sim Ueq, Uanis(C80)
\\sim Ueq, Uanis(C1BA) \\sim Ueq, Uanis(C4FA) \\sim Ueq, Uanis(C9GA) \\sim Ueq,
Uanis(C72) \\sim Ueq, Uanis(C0HA) \\sim Ueq, Uanis(C1HA) \\sim Ueq, Uanis(C9NA)
\\sim Ueq, Uanis(C8GA) \\sim Ueq, Uanis(C1FA) \\sim Ueq, Uanis(C2FA) \\sim Ueq,
Uanis(C87) \\sim Ueq, Uanis(C8CA) \\sim Ueq, Uanis(C4CA) \\sim Ueq, Uanis(C1GA)
\\sim Ueq, Uanis(C2AA) \\sim Ueq, Uanis(C3DA) \\sim Ueq, Uanis(C0FA) \\sim Ueq,
Uanis(C8EA) \\sim Ueq, Uanis(C6GA) \\sim Ueq, Uanis(C3JA) \\sim Ueq,
Uanis(C8KA) \\sim Ueq, Uanis(C3MA) \\sim Ueq, Uanis(C3LA) \\sim Ueq,
Uanis(C2IA) \\sim Ueq, Uanis(C4OA) \\sim Ueq, Uanis(C2JA) \\sim Ueq,
Uanis(C3OA) \\sim Ueq, Uanis(C5OA) \\sim Ueq, Uanis(C2LA) \\sim Ueq,
Uanis(C0IA) \\sim Ueq, Uanis(C1KA) \\sim Ueq, Uanis(C1JA) \\sim Ueq,
Uanis(C6MA) \\sim Ueq, Uanis(C6KA) \\sim Ueq, Uanis(C7HA) \\sim Ueq,
Uanis(C2OA) \\sim Ueq, Uanis(C4KA) \\sim Ueq, Uanis(C4JA) \\sim Ueq,
Uanis(C0OA) \\sim Ueq, Uanis(C5MA) \\sim Ueq, Uanis(C1OA) \\sim Ueq,
Uanis(C4NA) \\sim Ueq, Uanis(C5LA) \\sim Ueq, Uanis(C1IA) \\sim Ueq,
Uanis(C9LA) \\sim Ueq, Uanis(C7NA) \\sim Ueq, Uanis(C5KA) \\sim Ueq,
Uanis(C7KA) \\sim Ueq, Uanis(C1MA) \\sim Ueq, Uanis(C5JA) \\sim Ueq,
Uanis(C5NA) \\sim Ueq, Uanis(C9OA) \\sim Ueq, Uanis(C7MA) \\sim Ueq,
Uanis(C8JA) \\sim Ueq, Uanis(C8IA) \\sim Ueq, Uanis(C9KA) \\sim Ueq,
Uanis(C9HA) \\sim Ueq, Uanis(C8MA) \\sim Ueq, Uanis(C8NA) \\sim Ueq,
Uanis(C6JA) \\sim Ueq, Uanis(C7OA) \\sim Ueq, Uanis(C7JA) \\sim Ueq,
Uanis(C3IA) \\sim Ueq, Uanis(C4IA) \\sim Ueq, Uanis(C6IA) \\sim Ueq,
Uanis(C2QA) \\sim Ueq, Uanis(C7IA) \\sim Ueq, Uanis(C5IA) \\sim Ueq,
Uanis(C9IA) \\sim Ueq, Uanis(C9MA) \\sim Ueq, Uanis(C4MA) \\sim Ueq,
Uanis(C4LA) \\sim Ueq, Uanis(C0JA) \\sim Ueq, Uanis(C6LA) \\sim Ueq,
Uanis(C0RA) \\sim Ueq, Uanis(C7LA) \\sim Ueq, Uanis(C8LA) \\sim Ueq,
Uanis(C7GA) \\sim Ueq, Uanis(C65) \\sim Ueq, Uanis(C8HA) \\sim Ueq, Uanis(C0MA)
\\sim Ueq, Uanis(C2MA) \\sim Ueq, Uanis(C3PA) \\sim Ueq, Uanis(C2PA) \\sim Ueq,
Uanis(C7QA) \\sim Ueq, Uanis(C4PA) \\sim Ueq, Uanis(C5QA) \\sim Ueq,
Uanis(C7PA) \\sim Ueq, Uanis(C9PA) \\sim Ueq, Uanis(C4QA) \\sim Ueq,
Uanis(C0QA) \\sim Ueq, Uanis(C1QA) \\sim Ueq, Uanis(C73) \\sim Ueq, Uanis(C44)
\\sim Ueq, Uanis(C0EA) \\sim Ueq, Uanis(C1LA) \\sim Ueq, Uanis(C6QA) \\sim Ueq,
Uanis(C8QA) \\sim Ueq, Uanis(C3QA) \\sim Ueq, Uanis(C8PA) \\sim Ueq,
Uanis(C1RA) \\sim Ueq: with sigma of 0.01 and sigma for terminal atoms of 0.02
5. Others
 Fixed X: C8QA(0.571469)
 Fixed Y: C8QA(0.32449)
 Fixed Z: C8QA(0.367261)
6.a Riding coordinates:
 C87(H87A,H87B,H87C), C8QA(H8QA,H8QB,H8QC), C8PA(H8PA,H8PB,H8PC)
6.b Me refined with riding coordinates:
 C78(H78A,H78B,H78C), C2CA(H2CA,H2CB,H2CC), C2GA(H2GA,H2GB,H2GC), C3BA(H3BA,
 H3BB,H3BC), C5DA(H5DA,H5DB,H5DC), C41(H41A,H41B,H41C), C4FA(H4FA,H4FB,H4FC),
 C0FA(H0FA,H0FB,H0FC), C1KA(H1KA,H1KB,H1KC), C6MA(H6MA,H6MB,H6MC), C2OA(H2OA,
 H2OB,H2OC), C4KA(H4KA,H4KB,H4KC), C7NA(H7NA,H7NB,H7NC), C8JA(H8JA,H8JB,H8JC),
 C9KA(H9KA,H9KB,H9KC), C8NA(H8NA,H8NB,H8NC), C7OA(H7OA,H7OB,H7OC), C3PA(H3PA,
 H3PB,H3PC), C7QA(H7QA,H7QB,H7QC), C4PA(H4PA,H4PB,H4PC), C5QA(H5QA,H5QB,H5QC),
 C7PA(H7PA,H7PB,H7PC), C4QA(H4QA,H4QB,H4QC), C3QA(H3QA,H3QB,H3QC)
6.c Aromatic/amide H refined with riding coordinates:
 C3(H3), C4(H4), C7(H7), C10(H10), C12(H12), C13(H13), C6PA(H6PA), C5PA(H5PA),
 C8OA(H8OA), C14(H14), C9QA(H9QA), C64(H64), C7DA(H7DA), C0LA(H0LA), C19(H19),
 C23(H23), C26(H26), C27(H27), C28(H28), C29(H29), C30(H30), C34(H34), C36(H36),
  C39(H39), C3HA(H3HA), C9JA(H9JA), C0KA(H0KA), C43(H43), C3GA(H3GA),
 C4GA(H4GA), C5GA(H5GA), C47(H47), C48(H48), C21(H21), C52(H52), C54(H54),
 C55(H55), C56(H56), C59(H59), C60(H60), C61(H61), C67(H67), C69(H69), C70(H70),
  C4AA(H4AA), C3NA(H3NA), C5AA(H5AA), C6AA(H6AA), C74(H74), C75(H75), C76(H76),
 C81(H81), C82(H82), C0NA(H0NA), C1NA(H1NA), C0PA(H0PA), C1PA(H1PA), C2NA(H2NA),
  C84(H84), C88(H88), C89(H89), C90(H90), C91(H91), C92(H92), C94(H94),
 C95(H95), C96(H96), C97(H97), C98(H98), C99(H99), C6CA(H6CA), C4DA(H4DA),
 C8AA(H8AA), C6HA(H6HA), C7EA(H7EA), C4HA(H4HA), C7CA(H7CA), C1CA(H1CA),
 C9AA(H9AA), C9CA(H9CA), C6FA(H6FA), C1DA(H1DA), C9EA(H9EA), C4EA(H4EA),
 C0CA(H0CA), C8DA(H8DA), C0AA(H0AA), C0GA(H0GA), C7AA(H7AA), C37(H37),
 C3EA(H3EA), C2EA(H2EA), C2KA(H2KA), C57(H57), C1EA(H1EA), C2DA(H2DA),
 C9DA(H9DA), C2BA(H2BA), C7BA(H7BA), C1AA(H1AA), C0BA(H0BA), C5EA(H5EA),
 C3AA(H3AA), C5HA(H5HA), C5BA(H5BA), C7FA(H7FA), C9BA(H9BA), C8FA(H8FA),
 C1BA(H1BA), C9GA(H9GA), C72(H72), C0HA(H0HA), C9NA(H9NA), C1FA(H1FA),
 C2FA(H2FA), C8CA(H8CA), C4CA(H4CA), C1GA(H1GA), C2AA(H2AA), C3DA(H3DA),
 C8EA(H8EA), C6GA(H6GA), C3JA(H3JA), C3LA(H3LA), C2IA(H2IA), C4OA(H4OA),
 C2JA(H2JA), C2LA(H2LA), C0IA(H0IA), C1JA(H1JA), C6KA(H6KA), C4JA(H4JA),
 C0OA(H0OA), C5MA(H5MA), C1OA(H1OA), C5LA(H5LA), C1IA(H1IA), C5KA(H5KA),
 C7KA(H7KA), C1MA(H1MA), C5JA(H5JA), C5NA(H5NA), C9OA(H9OA), C7MA(H7MA),
 C8IA(H8IA), C9HA(H9HA), C8MA(H8MA), C6JA(H6JA), C4IA(H4IA), C6IA(H6IA),
 C2QA(H2QA), C7IA(H7IA), C5IA(H5IA), C9IA(H9IA), C9MA(H9MA), C4MA(H4MA),
 C4LA(H4LA), C0JA(H0JA), C6LA(H6LA), C7LA(H7LA), C8LA(H8LA), C7GA(H7GA),
 C8HA(H8HA), C0MA(H0MA), C2MA(H2MA), C2PA(H2PA), C9PA(H9PA), C0QA(H0QA),
 C1QA(H1QA), C44(H44), C1LA(H1LA), C6QA(H6QA)
6.d Fitted hexagon refined as free rotating group:
 C13(C79,C6PA,C5PA,C8OA,C6NA), C9QA(C16,C64,C6DA,C7DA,C0LA), C39(C45,C3HA,C9JA,
 C0KA,C2HA), C43(C3GA,C4GA,C6OA,C5GA,C32), C70(C38,C4AA,C3NA,C5AA,C6AA),
 C83(C0NA,C1NA,C0PA,C1PA,C2NA), C2EA(C3KA,C2KA,C11,C57,C1EA), C9GA(C72,C0HA,
 C1HA,C9NA,C8GA), C3IA(C4IA,C6IA,C2QA,C7IA,C5IA), C6LA(C0RA,C7LA,C8LA,C7GA,C65),
  C0QA(C1QA,C73,C44,C0EA,C1LA)
6.e Idealised Me refined as rotating group:
 C1RA(H1RA,H1RB,H1RC)
;
_olex2_submission_special_instructions 'No special instructions were received'

loop_
_space_group_symop_operation_xyz
'x, y, z'
'-x, -y, -z'

loop_
_atom_site_label
_atom_site_type_symbol
_atom_site_fract_x
_atom_site_fract_y
_atom_site_fract_z
_atom_site_U_iso_or_equiv
_atom_site_adp_type
_atom_site_occupancy
_atom_site_site_symmetry_order
_atom_site_calc_flag
_atom_site_refinement_flags_posn
_atom_site_refinement_flags_adp
_atom_site_refinement_flags_occupancy
_atom_site_disorder_assembly
_atom_site_disorder_group
Ag11 Ag 0.30660(5) 0.63626(6) 0.23015(3) 0.0326(3) Uani 1 1 d . . . . .
Ag25 Ag 0.28290(6) 0.74536(6) 0.26711(3) 0.0336(3) Uani 1 1 d . . . . .
Ag26 Ag 0.38655(6) 0.85805(6) 0.24972(3) 0.0371(3) Uani 1 1 d . . . . .
Ag9 Ag 0.41537(6) 0.62711(6) 0.27036(3) 0.0346(3) Uani 1 1 d . . . . .
Ag18 Ag 0.32928(6) 0.67040(6) 0.31506(3) 0.0366(3) Uani 1 1 d . . . . .
Ag30 Ag 0.34449(6) 0.75207(6) 0.19153(3) 0.0362(3) Uani 1 1 d . . . . .
Ag16 Ag 0.19944(6) 0.66368(7) 0.19924(3) 0.0387(3) Uani 1 1 d . . . . .
Ag4 Ag 0.43196(6) 0.67583(7) 0.19420(3) 0.0400(3) Uani 1 1 d . . . . .
Ag27 Ag 0.38124(6) 0.81808(7) 0.32878(3) 0.0425(3) Uani 1 1 d . . . . .
Ag19 Ag 0.42636(6) 0.75610(6) 0.26440(3) 0.0378(3) Uani 1 1 d . . . . .
Ag14 Ag 0.18963(6) 0.61818(6) 0.27378(4) 0.0396(3) Uani 1 1 d . . . . .
Ag28 Ag 0.24727(6) 0.81274(7) 0.21145(4) 0.0427(3) Uani 1 1 d . . . . .
Ag8 Ag 0.35303(6) 0.53643(7) 0.20338(4) 0.0449(3) Uani 1 1 d . . . . .
Ag7 Ag 0.27341(6) 0.53302(7) 0.27576(4) 0.0413(3) Uani 1 1 d . . . . .
Ag2 Ag 0.50284(6) 0.59350(7) 0.21943(4) 0.0456(3) Uani 1 1 d . . . . .
Ag24 Ag 0.28570(7) 0.87144(7) 0.29568(4) 0.0498(4) Uani 1 1 d . . . . .
Ag13 Ag 0.17833(7) 0.52386(8) 0.20544(4) 0.0522(4) Uani 1 1 d . . . . .
Ag29 Ag 0.36359(7) 0.87916(7) 0.17030(4) 0.0544(4) Uani 1 1 d . . . . .
Ag23 Ag 0.43226(7) 0.96024(7) 0.31333(4) 0.0512(4) Uani 1 1 d . . . . .
Ag5 Ag 0.47979(7) 0.72791(8) 0.33720(4) 0.0550(4) Uani 1 1 d . . . . .
Ag3 Ag 0.54749(7) 0.72996(8) 0.26775(4) 0.0561(4) Uani 1 1 d . . . . .
Ag6 Ag 0.37223(7) 0.57110(8) 0.34109(4) 0.0531(4) Uani 1 1 d . . . . .
Ag20 Ag 0.52196(7) 0.89085(8) 0.28448(4) 0.0548(4) Uani 1 1 d . . . . .
Ag15 Ag 0.14005(7) 0.72446(8) 0.26179(4) 0.0554(4) Uani 1 1 d . . . . .
Ag22 Ag 0.49279(8) 0.97054(8) 0.23228(5) 0.0577(4) Uani 1 1 d . . . . .
Ag21 Ag 0.49556(8) 0.84120(8) 0.20489(4) 0.0618(4) Uani 1 1 d . . . . .
Ag1 Ag 0.52923(8) 0.62144(9) 0.30975(4) 0.0595(4) Uani 1 1 d . . . . .
Ag10 Ag 0.30116(9) 0.61685(9) 0.14265(4) 0.0678(5) Uani 1 1 d . . . . .
Ag17 Ag 0.23327(10) 0.74187(10) 0.35045(5) 0.0763(5) Uani 1 1 d . . . . .
Ag12 Ag 0.06425(9) 0.57227(10) 0.22046(5) 0.0754(5) Uani 1 1 d . . . . .
Cu3 Cu 0.06489(11) 0.72016(12) 0.15791(6) 0.0503(6) Uani 1 1 d . . . . .
Cu7 Cu 0.50428(12) 0.91896(12) 0.36761(7) 0.0540(6) Uani 1 1 d . . . . .
Cu11 Cu 0.50039(12) 0.48980(13) 0.26560(7) 0.0537(6) Uani 1 1 d . . . . .
Cu14 Cu 0.25760(11) 0.75687(12) 0.12557(6) 0.0524(6) Uani 1 1 d . . . . .
Cu12 Cu 0.57930(11) 0.71036(12) 0.18716(7) 0.0552(6) Uani 1 1 d . . . . .
Cu9 Cu 0.23174(12) 0.57503(13) 0.35756(7) 0.0547(6) Uani 1 1 d . . . . .
Cu4 Cu 0.19453(13) 0.89797(13) 0.13628(7) 0.0596(6) Uani 1 1 d . . . . .
Cu13 Cu 0.43675(12) 0.76023(13) 0.13088(7) 0.0587(6) Uani 1 1 d . . . . .
Cu10 Cu 0.62756(11) 0.59385(14) 0.25954(7) 0.0578(6) Uani 1 1 d . . . . .
Cu2 Cu 0.07394(11) 0.43630(12) 0.28947(7) 0.0565(6) Uani 1 1 d . . . . .
Cu8 Cu 0.38300(13) 0.73775(13) 0.39378(7) 0.0579(6) Uani 1 1 d . . . . .
Cu1 Cu 0.22490(13) 0.39570(13) 0.33325(7) 0.0609(7) Uani 1 1 d . . . . .
Cu5 Cu 0.42633(13) 1.05740(12) 0.26202(8) 0.0612(6) Uani 1 1 d . . . . .
Cu6 Cu 0.55499(13) 1.07468(13) 0.29821(8) 0.0663(7) Uani 1 1 d . . . . .
S12 S 0.1508(2) 0.6826(2) 0.13711(12) 0.0405(10) Uani 1 1 d . . . . .
S01A S 0.5069(2) 0.7061(3) 0.13586(12) 0.0502(12) Uani 1 1 d . . . . .
S14 S 0.1442(2) 0.8266(2) 0.18207(13) 0.0471(11) Uani 1 1 d . . . . .
S10 S 0.0380(2) 0.6616(3) 0.21555(14) 0.0570(13) Uani 1 1 d . . . . .
S8 S 0.1284(2) 0.5454(2) 0.32214(12) 0.0454(11) Uani 1 1 d . . . . .
S5 S 0.1774(2) 0.4228(2) 0.27971(13) 0.0459(11) Uani 1 1 d . . . . .
S15 S 0.2726(3) 0.8593(3) 0.11366(14) 0.0561(13) Uani 1 1 d . . . . .
S2 S 0.4191(2) 0.4677(3) 0.21606(14) 0.0506(11) Uani 1 1 d . . . . .
S24 S 0.6274(2) 0.6408(3) 0.19883(14) 0.0555(13) Uani 1 1 d . . . . .
P3 P -0.0258(2) 0.6914(3) 0.11517(14) 0.0504(12) Uani 1 1 d . . . . .
S22 S 0.6015(3) 0.8112(3) 0.22070(16) 0.0621(14) Uani 1 1 d . . . . .
S7 S 0.0578(2) 0.4669(3) 0.22433(14) 0.0565(13) Uani 1 1 d . . . . .
S28 S 0.5398(3) 1.0258(2) 0.35933(15) 0.0569(13) Uani 1 1 d . . . . .
S27 S 0.4244(2) 0.8480(3) 0.40271(13) 0.0524(12) Uani 1 1 d . . . . .
S23 S 0.5629(2) 0.8559(3) 0.34424(15) 0.0554(12) Uani 1 1 d . . . . .
S6 S 0.2651(3) 0.4943(3) 0.37166(13) 0.0564(13) Uani 1 1 d . . . . .
S13 S 0.3277(3) 0.7063(3) 0.10275(14) 0.0612(14) Uani 1 1 d . . . . .
S17 S 0.4062(3) 1.0027(3) 0.19863(16) 0.0630(14) Uani 1 1 d . . . . .
S11 S 0.1746(3) 0.8033(3) 0.32382(15) 0.0621(14) Uani 1 1 d . . . . .
S16 S 0.3334(3) 0.9938(3) 0.29322(15) 0.0581(13) Uani 1 1 d . . . . .
S4 S 0.2513(3) 0.5025(3) 0.15321(14) 0.0610(14) Uani 1 1 d . . . . .
S25 S 0.6517(3) 0.6900(3) 0.30034(16) 0.0633(14) Uani 1 1 d . . . . .
S1 S 0.6041(3) 0.4876(3) 0.26154(14) 0.0643(15) Uani 1 1 d . . . . .
S3 S 0.4496(3) 0.5099(3) 0.32160(14) 0.0614(14) Uani 1 1 d . . . . .
S26 S 0.4433(3) 0.6750(3) 0.39905(16) 0.0688(15) Uani 1 1 d . . . . .
S9 S 0.2665(2) 0.6775(3) 0.39323(14) 0.0582(13) Uani 1 1 d . . . . .
S20 S 0.6128(3) 1.0218(3) 0.26540(19) 0.0721(16) Uani 1 1 d . . . . .
S18 S 0.4807(3) 0.8720(3) 0.13812(19) 0.0748(16) Uani 1 1 d . . . . .
P2 P -0.0190(3) 0.3726(3) 0.31735(18) 0.0710(17) Uani 1 1 d . . . . .
S19 S 0.5086(3) 1.1481(3) 0.2923(2) 0.0816(18) Uani 1 1 d . . . . .
P4 P 0.1680(3) 0.9802(3) 0.1218(2) 0.0783(18) Uani 1 1 d . . . . .
P1 P 0.2232(4) 0.2957(3) 0.3368(2) 0.088(2) Uani 1 1 d . . . . .
C2 C 0.4784(9) 0.6365(10) 0.0986(5) 0.052(4) Uani 1 1 d . U . . .
C3 C 0.1190(9) 0.5535(10) 0.1014(6) 0.056(4) Uani 1 1 d . U . . .
H3 H 0.125137 0.542306 0.126310 0.068 Uiso 1 1 calc R . . . .
C4 C 0.0394(12) 0.8443(12) 0.2189(7) 0.077(4) Uani 1 1 d . U . . .
H4 H 0.012030 0.802964 0.206176 0.092 Uiso 1 1 calc R . . . .
C5 C 0.1099(11) 0.8719(11) 0.2163(7) 0.068(4) Uani 1 1 d . U . . .
C6 C 0.5216(11) 1.0737(11) 0.4003(6) 0.065(4) Uani 1 1 d . U . . .
C7 C 0.1209(9) 0.6328(10) 0.0584(5) 0.053(4) Uani 1 1 d . U . . .
H7 H 0.127473 0.675491 0.054664 0.063 Uiso 1 1 calc R . . . .
C8 C 0.1294(9) 0.6187(10) 0.0961(5) 0.055(4) Uani 1 1 d . U . . .
C9 C 0.3183(11) 1.0323(11) 0.3386(6) 0.066(4) Uani 1 1 d . U . . .
C10 C -0.0996(11) 0.5931(12) 0.2177(6) 0.071(4) Uani 1 1 d . U . . .
H10 H -0.092140 0.563394 0.199060 0.085 Uiso 1 1 calc R . . . .
C12 C -0.1489(11) 0.5735(12) 0.1001(6) 0.072(4) Uani 1 1 d . U . . .
H12 H -0.171618 0.600218 0.094841 0.086 Uiso 1 1 calc R . . . .
C13 C 0.7150(10) 0.9170(10) 0.2567(6) 0.107(6) Uani 1 1 d . U . . .
H13 H 0.684315 0.930763 0.269934 0.128 Uiso 1 1 calc R . . . .
C79 C 0.6914(7) 0.8578(10) 0.2322(6) 0.107(6) Uani 1 1 d G U . . .
C6PA C 0.7372(11) 0.8373(8) 0.2125(6) 0.132(6) Uani 1 1 d G U . . .
H6PA H 0.721419 0.797643 0.196013 0.158 Uiso 1 1 calc R . . . .
C5PA C 0.8066(10) 0.8761(11) 0.2173(6) 0.141(6) Uani 1 1 d G U . . .
H5PA H 0.837271 0.862336 0.204124 0.169 Uiso 1 1 calc R . . . .
C8OA C 0.8302(7) 0.9353(10) 0.2419(7) 0.134(6) Uani 1 1 d G U . . .
H8OA H 0.876647 0.961242 0.245141 0.160 Uiso 1 1 calc R . . . .
C6NA C 0.7844(11) 0.9558(8) 0.2616(6) 0.121(6) Uani 1 1 d G U . . .
C14 C -0.1253(11) 0.7143(12) 0.1564(7) 0.076(4) Uani 1 1 d . U . . .
H14 H -0.111151 0.694117 0.175310 0.091 Uiso 1 1 calc R . . . .
C15 C 0.4440(12) 1.0414(12) 0.1574(7) 0.076(4) Uani 1 1 d . U . . .
C9QA C 0.4963(8) 0.6716(7) 0.4695(5) 0.112(5) Uani 1 1 d . U . . .
H9QA H 0.459540 0.631426 0.468296 0.134 Uiso 1 1 calc R . . . .
C16 C 0.5044(8) 0.7094(9) 0.4386(4) 0.087(5) Uani 1 1 d G U . . .
C64 C 0.5594(9) 0.7694(8) 0.4403(4) 0.086(5) Uani 1 1 d G U . . .
H64 H 0.564816 0.794694 0.419640 0.104 Uiso 1 1 calc R . . . .
C6DA C 0.6063(7) 0.7917(7) 0.4730(5) 0.094(5) Uani 1 1 d G U . . .
C7DA C 0.5982(8) 0.7540(9) 0.5039(4) 0.104(5) Uani 1 1 d G U . . .
H7DA H 0.629543 0.768874 0.525698 0.125 Uiso 1 1 calc R . . . .
C0LA C 0.5432(10) 0.6939(9) 0.5021(5) 0.118(6) Uani 1 1 d G U . . .
H0LA H 0.537784 0.668635 0.522784 0.142 Uiso 1 1 calc R . . . .
C17 C 0.0000(11) 0.7099(12) 0.0670(6) 0.070(4) Uani 1 1 d . U . . .
C18 C 0.6512(13) 0.8974(14) 0.3607(8) 0.087(5) Uani 1 1 d . U . . .
C19 C 0.3630(11) 0.9255(12) 0.0602(7) 0.073(4) Uani 1 1 d . U . . .
H19 H 0.388858 0.953957 0.081881 0.088 Uiso 1 1 calc R . . . .
C20 C 0.1714(10) 0.3631(11) 0.2390(6) 0.064(4) Uani 1 1 d . U . . .
C2RA C -0.0941(11) 0.7236(12) 0.1227(7) 0.074(4) Uani 1 1 d . U . . .
C22 C 0.0801(10) 0.5772(11) 0.3549(6) 0.064(4) Uani 1 1 d . U . . .
C23 C 0.5461(12) 1.1427(12) 0.3974(7) 0.077(4) Uani 1 1 d . U . . .
H23 H 0.564106 1.161927 0.375055 0.092 Uiso 1 1 calc R . . . .
C24 C 0.2390(16) 0.6774(16) 0.4431(9) 0.111(6) Uani 1 1 d . U . . .
C25 C -0.0805(10) 0.5995(11) 0.1094(6) 0.066(4) Uani 1 1 d . U . . .
C26 C -0.0458(11) 0.5609(11) 0.1149(6) 0.068(4) Uani 1 1 d . U . . .
H26 H 0.001175 0.579870 0.120287 0.081 Uiso 1 1 calc R . . . .
C27 C 0.1506(13) 0.9319(12) 0.2375(7) 0.083(5) Uani 1 1 d . U . . .
H27 H 0.197873 0.948832 0.237213 0.100 Uiso 1 1 calc R . . . .
C28 C 0.4893(10) 0.6529(10) 0.0588(5) 0.058(4) Uani 1 1 d . U . . .
H28 H 0.506232 0.696449 0.053870 0.069 Uiso 1 1 calc R . . . .
C29 C 0.5074(12) 1.0427(11) 0.1449(6) 0.074(4) Uani 1 1 d . U . . .
H29 H 0.532174 1.025849 0.159886 0.089 Uiso 1 1 calc R . . . .
C30 C 0.1078(11) 0.3239(11) 0.2224(6) 0.070(4) Uani 1 1 d . U . . .
H30 H 0.070270 0.332462 0.230020 0.084 Uiso 1 1 calc R . . . .
C31 C 0.0014(12) 0.4112(13) 0.1844(7) 0.079(5) Uani 1 1 d . U . . .
C33 C 0.2233(15) 1.0570(15) 0.1424(9) 0.104(5) Uani 1 1 d . U . . .
C34 C 0.2761(11) 0.6241(12) 0.0332(6) 0.075(4) Uani 1 1 d . U . . .
H34 H 0.245408 0.595458 0.048357 0.090 Uiso 1 1 calc R . . . .
C35 C 0.6922(12) 0.6921(13) 0.3454(7) 0.084(5) Uani 1 1 d . U . . .
C36 C 0.3684(11) 1.0846(11) 0.3616(6) 0.069(4) Uani 1 1 d . U . . .
H36 H 0.413517 1.100726 0.355084 0.083 Uiso 1 1 calc R . . . .
C39 C 0.3788(7) 0.3987(7) 0.1412(4) 0.072(4) Uani 1 1 d . U . . .
H39 H 0.346291 0.416779 0.141020 0.087 Uiso 1 1 calc R . . . .
C45 C 0.4262(7) 0.4153(7) 0.1734(4) 0.064(4) Uani 1 1 d G U . . .
C3HA C 0.4748(7) 0.3883(8) 0.1737(4) 0.081(4) Uani 1 1 d G U . . .
H3HA H 0.506475 0.399392 0.195246 0.097 Uiso 1 1 calc R . . . .
C9JA C 0.4762(7) 0.3445(8) 0.1419(5) 0.090(5) Uani 1 1 d G U . . .
H9JA H 0.508734 0.326442 0.142075 0.108 Uiso 1 1 calc R . . . .
C0KA C 0.4289(8) 0.3279(7) 0.1097(4) 0.084(5) Uani 1 1 d G U . . .
H0KA H 0.429771 0.298660 0.088376 0.100 Uiso 1 1 calc R . . . .
C2HA C 0.3802(7) 0.3550(8) 0.1094(4) 0.081(4) Uani 1 1 d G U . . .
C40 C -0.0446(11) 0.6474(12) 0.2333(6) 0.070(4) Uani 1 1 d . U . . .
C42 C 0.4426(13) 1.1022(13) 0.1009(7) 0.083(4) Uani 1 1 d . U . . .
C43 C 0.0636(10) 0.8358(9) 0.3362(4) 0.098(5) Uani 1 1 d . U . . .
H43 H 0.062911 0.840131 0.309441 0.118 Uiso 1 1 calc R . . . .
C3GA C 0.0150(8) 0.8461(9) 0.3592(6) 0.111(5) Uani 1 1 d G U . . .
H3GA H -0.018268 0.857367 0.347807 0.133 Uiso 1 1 calc R . . . .
C4GA C 0.0160(9) 0.8396(10) 0.3993(5) 0.118(6) Uani 1 1 d G U . . .
H4GA H -0.016532 0.846478 0.414681 0.141 Uiso 1 1 calc R . . . .
C6OA C 0.0657(11) 0.8227(10) 0.4164(4) 0.122(6) Uani 1 1 d G U . . .
C5GA C 0.1143(9) 0.8124(10) 0.3934(6) 0.109(5) Uani 1 1 d G U . . .
H5GA H 0.147561 0.801120 0.404825 0.131 Uiso 1 1 calc R . . . .
C32 C 0.1133(8) 0.8189(9) 0.3533(5) 0.094(5) Uani 1 1 d G U . . .
C46 C 0.3029(11) 0.8740(12) 0.0656(6) 0.070(4) Uani 1 1 d . U . . .
C47 C -0.1827(12) 0.5090(12) 0.0987(7) 0.079(4) Uani 1 1 d . U . . .
H47 H -0.229764 0.491158 0.093603 0.094 Uiso 1 1 calc R . . . .
C48 C 0.6946(13) 0.8638(14) 0.3512(8) 0.092(5) Uani 1 1 d . U . . .
H48 H 0.677414 0.822228 0.336831 0.110 Uiso 1 1 calc R . . . .
C49 C 0.6298(11) 0.5943(12) 0.1532(7) 0.074(4) Uani 1 1 d . U . . .
C50 C 0.4859(12) 1.0846(12) 0.4662(7) 0.077(4) Uani 1 1 d . U . . .
C21 C 0.4918(11) 1.0448(12) 0.4330(6) 0.073(4) Uani 1 1 d . U . . .
H21 H 0.475923 0.999544 0.432865 0.087 Uiso 1 1 calc R . . . .
C52 C 0.6457(14) 1.1167(14) 0.2140(8) 0.097(5) Uani 1 1 d . U . . .
H52 H 0.625206 1.137439 0.231336 0.116 Uiso 1 1 calc R . . . .
C53 C 0.0010(15) 0.3426(15) 0.3612(8) 0.105(5) Uani 1 1 d . U . . .
C54 C 0.6379(11) 0.6216(13) 0.1188(7) 0.079(4) Uani 1 1 d . U . . .
H54 H 0.639006 0.663782 0.119084 0.094 Uiso 1 1 calc R . . . .
C55 C 0.2691(12) 0.8331(12) 0.0331(6) 0.075(4) Uani 1 1 d . U . . .
H55 H 0.229815 0.796649 0.035944 0.090 Uiso 1 1 calc R . . . .
C56 C 0.5086(11) 1.1518(11) 0.4647(7) 0.071(4) Uani 1 1 d . U . . .
H56 H 0.502430 1.178522 0.485761 0.086 Uiso 1 1 calc R . . . .
C58 C 0.5436(14) 0.8832(14) 0.1040(8) 0.096(5) Uani 1 1 d . U . . .
C59 C 0.4538(11) 0.5393(12) 0.0370(7) 0.078(4) Uani 1 1 d . U . . .
H59 H 0.445886 0.505119 0.016845 0.093 Uiso 1 1 calc R . . . .
C60 C 0.0525(11) 0.7704(12) 0.0628(7) 0.073(4) Uani 1 1 d . U . . .
H60 H 0.074121 0.799671 0.085107 0.087 Uiso 1 1 calc R . . . .
C61 C -0.0795(11) 0.4946(11) 0.1125(6) 0.070(4) Uani 1 1 d . U . . .
H61 H -0.055950 0.468004 0.116130 0.084 Uiso 1 1 calc R . . . .
C62 C 0.3650(11) 0.8719(11) 0.4270(7) 0.071(4) Uani 1 1 d . U . . .
C66 C -0.1645(12) 0.5796(13) 0.2275(7) 0.082(4) Uani 1 1 d . U . . .
C67 C -0.2008(13) 0.7581(13) 0.1354(8) 0.087(5) Uani 1 1 d . U . . .
H67 H -0.235153 0.773228 0.140155 0.105 Uiso 1 1 calc R . . . .
C69 C -0.0532(12) 0.6956(13) 0.2617(7) 0.084(5) Uani 1 1 d . U . . .
H69 H -0.016141 0.732117 0.273459 0.101 Uiso 1 1 calc R . . . .
C70 C 0.0302(11) 0.9185(9) 0.1363(6) 0.117(6) Uani 1 1 d . U . . .
H70 H 0.036210 0.879636 0.129590 0.141 Uiso 1 1 calc R . . . .
C38 C 0.0849(8) 0.9784(11) 0.1367(6) 0.112(6) Uani 1 1 d G U . . .
C4AA C 0.0759(9) 1.0365(9) 0.1467(6) 0.121(6) Uani 1 1 d G U . . .
H4AA H 0.112453 1.076623 0.146947 0.145 Uiso 1 1 calc R . . . .
C3NA C 0.0122(12) 1.0346(9) 0.1562(6) 0.128(6) Uani 1 1 d G U . . .
H3NA H 0.006214 1.073404 0.162855 0.154 Uiso 1 1 calc R . . . .
C5AA C -0.0424(8) 0.9746(12) 0.1558(6) 0.130(6) Uani 1 1 d G U . . .
H5AA H -0.085028 0.973301 0.162131 0.156 Uiso 1 1 calc R . . . .
C6AA C -0.0335(9) 0.9165(9) 0.1458(6) 0.127(6) Uani 1 1 d G U . . .
H6AA H -0.070031 0.876417 0.145498 0.152 Uiso 1 1 calc R . . . .
C71 C 0.1033(10) 0.5859(11) 0.0263(6) 0.065(4) Uani 1 1 d . U . . .
C74 C 0.0566(11) 0.6205(12) 0.3442(7) 0.074(4) Uani 1 1 d . U . . .
H74 H 0.066556 0.635966 0.319880 0.089 Uiso 1 1 calc R . . . .
C75 C 0.0536(14) 0.9456(14) 0.2621(8) 0.095(5) Uani 1 1 d . U . . .
H75 H 0.036110 0.972046 0.277102 0.113 Uiso 1 1 calc R . . . .
C76 C 0.7578(14) 0.6979(14) 0.4188(8) 0.102(5) Uani 1 1 d . U . . .
H76 H 0.778134 0.696335 0.442871 0.122 Uiso 1 1 calc R . . . .
C77 C 0.1181(15) 0.9646(14) 0.2587(8) 0.096(5) Uani 1 1 d . U . . .
C78 C 0.4510(13) 1.0527(13) 0.5001(7) 0.094(7) Uani 1 1 d . U . . .
H78A H 0.439547 1.006396 0.495241 0.141 Uiso 1 1 calc R . . . .
H78B H 0.480672 1.070701 0.523708 0.141 Uiso 1 1 calc R . . . .
H78C H 0.410100 1.060539 0.503287 0.141 Uiso 1 1 calc R . . . .
C81 C 0.0724(12) 0.7870(13) 0.0256(7) 0.080(5) Uani 1 1 d . U . . .
H81 H 0.110314 0.825676 0.024592 0.097 Uiso 1 1 calc R . . . .
C82 C -0.0670(12) 0.3883(13) 0.1893(7) 0.085(5) Uani 1 1 d . U . . .
H82 H -0.084669 0.402572 0.211366 0.102 Uiso 1 1 calc R . . . .
C83 C 0.1692(15) 0.9862(12) 0.0686(5) 0.148(7) Uani 1 1 d . U . . .
C0NA C 0.2249(12) 0.9828(12) 0.0498(8) 0.151(7) Uani 1 1 d G U . . .
H0NA H 0.260451 0.979206 0.064253 0.181 Uiso 1 1 calc R . . . .
C1NA C 0.2275(12) 0.9848(12) 0.0092(8) 0.159(8) Uani 1 1 d G U . . .
H1NA H 0.264826 0.982537 -0.003419 0.190 Uiso 1 1 calc R . . . .
C0PA C 0.1744(15) 0.9902(12) -0.0125(5) 0.164(8) Uani 1 1 d G U . . .
H0PA H 0.176167 0.991552 -0.039591 0.197 Uiso 1 1 calc R . . . .
C1PA C 0.1187(12) 0.9936(12) 0.0064(8) 0.165(8) Uani 1 1 d G U . . .
H1PA H 0.083132 0.997236 -0.008092 0.198 Uiso 1 1 calc R . . . .
C2NA C 0.1161(11) 0.9916(12) 0.0470(8) 0.156(8) Uani 1 1 d G U . . .
H2NA H 0.078756 0.993906 0.059580 0.188 Uiso 1 1 calc R . . . .
C84 C 0.2494(11) 1.0102(11) 0.3504(6) 0.071(4) Uani 1 1 d . U . . .
H84 H 0.215235 0.975855 0.334761 0.085 Uiso 1 1 calc R . . . .
C85 C 0.6474(14) 1.0561(14) 0.2218(8) 0.096(5) Uani 1 1 d . U . . .
C86 C 0.7859(14) 0.6866(15) 0.3849(8) 0.097(5) Uani 1 1 d . U . . .
C88 C 0.7538(12) 0.6839(13) 0.3486(7) 0.085(5) Uani 1 1 d . U . . .
H88 H 0.773802 0.676419 0.325626 0.102 Uiso 1 1 calc R . . . .
C89 C 0.5326(12) 1.0683(11) 0.1110(7) 0.076(4) Uani 1 1 d . U . . .
H89 H 0.573196 1.066446 0.102896 0.092 Uiso 1 1 calc R . . . .
C90 C -0.1194(13) 0.6849(14) 0.2705(7) 0.092(5) Uani 1 1 d . U . . .
H90 H -0.130031 0.715447 0.286648 0.110 Uiso 1 1 calc R . . . .
C91 C -0.1500(11) 0.4675(12) 0.1046(6) 0.070(4) Uani 1 1 d . U . . .
H91 H -0.174612 0.422493 0.103224 0.084 Uiso 1 1 calc R . . . .
C92 C 0.4593(10) 0.5737(11) 0.1055(6) 0.066(4) Uani 1 1 d . U . . .
H92 H 0.455903 0.563929 0.131417 0.079 Uiso 1 1 calc R . . . .
C93 C 0.3023(16) 0.2891(16) 0.3170(9) 0.110(6) Uani 1 1 d . U . . .
C94 C 0.5390(12) 1.1782(12) 0.4336(7) 0.078(4) Uani 1 1 d . U . . .
H94 H 0.557392 1.223777 0.435322 0.093 Uiso 1 1 calc R . . . .
C95 C 0.0672(14) 0.3709(15) 0.3794(8) 0.103(5) Uani 1 1 d . U . . .
H95 H 0.100157 0.406472 0.369769 0.124 Uiso 1 1 calc R . . . .
C96 C -0.1781(12) 0.7340(13) 0.1637(8) 0.086(5) Uani 1 1 d . U . . .
H96 H -0.197323 0.730462 0.187993 0.103 Uiso 1 1 calc R . . . .
C97 C 0.4450(11) 0.5255(12) 0.0759(6) 0.075(4) Uani 1 1 d . U . . .
H97 H 0.429097 0.482253 0.081247 0.090 Uiso 1 1 calc R . . . .
C98 C -0.1702(13) 0.6236(14) 0.2532(8) 0.092(5) Uani 1 1 d . U . . .
H98 H -0.213769 0.614061 0.261600 0.111 Uiso 1 1 calc R . . . .
C99 C 0.3846(13) 0.9349(13) 0.0232(7) 0.083(5) Uani 1 1 d . U . . .
H99 H 0.424595 0.970217 0.019700 0.100 Uiso 1 1 calc R . . . .
C6CA C 0.5269(18) 1.1987(17) 0.2216(10) 0.129(6) Uani 1 1 d . U . . .
H6CA H 0.484633 1.164589 0.214854 0.155 Uiso 1 1 calc R . . . .
C6EA C 0.6445(13) 0.5886(15) 0.0833(8) 0.092(5) Uani 1 1 d . U . . .
C4DA C 0.3559(11) 0.8614(12) 0.4670(6) 0.072(4) Uani 1 1 d . U . . .
H4DA H 0.381504 0.842539 0.479611 0.087 Uiso 1 1 calc R . . . .
C8AA C -0.1153(12) 0.7507(12) 0.0933(7) 0.081(4) Uani 1 1 d . U . . .
H8AA H -0.092134 0.761403 0.070581 0.097 Uiso 1 1 calc R . . . .
C5FA C -0.0795(15) 0.3034(15) 0.2880(8) 0.101(5) Uani 1 1 d . U . . .
C6HA C 0.1585(12) 0.2637(12) 0.1802(7) 0.082(5) Uani 1 1 d . U . . .
H6HA H 0.155795 0.229810 0.160949 0.099 Uiso 1 1 calc R . . . .
C7EA C 0.5984(14) 0.8666(14) 0.1094(8) 0.096(5) Uani 1 1 d . U . . .
H7EA H 0.608261 0.855992 0.133767 0.116 Uiso 1 1 calc R . . . .
C3FA C -0.1107(15) 0.3391(15) 0.1571(9) 0.104(5) Uani 1 1 d . U . . .
C4HA C 0.2315(11) 0.3587(11) 0.2257(6) 0.069(4) Uani 1 1 d . U . . .
H4HA H 0.274422 0.387582 0.236568 0.083 Uiso 1 1 calc R . . . .
C0DA C 0.2333(12) 1.0378(13) 0.3832(7) 0.081(4) Uani 1 1 d . U . . .
C7CA C 0.6790(14) 1.0240(15) 0.1950(8) 0.108(5) Uani 1 1 d . U . . .
H7CA H 0.682127 0.985576 0.201133 0.129 Uiso 1 1 calc R . . . .
C1CA C 0.5000(12) 1.0965(12) 0.0888(7) 0.079(4) Uani 1 1 d . U . . .
H1CA H 0.517372 1.111809 0.065426 0.094 Uiso 1 1 calc R . . . .
C9AA C -0.1759(12) 0.7609(13) 0.1009(8) 0.087(5) Uani 1 1 d . U . . .
H9AA H -0.198798 0.769916 0.080300 0.104 Uiso 1 1 calc R . . . .
C9CA C 0.6743(14) 1.1460(16) 0.1808(9) 0.109(5) Uani 1 1 d . U . . .
H9CA H 0.673413 1.185595 0.175274 0.130 Uiso 1 1 calc R . . . .
C6FA C -0.1465(15) 0.2905(15) 0.2812(8) 0.109(6) Uani 1 1 d . U . . .
H6FA H -0.163025 0.322322 0.289407 0.131 Uiso 1 1 calc R . . . .
C1DA C 0.2828(12) 1.0924(12) 0.4042(7) 0.080(4) Uani 1 1 d . U . . .
H1DA H 0.271910 1.116353 0.424927 0.096 Uiso 1 1 calc R . . . .
C2CA C 0.4006(14) 1.1326(14) 0.0767(8) 0.102(7) Uani 1 1 d . U . . .
H2CA H 0.361859 1.131754 0.090714 0.154 Uiso 1 1 calc R . . . .
H2CB H 0.429084 1.177083 0.073596 0.154 Uiso 1 1 calc R . . . .
H2CC H 0.385454 1.107402 0.051180 0.154 Uiso 1 1 calc R . . . .
C9EA C 0.5332(15) 0.9036(14) 0.0681(8) 0.102(5) Uani 1 1 d . U . . .
H9EA H 0.494228 0.911610 0.063324 0.123 Uiso 1 1 calc R . . . .
C4EA C 0.6255(13) 0.4958(15) 0.1151(8) 0.097(5) Uani 1 1 d . U . . .
H4EA H 0.616849 0.451341 0.113534 0.116 Uiso 1 1 calc R . . . .
C2GA C -0.2233(12) 0.5206(13) 0.2092(8) 0.101(7) Uani 1 1 d . U . . .
H2GA H -0.207358 0.494730 0.191010 0.151 Uiso 1 1 calc R . . . .
H2GB H -0.246334 0.495100 0.229360 0.151 Uiso 1 1 calc R . . . .
H2GC H -0.254377 0.533970 0.195199 0.151 Uiso 1 1 calc R . . . .
C0CA C 0.4119(12) 1.0727(12) 0.1361(6) 0.079(4) Uani 1 1 d . U . . .
H0CA H 0.371456 1.075049 0.144075 0.095 Uiso 1 1 calc R . . . .
C8DA C 0.6645(14) 0.7009(14) 0.3819(8) 0.095(5) Uani 1 1 d . U . . .
H8DA H 0.620745 0.700434 0.382091 0.113 Uiso 1 1 calc R . . . .
C3CA C 0.5536(18) 1.2045(18) 0.2573(10) 0.122(6) Uani 1 1 d . U . . .
C3BA C 0.1010(12) 0.6052(13) -0.0152(6) 0.084(6) Uani 1 1 d . U . . .
H3BA H 0.109367 0.650922 -0.013410 0.125 Uiso 1 1 calc R . . . .
H3BB H 0.135243 0.596982 -0.029889 0.125 Uiso 1 1 calc R . . . .
H3BC H 0.056858 0.579690 -0.028356 0.125 Uiso 1 1 calc R . . . .
C5DA C 0.2988(13) 0.8636(14) 0.5322(7) 0.098(7) Uani 1 1 d . U . . .
H5DA H 0.327743 0.841660 0.538555 0.148 Uiso 1 1 calc R . . . .
H5DB H 0.311253 0.903699 0.549706 0.148 Uiso 1 1 calc R . . . .
H5DC H 0.252182 0.835837 0.535027 0.148 Uiso 1 1 calc R . . . .
C0AA C 0.2534(15) 1.0612(16) 0.1806(9) 0.111(6) Uani 1 1 d . U . . .
H0AA H 0.247292 1.023943 0.192698 0.134 Uiso 1 1 calc R . . . .
C0GA C -0.0004(12) 0.6174(13) 0.4033(7) 0.090(5) Uani 1 1 d . U . . .
H0GA H -0.026331 0.632412 0.420070 0.108 Uiso 1 1 calc R . . . .
C7AA C 0.0112(13) 0.8856(13) 0.2432(7) 0.088(5) Uani 1 1 d . U . . .
H7AA H -0.035497 0.870617 0.245662 0.105 Uiso 1 1 calc R . . . .
C37 C 0.0163(12) 0.6437(13) 0.3694(7) 0.084(5) Uani 1 1 d . U . . .
H37 H 0.002090 0.675933 0.362561 0.101 Uiso 1 1 calc R . . . .
C3EA C 0.6216(12) 0.5295(13) 0.1509(7) 0.085(5) Uani 1 1 d . U . . .
H3EA H 0.613390 0.508262 0.173497 0.102 Uiso 1 1 calc R . . . .
C41 C 0.4840(13) 0.6211(13) -0.0147(7) 0.100(7) Uani 1 1 d . U . . .
H41A H 0.498085 0.667698 -0.013831 0.150 Uiso 1 1 calc R . . . .
H41B H 0.518344 0.608212 -0.025954 0.150 Uiso 1 1 calc R . . . .
H41C H 0.441864 0.599239 -0.030618 0.150 Uiso 1 1 calc R . . . .
C9FA C -0.0763(15) 0.4150(16) 0.3323(9) 0.107(6) Uani 1 1 d . U . . .
C2EA C 0.6477(8) 0.4437(8) 0.3849(4) 0.110(5) Uani 1 1 d . U . . .
H2EA H 0.656763 0.435463 0.410134 0.131 Uiso 1 1 calc R . . . .
C3KA C 0.6044(5) 0.3929(5) 0.3575(5) 0.122(5) Uani 1 1 d DG U . . .
C2KA C 0.5908(7) 0.4053(6) 0.3198(5) 0.112(5) Uani 1 1 d G U . . .
H2KA H 0.561885 0.371254 0.301526 0.134 Uiso 1 1 calc R . . . .
C11 C 0.6205(8) 0.4685(8) 0.3095(4) 0.087(5) Uani 1 1 d G U . . .
C57 C 0.6637(7) 0.5193(5) 0.3369(5) 0.090(5) Uani 1 1 d G U . . .
H57 H 0.683539 0.561592 0.330023 0.108 Uiso 1 1 calc R . . . .
C1EA C 0.6773(8) 0.5069(6) 0.3746(4) 0.100(5) Uani 1 1 d G U . . .
H1EA H 0.706240 0.540953 0.392929 0.120 Uiso 1 1 calc R . . . .
C2DA C 0.3489(12) 1.1109(13) 0.3936(7) 0.082(5) Uani 1 1 d . U . . .
H2DA H 0.382751 1.144238 0.410022 0.099 Uiso 1 1 calc R . . . .
C9DA C 0.7036(14) 0.7106(14) 0.4186(8) 0.102(5) Uani 1 1 d . U . . .
H9DA H 0.690103 0.725913 0.441979 0.123 Uiso 1 1 calc R . . . .
C2BA C 0.0933(11) 0.5251(12) 0.0324(7) 0.072(4) Uani 1 1 d . U . . .
H2BA H 0.081325 0.492285 0.011000 0.086 Uiso 1 1 calc R . . . .
C7BA C 0.2745(12) 0.6088(13) -0.0070(7) 0.083(5) Uani 1 1 d . U . . .
H7BA H 0.241366 0.569340 -0.018805 0.100 Uiso 1 1 calc R . . . .
C1AA C 0.2945(16) 1.1268(16) 0.2000(10) 0.117(6) Uani 1 1 d . U . . .
H1AA H 0.311248 1.134129 0.226223 0.140 Uiso 1 1 calc R . . . .
C0BA C 0.0433(12) 0.7538(13) -0.0073(7) 0.084(5) Uani 1 1 d . U . . .
H0BA H 0.057888 0.768232 -0.031359 0.101 Uiso 1 1 calc R . . . .
C5EA C 0.6412(14) 0.5256(15) 0.0834(8) 0.100(5) Uani 1 1 d . U . . .
H5EA H 0.650249 0.504089 0.060799 0.120 Uiso 1 1 calc R . . . .
C4BA C 0.3272(11) 0.6862(11) 0.0511(6) 0.069(4) Uani 1 1 d . U . . .
C8BA C 0.2914(13) 0.8438(13) -0.0048(7) 0.084(4) Uani 1 1 d . U . . .
C3AA C 0.2430(15) 1.1151(16) 0.1202(9) 0.113(6) Uani 1 1 d . U . . .
H3AA H 0.229815 1.110531 0.093537 0.136 Uiso 1 1 calc R . . . .
C5HA C 0.2233(12) 0.3090(12) 0.1957(7) 0.080(4) Uani 1 1 d . U . . .
H5HA H 0.261790 0.305388 0.185418 0.096 Uiso 1 1 calc R . . . .
C5BA C 0.3675(12) 0.7256(12) 0.0288(7) 0.077(4) Uani 1 1 d . U . . .
H5BA H 0.398108 0.766641 0.040217 0.092 Uiso 1 1 calc R . . . .
C7FA C -0.1946(17) 0.2252(16) 0.2604(9) 0.115(6) Uani 1 1 d . U . . .
H7FA H -0.241499 0.213625 0.259751 0.139 Uiso 1 1 calc R . . . .
C6BA C 0.3666(13) 0.7079(13) -0.0129(7) 0.087(5) Uani 1 1 d . U . . .
C9BA C 0.3477(12) 0.8925(13) -0.0090(7) 0.083(5) Uani 1 1 d . U . . .
H9BA H 0.363314 0.898869 -0.034050 0.100 Uiso 1 1 calc R . . . .
C8FA C -0.1709(16) 0.1868(17) 0.2441(9) 0.116(6) Uani 1 1 d . U . . .
H8FA H -0.199946 0.150813 0.227000 0.139 Uiso 1 1 calc R . . . .
C5CA C 0.642(2) 1.301(2) 0.2441(12) 0.141(6) Uani 1 1 d . U . . .
C80 C 0.6406(16) 0.8657(16) 0.0773(9) 0.112(5) Uani 1 1 d . U . . .
C1BA C -0.0292(11) 0.6746(12) 0.0310(6) 0.073(4) Uani 1 1 d . U . . .
H1BA H -0.064097 0.633499 0.031147 0.088 Uiso 1 1 calc R . . . .
C4FA C -0.1841(15) 0.3156(17) 0.1648(9) 0.139(9) Uani 1 1 d . U . . .
H4FA H -0.189171 0.337087 0.189752 0.208 Uiso 1 1 calc R . . . .
H4FB H -0.208559 0.325408 0.144160 0.208 Uiso 1 1 calc R . . . .
H4FC H -0.202135 0.269039 0.165609 0.208 Uiso 1 1 calc R . . . .
C9GA C 0.1809(8) 0.3811(8) 0.1104(4) 0.084(5) Uani 1 1 d . U . . .
H9GA H 0.165457 0.367277 0.134516 0.100 Uiso 1 1 calc R . . . .
C72 C 0.1597(8) 0.3371(6) 0.0760(5) 0.096(5) Uani 1 1 d G U . . .
H72 H 0.130145 0.293886 0.077064 0.115 Uiso 1 1 calc R . . . .
C0HA C 0.1827(9) 0.3578(8) 0.0400(4) 0.101(5) Uani 1 1 d G U . . .
H0HA H 0.168582 0.328393 0.017000 0.121 Uiso 1 1 calc R . . . .
C1HA C 0.2269(9) 0.4225(9) 0.0385(4) 0.097(5) Uani 1 1 d G U . . .
C9NA C 0.2481(7) 0.4664(6) 0.0729(5) 0.082(5) Uani 1 1 d G U . . .
H9NA H 0.277643 0.509682 0.071838 0.099 Uiso 1 1 calc R . . . .
C8GA C 0.2251(8) 0.4458(7) 0.1089(4) 0.070(4) Uani 1 1 d G U . . .
C1FA C -0.0139(14) 0.3535(14) 0.1192(8) 0.103(5) Uani 1 1 d . U . . .
H1FA H 0.002362 0.346607 0.094846 0.123 Uiso 1 1 calc R . . . .
C2FA C -0.0847(15) 0.3213(15) 0.1269(9) 0.108(5) Uani 1 1 d . U . . .
H2FA H -0.112716 0.286029 0.109005 0.130 Uiso 1 1 calc R . . . .
C87 C 0.6594(15) 0.6293(15) 0.0454(8) 0.119(8) Uani 1 1 d . U . . .
H87A H 0.704721 0.664023 0.048215 0.178 Uiso 1 1 d R . . . .
H87B H 0.655591 0.599672 0.022325 0.178 Uiso 1 1 d R . . . .
H87C H 0.626481 0.648252 0.043405 0.178 Uiso 1 1 d R . . . .
C8CA C 0.7030(15) 1.1130(16) 0.1576(9) 0.114(6) Uani 1 1 d . U . . .
H8CA H 0.724753 1.134532 0.136731 0.137 Uiso 1 1 calc R . . . .
C4CA C 0.6106(18) 1.2506(18) 0.2699(10) 0.131(6) Uani 1 1 d . U . . .
H4CA H 0.631163 1.252156 0.294563 0.157 Uiso 1 1 calc R . . . .
C1GA C 0.0630(12) 0.5460(13) 0.3885(7) 0.080(4) Uani 1 1 d . U . . .
H1GA H 0.077785 0.513506 0.394083 0.096 Uiso 1 1 calc R . . . .
C2AA C 0.3080(16) 1.1799(17) 0.1765(10) 0.121(6) Uani 1 1 d . U . . .
H2AA H 0.339035 1.220488 0.188282 0.145 Uiso 1 1 calc R . . . .
C3DA C 0.2741(13) 0.9103(13) 0.4700(7) 0.085(5) Uani 1 1 d . U . . .
H3DA H 0.243004 0.922583 0.483772 0.102 Uiso 1 1 calc R . . . .
C0FA C 0.6996(16) 0.8450(17) 0.0835(10) 0.133(9) Uani 1 1 d . U . . .
H0FA H 0.699497 0.831964 0.109489 0.199 Uiso 1 1 calc R . . . .
H0FB H 0.694734 0.808736 0.064104 0.199 Uiso 1 1 calc R . . . .
H0FC H 0.741734 0.881063 0.080947 0.199 Uiso 1 1 calc R . . . .
C8EA C 0.6289(16) 0.8872(16) 0.0414(9) 0.118(6) Uani 1 1 d . U . . .
H8EA H 0.653844 0.883424 0.019969 0.141 Uiso 1 1 calc R . . . .
C6GA C -0.0480(15) 0.2874(15) 0.3771(8) 0.112(6) Uani 1 1 d . U . . .
H6GA H -0.092340 0.268580 0.365547 0.134 Uiso 1 1 calc R . . . .
C3JA C -0.1636(16) 0.4777(16) 0.3452(9) 0.120(6) Uani 1 1 d . U . . .
H3JA H -0.195296 0.496385 0.349606 0.144 Uiso 1 1 calc R . . . .
C8KA C 0.7617(15) 0.8940(16) 0.3636(9) 0.107(5) Uani 1 1 d . U . . .
C3MA C 0.3073(12) 0.8796(13) 0.4885(7) 0.080(4) Uani 1 1 d . U . . .
C3LA C 0.3903(16) 0.3181(16) 0.2777(9) 0.111(6) Uani 1 1 d . U . . .
H3LA H 0.417803 0.348140 0.262049 0.134 Uiso 1 1 calc R . . . .
C2IA C 0.1829(15) 0.2083(16) 0.3964(9) 0.114(6) Uani 1 1 d . U . . .
H2IA H 0.161946 0.174428 0.376034 0.136 Uiso 1 1 calc R . . . .
C4OA C -0.0106(12) 0.6956(13) -0.0052(7) 0.084(5) Uani 1 1 d . U . . .
H4OA H -0.034755 0.670236 -0.028199 0.100 Uiso 1 1 calc R . . . .
C2JA C -0.1246(16) 0.4928(16) 0.3155(9) 0.120(6) Uani 1 1 d . U . . .
H2JA H -0.126006 0.522506 0.298659 0.143 Uiso 1 1 calc R . . . .
C3OA C 0.4738(11) 0.6019(12) 0.0278(6) 0.073(4) Uani 1 1 d . U . . .
C5OA C 0.0201(13) 0.5676(14) 0.4146(7) 0.091(5) Uani 1 1 d . U . . .
C2LA C 0.3380(15) 0.3257(15) 0.2923(9) 0.106(6) Uani 1 1 d . U . . .
H2LA H 0.325839 0.358655 0.284545 0.127 Uiso 1 1 calc R . . . .
C0IA C 0.2160(17) 0.2420(17) 0.4666(10) 0.123(6) Uani 1 1 d . U . . .
H0IA H 0.214359 0.233303 0.492756 0.147 Uiso 1 1 calc R . . . .
C1KA C 0.3288(14) 0.3323(14) 0.0748(8) 0.111(8) Uani 1 1 d . U . . .
H1KA H 0.298163 0.354236 0.077918 0.166 Uiso 1 1 calc R . . . .
H1KB H 0.351712 0.342215 0.051000 0.166 Uiso 1 1 calc R . . . .
H1KC H 0.303596 0.285778 0.073411 0.166 Uiso 1 1 calc R . . . .
C1JA C -0.0775(15) 0.4573(16) 0.3113(9) 0.111(6) Uani 1 1 d . U . . .
H1JA H -0.047055 0.467550 0.291572 0.133 Uiso 1 1 calc R . . . .
C6MA C 0.1648(14) 1.0135(15) 0.3975(8) 0.115(8) Uani 1 1 d . U . . .
H6MA H 0.164416 1.040259 0.421385 0.173 Uiso 1 1 calc R . . . .
H6MB H 0.133029 1.015425 0.377788 0.173 Uiso 1 1 calc R . . . .
H6MC H 0.152155 0.968987 0.402675 0.173 Uiso 1 1 calc R . . . .
C6KA C 0.7399(15) 0.9824(16) 0.4044(9) 0.116(6) Uani 1 1 d . U . . .
H6KA H 0.755070 1.018467 0.423773 0.140 Uiso 1 1 calc R . . . .
C7HA C 0.2165(16) 0.2723(17) 0.3892(9) 0.112(6) Uani 1 1 d . U . . .
C2OA C 0.4223(15) 0.7569(15) -0.0352(9) 0.122(8) Uani 1 1 d . U . . .
H2OA H 0.449423 0.794691 -0.017071 0.183 Uiso 1 1 calc R . . . .
H2OB H 0.450909 0.736240 -0.046353 0.183 Uiso 1 1 calc R . . . .
H2OC H 0.401248 0.770077 -0.055916 0.183 Uiso 1 1 calc R . . . .
C4KA C 0.8504(13) 0.6706(14) 0.3817(8) 0.106(8) Uani 1 1 d . U . . .
H4KA H 0.859342 0.664873 0.354441 0.160 Uiso 1 1 calc R . . . .
H4KB H 0.888771 0.706018 0.395729 0.160 Uiso 1 1 calc R . . . .
H4KC H 0.842933 0.630966 0.393087 0.160 Uiso 1 1 calc R . . . .
C4JA C -0.1139(15) 0.4017(16) 0.3644(9) 0.116(6) Uani 1 1 d . U . . .
H4JA H -0.110331 0.372983 0.381370 0.140 Uiso 1 1 calc R . . . .
C0OA C 0.1006(11) 0.5098(12) 0.0704(6) 0.073(4) Uani 1 1 d . U . . .
H0OA H 0.091990 0.466506 0.073699 0.088 Uiso 1 1 calc R . . . .
C5MA C 0.3323(12) 0.9068(13) 0.4100(7) 0.087(5) Uani 1 1 d . U . . .
H5MA H 0.341930 0.918710 0.384852 0.104 Uiso 1 1 calc R . . . .
C1OA C 0.3176(12) 0.6473(13) -0.0296(7) 0.085(5) Uani 1 1 d . U . . .
H1OA H 0.315454 0.634147 -0.056617 0.102 Uiso 1 1 calc R . . . .
C4NA C 0.7058(16) 1.0492(17) 0.1594(9) 0.114(5) Uani 1 1 d . U . . .
C5LA C 0.3154(17) 0.2331(17) 0.3229(9) 0.120(6) Uani 1 1 d . U . . .
H5LA H 0.284791 0.202442 0.337145 0.144 Uiso 1 1 calc R . . . .
C1IA C 0.1819(16) 0.1967(17) 0.4375(9) 0.118(6) Uani 1 1 d . U . . .
H1IA H 0.155786 0.154801 0.443442 0.142 Uiso 1 1 calc R . . . .
C9LA C 0.2519(19) 0.6737(18) 0.5143(10) 0.130(6) Uani 1 1 d . U . . .
C7NA C 0.8028(17) 1.0137(17) 0.2905(10) 0.146(10) Uani 1 1 d . U . . .
H7NA H 0.762175 1.017244 0.299860 0.220 Uiso 1 1 calc R . . . .
H7NB H 0.829795 1.009997 0.312332 0.220 Uiso 1 1 calc R . . . .
H7NC H 0.828608 1.051991 0.278457 0.220 Uiso 1 1 calc R . . . .
C5KA C 0.6700(14) 0.9500(15) 0.3866(8) 0.104(5) Uani 1 1 d . U . . .
H5KA H 0.638113 0.967216 0.393886 0.125 Uiso 1 1 calc R . . . .
C7KA C 0.7792(17) 0.9523(17) 0.3885(9) 0.118(6) Uani 1 1 d . U . . .
H7KA H 0.825613 0.974357 0.395491 0.142 Uiso 1 1 calc R . . . .
C1MA C 0.2804(17) 0.6715(16) 0.4723(9) 0.118(6) Uani 1 1 d . U . . .
H1MA H 0.321130 0.666760 0.467838 0.142 Uiso 1 1 calc R . . . .
C5JA C -0.0609(16) 0.2609(16) 0.2738(9) 0.112(6) Uani 1 1 d . U . . .
H5JA H -0.014819 0.269351 0.277707 0.135 Uiso 1 1 calc R . . . .
C5NA C 0.5825(16) 0.9127(16) 0.0379(9) 0.116(6) Uani 1 1 d . U . . .
H5NA H 0.581428 0.935612 0.016799 0.139 Uiso 1 1 calc R . . . .
C9OA C 0.0274(14) 0.3947(13) 0.1500(7) 0.091(5) Uani 1 1 d . U . . .
H9OA H 0.074350 0.412119 0.147954 0.109 Uiso 1 1 calc R . . . .
C7MA C 0.6215(19) 1.2905(19) 0.2099(12) 0.144(7) Uani 1 1 d . U . . .
H7MA H 0.650846 1.317531 0.193468 0.173 Uiso 1 1 calc R . . . .
C8JA C 0.0312(13) 0.2257(14) 0.1724(8) 0.111(8) Uani 1 1 d . U . . .
H8JA H -0.003547 0.235928 0.185321 0.167 Uiso 1 1 calc R . . . .
H8JB H 0.030442 0.233507 0.145264 0.167 Uiso 1 1 calc R . . . .
H8JC H 0.022777 0.180408 0.173553 0.167 Uiso 1 1 calc R . . . .
C8IA C 0.0831(16) 0.3465(15) 0.4110(8) 0.113(6) Uani 1 1 d . U . . .
H8IA H 0.127690 0.364510 0.422167 0.135 Uiso 1 1 calc R . . . .
C9KA C 0.6698(15) 0.8559(16) 0.4734(9) 0.129(9) Uani 1 1 d . U . . .
H9KA H 0.667370 0.875762 0.450052 0.193 Uiso 1 1 calc R . . . .
H9KB H 0.671517 0.885459 0.496377 0.193 Uiso 1 1 calc R . . . .
H9KC H 0.709995 0.846520 0.473974 0.193 Uiso 1 1 calc R . . . .
C9HA C 0.2552(17) 0.3047(17) 0.4563(10) 0.126(6) Uani 1 1 d . U . . .
H9HA H 0.280549 0.337051 0.476531 0.151 Uiso 1 1 calc R . . . .
C8MA C 0.5580(19) 1.2423(18) 0.1904(11) 0.141(7) Uani 1 1 d . U . . .
H8MA H 0.540671 1.239045 0.164590 0.169 Uiso 1 1 calc R . . . .
C8NA C 0.7041(18) 1.3550(17) 0.2541(11) 0.151(10) Uani 1 1 d . U . . .
H8NA H 0.716022 1.359060 0.281891 0.227 Uiso 1 1 calc R . . . .
H8NB H 0.739233 1.348612 0.239350 0.227 Uiso 1 1 calc R . . . .
H8NC H 0.699488 1.394147 0.248019 0.227 Uiso 1 1 calc R . . . .
C6JA C -0.1065(16) 0.1944(16) 0.2498(9) 0.114(6) Uani 1 1 d . U . . .
H6JA H -0.090285 0.162897 0.240404 0.137 Uiso 1 1 calc R . . . .
C7OA C 0.1789(15) 0.4847(16) 0.5151(8) 0.130(9) Uani 1 1 d . U . . .
H7OA H 0.139891 0.481946 0.499283 0.194 Uiso 1 1 calc R . . . .
H7OB H 0.167410 0.446052 0.528119 0.194 Uiso 1 1 calc R . . . .
H7OC H 0.192852 0.522682 0.534556 0.194 Uiso 1 1 calc R . . . .
C7JA C 0.0986(12) 0.2676(12) 0.1924(7) 0.081(4) Uani 1 1 d . U . . .
C3IA C 0.1473(10) 0.2296(9) 0.3103(6) 0.118(6) Uani 1 1 d . U . . .
C4IA C 0.1552(9) 0.1943(11) 0.2760(7) 0.124(6) Uani 1 1 d G U . . .
H4IA H 0.198285 0.203885 0.266858 0.149 Uiso 1 1 calc R . . . .
C6IA C 0.0986(12) 0.1446(10) 0.2555(5) 0.131(6) Uani 1 1 d G U . . .
H6IA H 0.103898 0.120998 0.232549 0.158 Uiso 1 1 calc R . . . .
C2QA C 0.0342(10) 0.1303(9) 0.2691(6) 0.134(6) Uani 1 1 d G U . . .
H2QA H -0.003661 0.097081 0.255390 0.161 Uiso 1 1 calc R . . . .
C7IA C 0.0263(9) 0.1656(11) 0.3034(7) 0.134(6) Uani 1 1 d G U . . .
H7IA H -0.016832 0.156051 0.312541 0.160 Uiso 1 1 calc R . . . .
C5IA C 0.0828(12) 0.2153(10) 0.3239(5) 0.125(6) Uani 1 1 d G U . . .
H5IA H 0.077554 0.238939 0.346851 0.150 Uiso 1 1 calc R . . . .
C9IA C 0.0344(16) 0.2951(16) 0.4271(9) 0.119(6) Uani 1 1 d . U . . .
H9IA H 0.045775 0.282804 0.450572 0.142 Uiso 1 1 calc R . . . .
C9MA C 0.2837(15) 1.1793(17) 0.1420(10) 0.117(6) Uani 1 1 d . U . . .
H9MA H 0.291401 1.217882 0.131146 0.140 Uiso 1 1 calc R . . . .
C4MA C 0.2841(13) 0.9245(14) 0.4312(8) 0.094(5) Uani 1 1 d . U . . .
H4MA H 0.259691 0.945135 0.419280 0.112 Uiso 1 1 calc R . . . .
C4LA C 0.4054(16) 0.2643(16) 0.2857(9) 0.118(6) Uani 1 1 d . U . . .
H4LA H 0.442075 0.258496 0.274264 0.141 Uiso 1 1 calc R . . . .
C0JA C -0.0315(16) 0.2612(16) 0.4089(9) 0.116(6) Uani 1 1 d . U . . .
H0JA H -0.062359 0.223401 0.417657 0.139 Uiso 1 1 calc R . . . .
C6LA C 0.2274(7) 0.4910(9) 0.4479(5) 0.098(5) Uani 1 1 d . U . . .
H6LA H 0.185347 0.487837 0.437670 0.117 Uiso 1 1 calc R . . . .
C0RA C 0.2383(9) 0.4904(10) 0.4882(5) 0.107(5) Uani 1 1 d G U . . .
C7LA C 0.3012(10) 0.4951(10) 0.5035(4) 0.110(5) Uani 1 1 d G U . . .
H7LA H 0.308529 0.494670 0.530460 0.132 Uiso 1 1 calc R . . . .
C8LA C 0.3532(8) 0.5005(9) 0.4786(5) 0.106(5) Uani 1 1 d G U . . .
H8LA H 0.395324 0.503697 0.488842 0.128 Uiso 1 1 calc R . . . .
C7GA C 0.3423(8) 0.5012(9) 0.4383(5) 0.098(5) Uani 1 1 d G U . . .
H7GA H 0.377132 0.504795 0.421638 0.118 Uiso 1 1 calc R . . . .
C65 C 0.2794(9) 0.4964(9) 0.4230(4) 0.088(5) Uani 1 1 d G U . . .
C8HA C 0.2589(16) 0.3220(17) 0.4181(9) 0.121(6) Uani 1 1 d . U . . .
H8HA H 0.287193 0.363262 0.412221 0.145 Uiso 1 1 calc R . . . .
C0MA C 0.1958(19) 0.6786(17) 0.5174(11) 0.133(6) Uani 1 1 d . U . . .
H0MA H 0.176425 0.669283 0.541328 0.160 Uiso 1 1 calc R . . . .
C2MA C 0.1808(16) 0.6913(16) 0.4497(9) 0.120(6) Uani 1 1 d . U . . .
H2MA H 0.155692 0.698167 0.429244 0.144 Uiso 1 1 calc R . . . .
C3PA C 0.2520(15) 0.7980(15) -0.0414(8) 0.119(8) Uani 1 1 d . U . . .
H3PA H 0.211606 0.764385 -0.033742 0.178 Uiso 1 1 calc R . . . .
H3PB H 0.239435 0.822500 -0.059320 0.178 Uiso 1 1 calc R . . . .
H3PC H 0.280041 0.778143 -0.054161 0.178 Uiso 1 1 calc R . . . .
C2PA C -0.1582(16) 0.4339(17) 0.3704(10) 0.122(6) Uani 1 1 d . U . . .
H2PA H -0.184996 0.425918 0.391918 0.147 Uiso 1 1 calc R . . . .
C7QA C 0.2950(19) 0.6614(19) 0.5415(11) 0.169(11) Uani 1 1 d . U . . .
H7QA H 0.334527 0.660991 0.528796 0.253 Uiso 1 1 calc R . . . .
H7QB H 0.308863 0.695224 0.563602 0.253 Uiso 1 1 calc R . . . .
H7QC H 0.270973 0.619666 0.550520 0.253 Uiso 1 1 calc R . . . .
C4PA C 0.7555(17) 1.0151(17) 0.1401(10) 0.147(10) Uani 1 1 d . U . . .
H4PA H 0.772238 1.033409 0.116327 0.221 Uiso 1 1 calc R . . . .
H4PB H 0.793291 1.023189 0.158667 0.221 Uiso 1 1 calc R . . . .
H4PC H 0.730181 0.968641 0.134028 0.221 Uiso 1 1 calc R . . . .
C5QA C 0.0054(16) 0.5377(16) 0.4544(8) 0.127(9) Uani 1 1 d . U . . .
H5QA H 0.024275 0.505157 0.455055 0.191 Uiso 1 1 calc R . . . .
H5QB H 0.025833 0.571782 0.476028 0.191 Uiso 1 1 calc R . . . .
H5QC H -0.042948 0.517832 0.456512 0.191 Uiso 1 1 calc R . . . .
C7PA C 0.8076(17) 0.8590(17) 0.3540(10) 0.144(9) Uani 1 1 d . U . . .
H7PA H 0.853181 0.886060 0.364614 0.216 Uiso 1 1 calc R . . . .
H7PB H 0.791870 0.818580 0.365461 0.216 Uiso 1 1 calc R . . . .
H7PC H 0.807253 0.849834 0.325876 0.216 Uiso 1 1 calc R . . . .
C9PA C 0.3678(16) 0.2205(17) 0.3099(9) 0.120(6) Uani 1 1 d . U . . .
H9PA H 0.377843 0.185638 0.316428 0.144 Uiso 1 1 calc R . . . .
C4QA C 0.0481(19) 0.7988(18) 0.4569(10) 0.158(10) Uani 1 1 d . U . . .
H4QA H 0.083912 0.787821 0.467350 0.238 Uiso 1 1 calc R . . . .
H4QB H 0.043277 0.832833 0.474679 0.238 Uiso 1 1 calc R . . . .
H4QC H 0.006066 0.760661 0.454053 0.238 Uiso 1 1 calc R . . . .
C0QA C 0.4656(10) 0.4092(7) 0.4095(6) 0.124(6) Uani 1 1 d . U . . .
H0QA H 0.447037 0.365514 0.414090 0.149 Uiso 1 1 calc R . . . .
C1QA C 0.4510(9) 0.4264(8) 0.3734(5) 0.112(5) Uani 1 1 d G U . . .
H1QA H 0.422666 0.394339 0.353924 0.135 Uiso 1 1 calc R . . . .
C73 C 0.4787(9) 0.4917(9) 0.3665(4) 0.084(5) Uani 1 1 d G U . . .
C44 C 0.5210(9) 0.5397(7) 0.3957(5) 0.090(5) Uani 1 1 d G U . . .
H44 H 0.539590 0.583335 0.391095 0.108 Uiso 1 1 calc R . . . .
C0EA C 0.5356(9) 0.5224(9) 0.4318(4) 0.099(5) Uani 1 1 d G U . . .
C1LA C 0.5079(10) 0.4572(10) 0.4386(4) 0.113(5) Uani 1 1 d G U . . .
H1LA H 0.517687 0.445602 0.462758 0.136 Uiso 1 1 calc R . . . .
C6QA C 0.1614(18) 0.6944(17) 0.4928(10) 0.131(6) Uani 1 1 d . U . . .
H6QA H 0.126410 0.707133 0.500327 0.158 Uiso 1 1 calc R . . . .
C8QA C 0.571469 0.324490 0.367261 0.188(11) Uani 1 1 d D U . . .
H8QA H 0.601260 0.312390 0.383210 0.282 Uiso 1 1 d R . . . .
H8QB H 0.558080 0.295880 0.342760 0.282 Uiso 1 1 d R . . . .
H8QC H 0.531700 0.320750 0.381080 0.282 Uiso 1 1 d R . . . .
C3QA C 0.1563(17) 1.0380(17) 0.2745(10) 0.145(9) Uani 1 1 d . U . . .
H3QA H 0.204191 1.050724 0.271514 0.218 Uiso 1 1 calc R . . . .
H3QB H 0.139609 1.063798 0.259757 0.218 Uiso 1 1 calc R . . . .
H3QC H 0.148764 1.044961 0.301892 0.218 Uiso 1 1 calc R . . . .
C8PA C 0.2420(19) 0.4483(18) 0.0027(10) 0.161(10) Uani 1 1 d . U . . .
H8PA H 0.273435 0.493359 0.006997 0.241 Uiso 1 1 d R . . . .
H8PB H 0.261545 0.423149 -0.013513 0.241 Uiso 1 1 d R . . . .
H8PC H 0.200295 0.445179 -0.010283 0.241 Uiso 1 1 d R . . . .
C1RA C 0.5903(17) 0.5763(17) 0.4510(10) 0.150(10) Uani 1 1 d . U . . .
H1RA H 0.613991 0.604451 0.432042 0.226 Uiso 1 1 calc GR . . . .
H1RB H 0.620967 0.561489 0.464073 0.226 Uiso 1 1 calc GR . . . .
H1RC H 0.573651 0.600165 0.470178 0.226 Uiso 1 1 calc GR . . . .

loop_
_atom_site_aniso_label
_atom_site_aniso_U_11
_atom_site_aniso_U_22
_atom_site_aniso_U_33
_atom_site_aniso_U_23
_atom_site_aniso_U_13
_atom_site_aniso_U_12
Ag11 0.0304(6) 0.0381(7) 0.0287(6) 0.0032(5) 0.0018(4) 0.0134(5)
Ag25 0.0330(6) 0.0351(7) 0.0301(6) 0.0011(5) -0.0001(5) 0.0114(5)
Ag26 0.0365(6) 0.0351(7) 0.0364(6) 0.0027(5) 0.0011(5) 0.0111(5)
Ag9 0.0317(6) 0.0424(7) 0.0298(6) 0.0030(5) 0.0021(5) 0.0152(5)
Ag18 0.0371(6) 0.0453(8) 0.0273(6) 0.0024(5) 0.0023(5) 0.0168(6)
Ag30 0.0393(6) 0.0378(7) 0.0290(6) 0.0021(5) 0.0022(5) 0.0129(5)
Ag16 0.0355(6) 0.0474(8) 0.0318(6) 0.0032(6) -0.0021(5) 0.0156(6)
Ag4 0.0412(7) 0.0477(8) 0.0325(6) 0.0062(6) 0.0091(5) 0.0184(6)
Ag27 0.0459(7) 0.0451(8) 0.0315(6) -0.0041(6) -0.0048(5) 0.0151(6)
Ag19 0.0349(6) 0.0399(7) 0.0369(7) 0.0038(6) 0.0012(5) 0.0132(5)
Ag14 0.0351(6) 0.0433(8) 0.0365(7) 0.0048(6) 0.0046(5) 0.0111(6)
Ag28 0.0408(7) 0.0487(8) 0.0410(7) 0.0077(6) -0.0011(5) 0.0199(6)
Ag8 0.0443(7) 0.0482(8) 0.0418(7) -0.0037(6) -0.0026(6) 0.0205(6)
Ag7 0.0403(7) 0.0410(8) 0.0393(7) 0.0089(6) 0.0035(5) 0.0115(6)
Ag2 0.0394(7) 0.0580(9) 0.0429(7) 0.0080(6) 0.0083(5) 0.0223(6)
Ag24 0.0475(8) 0.0474(9) 0.0533(8) -0.0040(7) 0.0064(6) 0.0197(7)
Ag13 0.0471(8) 0.0542(9) 0.0478(8) -0.0017(7) -0.0008(6) 0.0140(7)
Ag29 0.0597(9) 0.0507(9) 0.0504(8) 0.0151(7) 0.0037(7) 0.0170(7)
Ag23 0.0550(8) 0.0443(8) 0.0505(8) -0.0034(7) -0.0047(6) 0.0184(7)
Ag5 0.0557(8) 0.0711(11) 0.0402(8) -0.0080(7) -0.0070(6) 0.0314(8)
Ag3 0.0378(7) 0.0616(10) 0.0660(9) 0.0107(8) 0.0103(6) 0.0155(7)
Ag6 0.0613(9) 0.0694(10) 0.0387(7) 0.0150(7) 0.0071(6) 0.0343(8)
Ag20 0.0479(8) 0.0551(9) 0.0557(9) -0.0025(7) -0.0099(6) 0.0170(7)
Ag15 0.0440(8) 0.0711(11) 0.0501(8) 0.0013(7) 0.0021(6) 0.0233(7)
Ag22 0.0559(9) 0.0479(9) 0.0612(9) 0.0111(7) 0.0034(7) 0.0107(7)
Ag21 0.0625(9) 0.0563(10) 0.0564(9) -0.0004(8) 0.0217(7) 0.0133(8)
Ag1 0.0550(9) 0.0767(11) 0.0501(8) 0.0066(8) -0.0050(7) 0.0306(8)
Ag10 0.0757(11) 0.0792(12) 0.0485(9) -0.0039(8) 0.0014(7) 0.0335(9)
Ag17 0.0807(12) 0.0819(13) 0.0710(11) 0.0034(10) 0.0025(9) 0.0387(10)
Ag12 0.0667(10) 0.0825(13) 0.0767(12) 0.0144(10) 0.0056(9) 0.0280(10)
Cu3 0.0407(11) 0.0629(16) 0.0449(12) -0.0033(11) -0.0066(9) 0.0208(11)
Cu7 0.0572(14) 0.0487(14) 0.0536(14) -0.0010(11) -0.0047(11) 0.0206(11)
Cu11 0.0532(13) 0.0666(17) 0.0485(13) 0.0069(12) 0.0016(10) 0.0316(12)
Cu14 0.0526(13) 0.0556(15) 0.0465(13) 0.0063(11) 0.0049(10) 0.0188(11)
Cu12 0.0513(13) 0.0590(16) 0.0484(13) 0.0061(12) 0.0063(10) 0.0142(11)
Cu9 0.0542(13) 0.0633(16) 0.0469(13) 0.0064(12) 0.0071(10) 0.0234(12)
Cu4 0.0653(15) 0.0529(16) 0.0625(15) 0.0078(12) 0.0079(12) 0.0249(13)
Cu13 0.0613(15) 0.0688(17) 0.0442(13) 0.0030(12) 0.0076(11) 0.0245(13)
Cu10 0.0456(13) 0.0808(19) 0.0534(14) 0.0076(13) 0.0057(10) 0.0319(13)
Cu2 0.0443(12) 0.0586(16) 0.0607(15) 0.0092(12) 0.0098(10) 0.0130(11)
Cu8 0.0666(15) 0.0645(17) 0.0421(13) 0.0041(12) 0.0039(11) 0.0258(13)
Cu1 0.0771(17) 0.0562(16) 0.0528(14) 0.0046(12) -0.0092(12) 0.0312(13)
Cu5 0.0663(15) 0.0452(15) 0.0693(16) 0.0060(12) 0.0012(12) 0.0193(12)
Cu6 0.0625(15) 0.0485(15) 0.0770(17) -0.0014(13) -0.0049(13) 0.0129(12)
S12 0.036(2) 0.051(3) 0.032(2) 0.0018(19) 0.0008(16) 0.0162(19)
S01A 0.055(3) 0.058(3) 0.034(2) 0.004(2) 0.0059(19) 0.019(2)
S14 0.041(2) 0.051(3) 0.051(3) 0.005(2) -0.0035(19) 0.021(2)
S10 0.037(2) 0.084(4) 0.050(3) 0.017(3) 0.0055(19) 0.021(2)
S8 0.043(2) 0.052(3) 0.041(2) 0.011(2) 0.0092(18) 0.016(2)
S5 0.045(2) 0.040(3) 0.046(2) 0.006(2) 0.0023(19) 0.010(2)
S15 0.060(3) 0.065(3) 0.048(3) 0.016(2) 0.008(2) 0.027(3)
S2 0.050(3) 0.056(3) 0.048(3) 0.004(2) -0.003(2) 0.025(2)
S24 0.045(3) 0.078(4) 0.046(3) 0.006(3) 0.012(2) 0.028(3)
P3 0.040(2) 0.059(3) 0.052(3) -0.002(2) -0.003(2) 0.022(2)
S22 0.063(3) 0.050(3) 0.065(3) 0.005(3) -0.002(2) 0.013(2)
S7 0.053(3) 0.058(3) 0.048(3) 0.009(2) -0.010(2) 0.011(2)
S28 0.064(3) 0.042(3) 0.058(3) -0.004(2) -0.010(2) 0.017(2)
S27 0.058(3) 0.059(3) 0.038(2) -0.009(2) -0.008(2) 0.025(2)
S23 0.052(3) 0.054(3) 0.057(3) -0.001(2) -0.008(2) 0.020(2)
S6 0.068(3) 0.061(3) 0.037(2) 0.008(2) -0.002(2) 0.021(3)
S13 0.060(3) 0.082(4) 0.040(3) -0.010(3) -0.001(2) 0.031(3)
S17 0.070(3) 0.052(3) 0.061(3) 0.019(3) 0.002(2) 0.014(3)
S11 0.063(3) 0.067(4) 0.055(3) -0.001(3) 0.013(2) 0.026(3)
S16 0.065(3) 0.048(3) 0.063(3) 0.001(2) 0.002(2) 0.025(3)
S4 0.055(3) 0.083(4) 0.043(3) -0.006(3) -0.009(2) 0.029(3)
S25 0.050(3) 0.071(4) 0.064(3) -0.003(3) -0.002(2) 0.022(3)
S1 0.061(3) 0.102(5) 0.047(3) 0.005(3) 0.004(2) 0.052(3)
S3 0.074(3) 0.090(4) 0.039(3) 0.011(3) 0.007(2) 0.053(3)
S26 0.076(4) 0.065(4) 0.067(3) 0.008(3) -0.014(3) 0.030(3)
S9 0.051(3) 0.075(4) 0.048(3) 0.002(3) 0.011(2) 0.025(3)
S20 0.056(3) 0.058(4) 0.091(4) 0.005(3) 0.002(3) 0.012(3)
S18 0.069(4) 0.070(4) 0.093(4) 0.025(3) 0.017(3) 0.031(3)
P2 0.046(3) 0.085(4) 0.073(4) 0.025(3) 0.008(3) 0.011(3)
S19 0.088(4) 0.057(4) 0.089(4) 0.002(3) -0.005(3) 0.019(3)
P4 0.081(4) 0.060(4) 0.096(5) 0.012(4) 0.017(3) 0.028(3)
P1 0.119(6) 0.064(4) 0.081(4) 0.007(4) -0.032(4) 0.038(4)
C2 0.059(6) 0.055(6) 0.048(6) 0.011(5) 0.010(5) 0.027(5)
C3 0.054(6) 0.060(6) 0.059(6) 0.004(5) -0.001(5) 0.029(5)
C4 0.078(6) 0.076(7) 0.085(7) 0.002(6) 0.007(6) 0.042(6)
C5 0.074(6) 0.065(7) 0.080(7) 0.007(6) 0.001(6) 0.044(5)
C6 0.072(6) 0.060(6) 0.071(6) 0.006(6) -0.003(5) 0.034(5)
C7 0.055(6) 0.059(6) 0.048(6) 0.008(5) -0.005(5) 0.026(5)
C8 0.051(6) 0.063(6) 0.049(6) 0.002(5) -0.002(5) 0.022(5)
C9 0.065(6) 0.064(6) 0.068(6) 0.007(6) 0.000(5) 0.024(5)
C10 0.064(6) 0.077(7) 0.069(6) 0.003(6) 0.015(6) 0.026(5)
C12 0.069(6) 0.074(7) 0.075(6) 0.006(6) -0.006(6) 0.031(5)
C13 0.100(7) 0.108(8) 0.116(8) 0.001(6) 0.021(6) 0.048(6)
C79 0.097(7) 0.110(8) 0.117(8) 0.000(6) 0.028(6) 0.045(6)
C6PA 0.119(8) 0.130(8) 0.137(8) 0.001(6) 0.021(6) 0.041(6)
C5PA 0.130(8) 0.136(8) 0.144(8) 0.000(6) 0.019(6) 0.041(6)
C8OA 0.124(8) 0.129(8) 0.136(8) -0.002(6) 0.019(6) 0.041(6)
C6NA 0.115(7) 0.118(8) 0.129(8) 0.002(6) 0.017(6) 0.047(6)
C14 0.068(6) 0.082(7) 0.082(7) 0.008(6) 0.007(6) 0.035(5)
C15 0.081(7) 0.073(7) 0.070(7) 0.014(6) 0.007(6) 0.025(6)
C9QA 0.119(7) 0.108(7) 0.102(7) 0.020(6) -0.005(6) 0.037(6)
C16 0.094(7) 0.094(7) 0.083(7) 0.019(6) 0.004(6) 0.045(6)
C64 0.089(7) 0.096(7) 0.081(7) 0.011(6) 0.002(6) 0.044(6)
C6DA 0.097(7) 0.098(7) 0.091(7) 0.006(6) 0.003(6) 0.044(6)
C7DA 0.110(7) 0.104(7) 0.096(7) 0.009(6) 0.000(6) 0.040(6)
C0LA 0.124(8) 0.113(8) 0.108(7) 0.017(6) -0.007(6) 0.036(6)
C17 0.065(6) 0.075(7) 0.070(6) 0.008(6) 0.005(6) 0.029(5)
C18 0.081(7) 0.093(7) 0.095(7) -0.001(6) 0.002(6) 0.048(6)
C19 0.074(6) 0.075(7) 0.071(6) 0.016(6) 0.005(6) 0.027(5)
C20 0.063(6) 0.065(6) 0.056(6) 0.011(5) 0.001(5) 0.016(5)
C2RA 0.069(6) 0.084(7) 0.075(7) 0.007(6) 0.000(6) 0.038(6)
C22 0.064(6) 0.072(7) 0.063(6) 0.011(6) 0.019(5) 0.032(5)
C23 0.084(7) 0.066(7) 0.076(7) 0.005(6) 0.001(6) 0.027(6)
C24 0.112(8) 0.115(8) 0.109(8) 0.015(6) 0.017(6) 0.047(6)
C25 0.060(6) 0.071(7) 0.064(6) -0.001(6) -0.003(5) 0.027(5)
C26 0.064(6) 0.066(7) 0.064(6) -0.002(6) 0.000(5) 0.020(5)
C27 0.091(7) 0.078(7) 0.088(7) 0.004(6) 0.002(6) 0.043(6)
C28 0.067(6) 0.053(6) 0.054(6) 0.012(5) 0.003(5) 0.022(5)
C29 0.080(7) 0.072(7) 0.071(6) 0.016(6) 0.003(6) 0.031(5)
C30 0.067(6) 0.071(7) 0.065(6) 0.010(6) 0.004(6) 0.020(5)
C31 0.074(7) 0.086(7) 0.075(7) 0.015(6) 0.000(6) 0.031(6)
C33 0.105(7) 0.104(8) 0.111(8) 0.016(6) 0.011(6) 0.048(6)
C34 0.074(6) 0.077(7) 0.066(6) 0.010(6) 0.007(6) 0.021(5)
C35 0.079(7) 0.094(7) 0.086(7) 0.004(6) 0.011(6) 0.042(6)
C36 0.070(6) 0.071(7) 0.071(7) 0.009(6) -0.002(6) 0.032(5)
C39 0.073(6) 0.073(7) 0.068(6) 0.007(6) 0.004(6) 0.026(5)
C45 0.061(6) 0.068(7) 0.066(6) 0.013(6) 0.007(5) 0.028(5)
C3HA 0.078(7) 0.082(7) 0.081(7) 0.003(6) 0.006(6) 0.032(6)
C9JA 0.087(7) 0.088(7) 0.089(7) -0.002(6) 0.010(6) 0.032(6)
C0KA 0.086(7) 0.081(7) 0.080(7) 0.002(6) 0.012(6) 0.031(6)
C2HA 0.085(6) 0.080(7) 0.073(6) 0.006(6) 0.004(6) 0.029(5)
C40 0.065(6) 0.077(7) 0.072(7) 0.010(6) 0.018(6) 0.030(5)
C42 0.085(6) 0.084(7) 0.078(6) 0.016(6) 0.007(6) 0.031(5)
C43 0.096(7) 0.104(7) 0.101(7) 0.008(6) 0.016(6) 0.047(6)
C3GA 0.109(7) 0.113(8) 0.114(8) 0.007(6) 0.015(6) 0.049(6)
C4GA 0.119(8) 0.119(8) 0.117(8) 0.005(6) 0.021(6) 0.050(6)
C6OA 0.126(7) 0.123(8) 0.114(7) 0.011(6) 0.017(6) 0.045(6)
C5GA 0.113(7) 0.110(8) 0.105(7) 0.011(6) 0.014(6) 0.044(6)
C32 0.097(7) 0.097(7) 0.096(7) 0.010(6) 0.016(6) 0.046(6)
C46 0.072(6) 0.073(7) 0.068(6) 0.015(6) 0.004(6) 0.030(5)
C47 0.074(6) 0.079(7) 0.077(7) 0.000(6) -0.001(6) 0.027(5)
C48 0.086(7) 0.097(7) 0.100(7) -0.001(6) 0.007(6) 0.047(6)
C49 0.071(6) 0.084(7) 0.074(7) 0.011(6) 0.010(6) 0.038(6)
C50 0.082(6) 0.075(6) 0.072(6) -0.003(6) 0.002(6) 0.033(5)
C21 0.079(6) 0.068(7) 0.071(7) 0.000(6) -0.003(6) 0.033(5)
C52 0.098(7) 0.094(7) 0.101(7) 0.015(6) 0.009(6) 0.041(6)
C53 0.101(7) 0.106(8) 0.101(7) 0.025(6) 0.002(6) 0.031(6)
C54 0.074(6) 0.090(7) 0.077(7) 0.008(6) 0.012(6) 0.038(6)
C55 0.077(6) 0.079(7) 0.070(6) 0.013(6) 0.007(6) 0.029(5)
C56 0.081(6) 0.066(6) 0.071(7) -0.002(6) 0.000(6) 0.035(5)
C58 0.095(7) 0.101(7) 0.098(7) 0.014(6) 0.018(6) 0.045(6)
C59 0.081(6) 0.072(7) 0.070(6) 0.001(6) 0.004(6) 0.022(6)
C60 0.071(6) 0.074(7) 0.072(6) 0.008(6) 0.008(6) 0.027(5)
C61 0.069(6) 0.068(7) 0.068(6) -0.003(6) 0.003(6) 0.025(5)
C62 0.073(6) 0.071(7) 0.071(7) 0.009(6) 0.004(6) 0.030(5)
C66 0.073(6) 0.087(7) 0.082(7) 0.000(6) 0.013(6) 0.030(5)
C67 0.080(7) 0.089(7) 0.098(7) 0.009(6) 0.008(6) 0.039(6)
C69 0.077(7) 0.089(7) 0.086(7) 0.003(6) 0.023(6) 0.032(6)
C70 0.113(8) 0.115(8) 0.127(8) 0.010(6) 0.012(6) 0.048(6)
C38 0.110(8) 0.109(8) 0.121(8) 0.010(6) 0.010(6) 0.048(6)
C4AA 0.114(8) 0.119(8) 0.133(8) 0.009(6) 0.016(6) 0.051(6)
C3NA 0.121(8) 0.125(8) 0.139(8) 0.008(6) 0.020(6) 0.050(6)
C5AA 0.124(8) 0.126(8) 0.140(8) 0.008(7) 0.017(6) 0.052(6)
C6AA 0.121(8) 0.123(8) 0.137(8) 0.008(6) 0.016(6) 0.051(6)
C71 0.065(6) 0.073(6) 0.057(6) 0.004(5) -0.006(5) 0.027(5)
C74 0.071(6) 0.076(7) 0.074(7) 0.008(6) 0.011(6) 0.027(5)
C75 0.099(7) 0.094(7) 0.096(7) 0.006(6) 0.008(6) 0.046(6)
C76 0.096(7) 0.112(7) 0.098(7) 0.006(6) 0.002(6) 0.044(6)
C77 0.105(7) 0.089(7) 0.098(7) 0.005(6) 0.002(6) 0.044(6)
C78 0.093(12) 0.092(12) 0.089(12) -0.013(10) 0.016(10) 0.032(10)
C81 0.080(7) 0.081(7) 0.076(7) 0.009(6) 0.008(6) 0.027(6)
C82 0.079(7) 0.089(7) 0.080(7) 0.015(6) -0.002(6) 0.026(6)
C83 0.151(9) 0.149(9) 0.150(9) 0.027(7) 0.013(7) 0.063(7)
C0NA 0.155(9) 0.152(9) 0.149(9) 0.024(7) 0.015(7) 0.061(7)
C1NA 0.161(9) 0.160(9) 0.155(9) 0.023(7) 0.014(7) 0.062(7)
C0PA 0.166(9) 0.165(9) 0.162(9) 0.024(7) 0.013(7) 0.065(7)
C1PA 0.167(9) 0.168(9) 0.162(9) 0.023(7) 0.013(7) 0.066(7)
C2NA 0.159(9) 0.158(9) 0.156(9) 0.022(7) 0.015(7) 0.066(7)
C84 0.067(6) 0.068(7) 0.073(6) 0.003(6) 0.006(6) 0.022(5)
C85 0.097(7) 0.093(7) 0.100(7) 0.009(6) 0.008(6) 0.041(6)
C86 0.089(7) 0.107(7) 0.096(7) 0.007(6) 0.002(6) 0.041(6)
C88 0.078(7) 0.096(7) 0.085(7) 0.006(6) 0.004(6) 0.040(6)
C89 0.076(7) 0.076(7) 0.076(7) 0.017(6) 0.013(6) 0.028(5)
C90 0.086(7) 0.096(7) 0.093(7) 0.001(6) 0.021(6) 0.036(6)
C91 0.070(6) 0.067(7) 0.069(6) -0.001(6) 0.003(6) 0.025(5)
C92 0.072(6) 0.065(6) 0.059(6) 0.008(6) 0.009(5) 0.024(5)
C93 0.114(8) 0.109(8) 0.113(8) 0.013(6) 0.005(6) 0.050(6)
C94 0.086(7) 0.067(7) 0.080(7) -0.004(6) 0.002(6) 0.033(5)
C95 0.103(7) 0.104(7) 0.100(7) 0.028(6) -0.002(6) 0.035(6)
C96 0.078(7) 0.089(7) 0.089(7) 0.007(6) 0.009(6) 0.031(6)
C97 0.080(6) 0.067(7) 0.070(6) 0.006(6) 0.008(6) 0.020(5)
C98 0.085(7) 0.095(7) 0.092(7) 0.001(6) 0.017(6) 0.033(6)
C99 0.085(7) 0.085(7) 0.080(7) 0.015(6) 0.007(6) 0.031(6)
C6CA 0.130(8) 0.126(8) 0.131(8) 0.024(6) 0.007(6) 0.049(6)
C6EA 0.088(7) 0.100(7) 0.085(7) 0.005(6) 0.008(6) 0.035(6)
C4DA 0.074(6) 0.079(7) 0.068(6) 0.005(6) 0.007(6) 0.035(5)
C8AA 0.078(7) 0.089(7) 0.083(7) 0.007(6) 0.002(6) 0.042(6)
C5FA 0.098(7) 0.103(8) 0.105(7) 0.012(6) 0.009(6) 0.041(6)
C6HA 0.087(7) 0.077(7) 0.080(7) 0.005(6) 0.009(6) 0.029(6)
C7EA 0.097(7) 0.104(7) 0.101(7) 0.021(6) 0.016(6) 0.050(6)
C3FA 0.096(7) 0.104(7) 0.095(7) 0.015(6) 0.001(6) 0.021(6)
C4HA 0.074(6) 0.069(7) 0.060(6) 0.010(6) 0.005(6) 0.024(5)
C0DA 0.078(6) 0.078(7) 0.083(7) -0.002(6) 0.009(6) 0.030(5)
C7CA 0.108(7) 0.102(7) 0.111(7) 0.010(6) 0.011(6) 0.039(6)
C1CA 0.077(7) 0.080(7) 0.076(7) 0.017(6) 0.013(6) 0.026(6)
C9AA 0.084(7) 0.091(7) 0.092(7) 0.009(6) -0.001(6) 0.043(6)
C9CA 0.109(7) 0.105(8) 0.109(8) 0.016(6) 0.005(6) 0.038(6)
C6FA 0.106(7) 0.105(8) 0.111(8) 0.007(6) 0.004(6) 0.038(6)
C1DA 0.079(6) 0.080(7) 0.083(7) -0.003(6) 0.009(6) 0.036(6)
C2CA 0.122(13) 0.104(13) 0.094(12) 0.035(11) 0.004(11) 0.053(11)
C9EA 0.102(7) 0.106(7) 0.104(7) 0.017(6) 0.018(6) 0.045(6)
C4EA 0.097(7) 0.097(7) 0.097(7) 0.003(6) 0.013(6) 0.040(6)
C2GA 0.075(11) 0.102(13) 0.111(13) 0.002(11) 0.016(10) 0.022(10)
C0CA 0.079(7) 0.079(7) 0.074(7) 0.016(6) 0.011(6) 0.024(6)
C8DA 0.091(7) 0.106(7) 0.091(7) 0.004(6) 0.012(6) 0.046(6)
C3CA 0.124(8) 0.121(8) 0.126(8) 0.026(6) 0.003(6) 0.051(6)
C3BA 0.085(11) 0.103(12) 0.059(10) 0.004(10) -0.005(9) 0.034(10)
C5DA 0.100(12) 0.101(13) 0.082(11) -0.003(10) 0.028(10) 0.029(10)
C0AA 0.110(8) 0.109(8) 0.114(8) 0.013(6) 0.010(6) 0.042(6)
C0GA 0.084(7) 0.094(7) 0.087(7) 0.003(6) 0.019(6) 0.032(6)
C7AA 0.088(7) 0.089(7) 0.095(7) 0.007(6) 0.011(6) 0.045(6)
C37 0.079(7) 0.084(7) 0.084(7) 0.008(6) 0.012(6) 0.027(6)
C3EA 0.086(7) 0.092(7) 0.083(7) 0.007(6) 0.011(6) 0.041(6)
C41 0.106(12) 0.101(13) 0.077(11) -0.003(11) 0.004(10) 0.027(10)
C9FA 0.104(7) 0.111(8) 0.107(8) 0.017(6) 0.015(6) 0.042(6)
C2EA 0.116(7) 0.108(7) 0.101(7) 0.016(6) -0.010(6) 0.041(6)
C3KA 0.132(7) 0.115(7) 0.111(7) 0.019(6) -0.006(6) 0.039(6)
C2KA 0.118(7) 0.108(7) 0.102(7) 0.016(6) -0.008(6) 0.037(6)
C11 0.092(7) 0.089(7) 0.084(7) 0.013(6) 0.001(6) 0.039(6)
C57 0.095(7) 0.090(7) 0.082(7) 0.013(6) -0.004(6) 0.035(6)
C1EA 0.105(7) 0.100(7) 0.091(7) 0.013(6) -0.005(6) 0.037(6)
C2DA 0.081(7) 0.082(7) 0.078(7) 0.000(6) 0.002(6) 0.027(6)
C9DA 0.098(7) 0.112(7) 0.098(7) 0.004(6) 0.009(6) 0.044(6)
C2BA 0.071(6) 0.075(7) 0.070(6) -0.002(6) 0.000(6) 0.032(5)
C7BA 0.087(7) 0.083(7) 0.071(7) 0.010(6) 0.012(6) 0.023(6)
C1AA 0.115(8) 0.115(8) 0.119(8) 0.012(6) 0.006(6) 0.045(6)
C0BA 0.084(7) 0.087(7) 0.077(7) 0.010(6) 0.006(6) 0.029(6)
C5EA 0.098(7) 0.102(7) 0.095(7) 0.003(6) 0.013(6) 0.036(6)
C4BA 0.072(6) 0.071(7) 0.065(6) 0.008(6) 0.006(5) 0.030(5)
C8BA 0.086(7) 0.089(7) 0.074(6) 0.011(6) 0.006(6) 0.030(5)
C3AA 0.112(8) 0.112(8) 0.119(8) 0.015(6) 0.011(6) 0.046(6)
C5HA 0.084(7) 0.080(7) 0.076(7) 0.006(6) 0.010(6) 0.032(6)
C5BA 0.079(7) 0.076(7) 0.073(7) 0.011(6) 0.014(6) 0.026(5)
C7FA 0.114(8) 0.111(8) 0.118(8) 0.005(6) 0.007(6) 0.042(6)
C6BA 0.089(7) 0.087(7) 0.078(6) 0.012(6) 0.018(6) 0.024(5)
C9BA 0.086(7) 0.085(7) 0.077(7) 0.013(6) 0.011(6) 0.031(6)
C8FA 0.113(8) 0.112(8) 0.120(8) 0.006(6) 0.008(6) 0.044(6)
C5CA 0.137(8) 0.136(8) 0.145(8) 0.023(6) 0.006(6) 0.047(6)
C80 0.110(7) 0.117(7) 0.117(7) 0.016(6) 0.016(6) 0.051(6)
C1BA 0.069(6) 0.080(7) 0.070(6) 0.006(6) 0.004(6) 0.028(5)
C4FA 0.116(13) 0.150(14) 0.126(14) 0.023(12) 0.005(12) 0.023(12)
C9GA 0.086(7) 0.083(7) 0.083(7) 0.011(6) -0.004(6) 0.035(6)
C72 0.096(7) 0.092(7) 0.098(7) 0.008(6) -0.006(6) 0.039(6)
C0HA 0.101(7) 0.098(7) 0.098(7) 0.005(6) -0.004(6) 0.036(6)
C1HA 0.100(7) 0.098(7) 0.092(7) 0.006(6) -0.003(6) 0.041(6)
C9NA 0.087(7) 0.084(7) 0.079(7) 0.006(6) -0.002(6) 0.039(6)
C8GA 0.072(6) 0.075(7) 0.073(7) 0.006(6) -0.003(6) 0.041(5)
C1FA 0.099(7) 0.105(7) 0.093(7) 0.003(6) 0.001(6) 0.031(6)
C2FA 0.104(7) 0.108(7) 0.099(7) 0.007(6) 0.000(6) 0.027(6)
C87 0.117(13) 0.110(13) 0.108(13) 0.004(12) 0.014(11) 0.023(11)
C8CA 0.113(7) 0.110(8) 0.113(8) 0.021(6) 0.012(6) 0.036(6)
C4CA 0.131(8) 0.128(8) 0.135(8) 0.025(6) 0.004(6) 0.050(6)
C1GA 0.080(7) 0.087(7) 0.074(7) 0.010(6) 0.019(6) 0.031(6)
C2AA 0.117(8) 0.116(8) 0.124(8) 0.011(6) 0.012(6) 0.040(6)
C3DA 0.087(7) 0.092(7) 0.081(7) 0.004(6) 0.007(6) 0.041(6)
C0FA 0.120(13) 0.138(14) 0.151(14) 0.018(12) 0.023(12) 0.060(11)
C8EA 0.118(8) 0.121(8) 0.117(8) 0.019(6) 0.017(6) 0.048(6)
C6GA 0.105(7) 0.110(8) 0.107(8) 0.025(6) 0.002(6) 0.026(6)
C3JA 0.114(8) 0.120(8) 0.124(8) 0.008(6) 0.015(6) 0.045(6)
C8KA 0.102(7) 0.108(7) 0.117(7) 0.005(6) 0.005(6) 0.049(6)
C3MA 0.082(6) 0.085(7) 0.074(6) 0.002(6) 0.008(6) 0.036(5)
C3LA 0.114(8) 0.110(8) 0.112(8) 0.009(6) 0.001(6) 0.047(6)
C2IA 0.118(8) 0.111(8) 0.116(8) 0.020(6) 0.004(6) 0.048(6)
C4OA 0.082(7) 0.086(7) 0.075(7) 0.007(6) 0.001(6) 0.026(6)
C2JA 0.116(8) 0.120(8) 0.121(8) 0.012(6) 0.014(6) 0.045(6)
C3OA 0.077(6) 0.070(6) 0.066(6) 0.003(6) 0.004(5) 0.023(5)
C5OA 0.087(7) 0.097(7) 0.082(7) 0.014(6) 0.020(6) 0.029(6)
C2LA 0.111(8) 0.103(8) 0.108(8) 0.015(6) 0.000(6) 0.049(6)
C0IA 0.129(8) 0.120(8) 0.119(8) 0.017(6) 0.000(6) 0.049(6)
C1KA 0.112(13) 0.100(13) 0.106(13) 0.004(11) -0.006(11) 0.030(11)
C1JA 0.105(8) 0.115(8) 0.115(8) 0.014(6) 0.013(6) 0.046(6)
C6MA 0.109(13) 0.108(13) 0.119(13) -0.014(11) 0.023(11) 0.039(11)
C6KA 0.109(7) 0.114(8) 0.119(8) 0.007(6) -0.005(6) 0.039(6)
C7HA 0.118(8) 0.108(8) 0.116(8) 0.020(6) 0.001(6) 0.050(6)
C2OA 0.118(13) 0.114(14) 0.114(13) 0.008(12) 0.023(11) 0.026(11)
C4KA 0.090(12) 0.116(13) 0.111(13) 0.014(11) -0.002(11) 0.038(11)
C4JA 0.113(8) 0.117(8) 0.115(8) 0.013(6) 0.019(6) 0.040(6)
C0OA 0.072(6) 0.073(7) 0.073(6) 0.001(6) 0.002(6) 0.029(5)
C5MA 0.088(7) 0.089(7) 0.080(7) 0.007(6) 0.002(6) 0.033(6)
C1OA 0.089(7) 0.084(7) 0.074(7) 0.009(6) 0.016(6) 0.025(6)
C4NA 0.113(7) 0.113(7) 0.115(7) 0.012(6) 0.015(6) 0.043(6)
C5LA 0.124(8) 0.120(8) 0.121(8) 0.019(6) 0.005(6) 0.052(6)
C1IA 0.124(8) 0.115(8) 0.118(8) 0.016(6) 0.004(6) 0.049(6)
C9LA 0.132(8) 0.131(8) 0.126(8) 0.020(6) 0.003(6) 0.048(6)
C7NA 0.129(14) 0.138(15) 0.152(15) 0.006(13) 0.013(12) 0.034(12)
C5KA 0.096(7) 0.105(8) 0.110(8) 0.004(6) -0.001(6) 0.041(6)
C7KA 0.111(7) 0.117(8) 0.121(8) 0.007(6) -0.001(6) 0.041(6)
C1MA 0.119(8) 0.120(8) 0.115(8) 0.018(6) 0.012(6) 0.048(6)
C5JA 0.106(8) 0.109(8) 0.115(8) 0.008(6) 0.010(6) 0.036(6)
C5NA 0.116(8) 0.120(8) 0.113(8) 0.020(6) 0.016(6) 0.046(6)
C9OA 0.085(7) 0.096(7) 0.085(7) 0.006(6) 0.001(6) 0.031(6)
C7MA 0.142(8) 0.140(8) 0.145(9) 0.026(7) 0.008(7) 0.046(6)
C8JA 0.101(12) 0.102(13) 0.101(12) -0.016(11) -0.010(11) 0.017(11)
C8IA 0.113(8) 0.111(8) 0.106(8) 0.028(6) -0.003(6) 0.033(6)
C9KA 0.112(13) 0.133(14) 0.132(14) 0.002(12) -0.013(12) 0.043(11)
C9HA 0.133(8) 0.122(8) 0.118(8) 0.018(6) -0.001(6) 0.045(6)
C8MA 0.141(8) 0.137(8) 0.140(8) 0.025(7) 0.003(7) 0.048(6)
C8NA 0.145(15) 0.127(14) 0.178(15) 0.033(13) 0.003(13) 0.046(12)
C6JA 0.112(8) 0.110(8) 0.121(8) 0.007(6) 0.009(6) 0.046(6)
C7OA 0.137(14) 0.125(14) 0.105(13) -0.001(12) 0.039(12) 0.030(11)
C7JA 0.082(6) 0.076(7) 0.075(6) 0.007(6) 0.003(6) 0.021(5)
C3IA 0.125(8) 0.113(8) 0.122(8) 0.018(6) 0.000(6) 0.052(6)
C4IA 0.127(8) 0.121(8) 0.124(8) 0.016(6) 0.003(6) 0.050(6)
C6IA 0.130(8) 0.129(8) 0.132(8) 0.013(6) 0.005(6) 0.048(6)
C2QA 0.134(8) 0.131(8) 0.132(8) 0.014(6) 0.005(6) 0.047(6)
C7IA 0.131(8) 0.130(8) 0.134(8) 0.013(6) 0.003(6) 0.047(6)
C5IA 0.126(8) 0.120(8) 0.129(8) 0.014(6) 0.002(6) 0.049(6)
C9IA 0.117(8) 0.115(8) 0.112(8) 0.028(6) -0.001(6) 0.029(6)
C9MA 0.114(8) 0.114(8) 0.121(8) 0.014(6) 0.013(6) 0.043(6)
C4MA 0.095(7) 0.097(7) 0.088(7) 0.008(6) 0.004(6) 0.039(6)
C4LA 0.117(8) 0.118(8) 0.117(8) 0.012(6) 0.007(6) 0.045(6)
C0JA 0.112(8) 0.112(8) 0.112(8) 0.028(6) 0.000(6) 0.030(6)
C6LA 0.103(7) 0.100(7) 0.083(7) 0.013(6) 0.012(6) 0.032(6)
C0RA 0.111(7) 0.110(7) 0.090(7) 0.011(6) 0.016(6) 0.033(6)
C7LA 0.114(7) 0.114(7) 0.093(7) 0.014(6) 0.004(6) 0.036(6)
C8LA 0.107(7) 0.112(7) 0.092(7) 0.016(6) 0.001(6) 0.033(6)
C7GA 0.099(7) 0.102(7) 0.084(7) 0.018(6) 0.002(6) 0.028(6)
C65 0.093(7) 0.090(7) 0.077(7) 0.015(6) 0.006(6) 0.031(6)
C8HA 0.126(8) 0.119(8) 0.116(8) 0.017(6) 0.001(6) 0.047(6)
C0MA 0.134(8) 0.133(8) 0.129(8) 0.014(6) 0.006(7) 0.050(6)
C2MA 0.121(8) 0.123(8) 0.117(8) 0.017(6) 0.015(6) 0.049(6)
C3PA 0.128(13) 0.112(13) 0.090(12) -0.001(11) 0.006(11) 0.023(11)
C2PA 0.117(8) 0.123(8) 0.120(8) 0.010(6) 0.016(6) 0.040(6)
C7QA 0.167(15) 0.153(15) 0.169(15) 0.030(13) 0.000(13) 0.043(12)
C4PA 0.149(14) 0.143(15) 0.135(14) -0.003(13) 0.033(12) 0.045(12)
C5QA 0.133(13) 0.134(14) 0.100(13) 0.010(12) 0.040(11) 0.035(11)
C7PA 0.126(14) 0.142(15) 0.157(15) -0.010(13) 0.004(12) 0.052(12)
C9PA 0.122(8) 0.120(8) 0.121(8) 0.018(6) 0.008(6) 0.051(6)
C4QA 0.166(15) 0.153(15) 0.151(15) 0.005(13) 0.018(13) 0.059(12)
C0QA 0.131(8) 0.117(8) 0.111(8) 0.026(6) -0.011(6) 0.033(6)
C1QA 0.120(7) 0.107(7) 0.097(7) 0.025(6) -0.014(6) 0.031(6)
C73 0.092(7) 0.087(7) 0.077(7) 0.020(6) -0.005(6) 0.037(6)
C44 0.092(7) 0.094(7) 0.086(7) 0.016(6) -0.004(6) 0.037(6)
C0EA 0.101(7) 0.100(7) 0.095(7) 0.013(6) -0.005(6) 0.040(6)
C1LA 0.118(7) 0.112(8) 0.103(7) 0.022(6) -0.007(6) 0.037(6)
C6QA 0.133(8) 0.132(8) 0.125(8) 0.014(6) 0.010(6) 0.047(6)
C8QA 0.197(16) 0.173(16) 0.160(15) 0.028(13) 0.001(13) 0.036(13)
C3QA 0.146(14) 0.141(14) 0.133(14) 0.013(13) 0.005(12) 0.042(12)
C8PA 0.159(15) 0.155(15) 0.146(15) -0.005(13) 0.007(13) 0.044(12)
C1RA 0.147(14) 0.146(15) 0.144(14) 0.017(13) -0.002(13) 0.043(12)

loop_
_atom_type_symbol
_atom_type_description
_atom_type_scat_dispersion_real
_atom_type_scat_dispersion_imag
_atom_type_scat_source
C C 0.0033 0.0016 'International Tables Vol C Tables 4.2.6.8 and 6.1.1.4'
H H 0.0000 0.0000 'International Tables Vol C Tables 4.2.6.8 and 6.1.1.4'
Ag Ag -0.8971 1.1015 'International Tables Vol C Tables 4.2.6.8 and 6.1.1.4'
Cu Cu 0.3201 1.2651 'International Tables Vol C Tables 4.2.6.8 and 6.1.1.4'
P P 0.1023 0.0942 'International Tables Vol C Tables 4.2.6.8 and 6.1.1.4'
S S 0.1246 0.1234 'International Tables Vol C Tables 4.2.6.8 and 6.1.1.4'

loop_
_geom_angle_atom_site_label_1
_geom_angle_atom_site_label_2
_geom_angle_atom_site_label_3
_geom_angle
_geom_angle_site_symmetry_1
_geom_angle_site_symmetry_3
_geom_angle_publ_flag
Ag25 Ag11 Ag18 59.96(4) . . ?
Ag25 Ag11 Ag30 61.32(5) . . ?
Ag25 Ag11 Ag19 61.40(5) . . ?
Ag25 Ag11 Ag14 58.80(4) . . ?
Ag25 Ag11 Ag13 111.49(6) . . ?
Ag25 Ag11 Ag10 117.86(6) . . ?
Ag9 Ag11 Ag25 109.02(5) . . ?
Ag9 Ag11 Ag18 59.33(4) . . ?
Ag9 Ag11 Ag30 112.96(5) . . ?
Ag9 Ag11 Ag16 170.14(6) . . ?
Ag9 Ag11 Ag4 62.51(5) . . ?
Ag9 Ag11 Ag19 58.73(5) . . ?
Ag9 Ag11 Ag14 115.80(6) . . ?
Ag9 Ag11 Ag8 60.07(5) . . ?
Ag9 Ag11 Ag7 64.66(5) . . ?
Ag9 Ag11 Ag13 123.65(6) . . ?
Ag9 Ag11 Ag10 117.16(6) . . ?
Ag18 Ag11 Ag19 60.21(4) . . ?
Ag18 Ag11 Ag13 113.34(5) . . ?
Ag18 Ag11 Ag10 172.16(6) . . ?
Ag30 Ag11 Ag18 110.50(6) . . ?
Ag30 Ag11 Ag19 61.11(5) . . ?
Ag30 Ag11 Ag13 120.23(6) . . ?
Ag30 Ag11 Ag10 63.58(5) . . ?
Ag16 Ag11 Ag25 61.13(4) . . ?
Ag16 Ag11 Ag18 112.24(5) . . ?
Ag16 Ag11 Ag30 63.75(5) . . ?
Ag16 Ag11 Ag4 120.08(6) . . ?
Ag16 Ag11 Ag19 113.44(6) . . ?
Ag16 Ag11 Ag14 59.83(5) . . ?
Ag16 Ag11 Ag8 129.78(6) . . ?
Ag16 Ag11 Ag13 63.18(6) . . ?
Ag16 Ag11 Ag10 70.49(5) . . ?
Ag4 Ag11 Ag25 111.95(6) . . ?
Ag4 Ag11 Ag18 110.61(5) . . ?
Ag4 Ag11 Ag30 63.16(4) . . ?
Ag4 Ag11 Ag19 59.04(5) . . ?
Ag4 Ag11 Ag14 170.21(6) . . ?
Ag4 Ag11 Ag8 62.89(5) . . ?
Ag4 Ag11 Ag13 129.12(6) . . ?
Ag4 Ag11 Ag10 62.53(5) . . ?
Ag14 Ag11 Ag18 62.86(4) . . ?
Ag14 Ag11 Ag30 111.20(5) . . ?
Ag14 Ag11 Ag19 111.45(6) . . ?
Ag14 Ag11 Ag13 60.38(5) . . ?
Ag14 Ag11 Ag10 123.36(6) . . ?
Ag8 Ag11 Ag25 169.00(5) . . ?
Ag8 Ag11 Ag18 111.63(5) . . ?
Ag8 Ag11 Ag30 119.82(6) . . ?
Ag8 Ag11 Ag19 108.80(6) . . ?
Ag8 Ag11 Ag14 125.56(6) . . ?
Ag8 Ag11 Ag13 77.87(6) . . ?
Ag8 Ag11 Ag10 69.42(5) . . ?
Ag7 Ag11 Ag25 113.16(6) . . ?
Ag7 Ag11 Ag18 63.02(5) . . ?
Ag7 Ag11 Ag30 173.50(6) . . ?
Ag7 Ag11 Ag16 117.48(5) . . ?
Ag7 Ag11 Ag4 118.49(6) . . ?
Ag7 Ag11 Ag19 113.74(5) . . ?
Ag7 Ag11 Ag14 66.18(5) . . ?
Ag7 Ag11 Ag8 64.85(5) . . ?
Ag7 Ag11 Ag13 64.23(5) . . ?
Ag7 Ag11 Ag10 122.91(6) . . ?
Ag13 Ag11 Ag19 171.82(6) . . ?
Ag13 Ag11 Ag10 74.50(5) . . ?
Ag10 Ag11 Ag19 111.97(6) . . ?
Ag11 Ag25 Ag18 60.85(5) . . ?
Ag11 Ag25 Ag30 59.62(4) . . ?
Ag11 Ag25 Ag16 58.58(4) . . ?
Ag11 Ag25 Ag19 61.63(4) . . ?
Ag11 Ag25 Ag24 167.12(6) . . ?
Ag11 Ag25 Ag15 112.60(6) . . ?
Ag11 Ag25 Ag17 119.36(6) . . ?
Ag26 Ag25 Ag11 107.75(6) . . ?
Ag26 Ag25 Ag18 113.19(6) . . ?
Ag26 Ag25 Ag30 58.12(4) . . ?
Ag26 Ag25 Ag16 114.17(6) . . ?
Ag26 Ag25 Ag27 63.23(5) . . ?
Ag26 Ag25 Ag19 58.33(5) . . ?
Ag26 Ag25 Ag14 168.31(6) . . ?
Ag26 Ag25 Ag28 64.30(5) . . ?
Ag26 Ag25 Ag24 59.39(5) . . ?
Ag26 Ag25 Ag15 123.75(6) . . ?
Ag26 Ag25 Ag17 118.66(6) . . ?
Ag18 Ag25 Ag30 109.84(6) . . ?
Ag18 Ag25 Ag16 110.84(6) . . ?
Ag18 Ag25 Ag19 60.56(4) . . ?
Ag18 Ag25 Ag15 120.09(6) . . ?
Ag18 Ag25 Ag17 66.05(5) . . ?
Ag30 Ag25 Ag19 60.66(4) . . ?
Ag30 Ag25 Ag17 173.95(6) . . ?
Ag16 Ag25 Ag30 62.26(5) . . ?
Ag16 Ag25 Ag19 111.50(5) . . ?
Ag16 Ag25 Ag15 62.09(5) . . ?
Ag16 Ag25 Ag17 122.93(6) . . ?
Ag27 Ag25 Ag11 112.63(6) . . ?
Ag27 Ag25 Ag18 64.20(5) . . ?
Ag27 Ag25 Ag30 110.77(6) . . ?
Ag27 Ag25 Ag16 170.41(6) . . ?
Ag27 Ag25 Ag19 59.02(5) . . ?
Ag27 Ag25 Ag24 63.62(5) . . ?
Ag27 Ag25 Ag15 127.38(6) . . ?
Ag27 Ag25 Ag17 63.68(6) . . ?
Ag19 Ag25 Ag17 113.38(5) . . ?
Ag14 Ag25 Ag11 60.67(5) . . ?
Ag14 Ag25 Ag18 63.83(5) . . ?
Ag14 Ag25 Ag30 111.33(5) . . ?
Ag14 Ag25 Ag16 59.60(5) . . ?
Ag14 Ag25 Ag27 121.06(6) . . ?
Ag14 Ag25 Ag19 113.21(6) . . ?
Ag14 Ag25 Ag28 116.86(6) . . ?
Ag14 Ag25 Ag24 132.16(6) . . ?
Ag14 Ag25 Ag15 63.70(5) . . ?
Ag14 Ag25 Ag17 71.32(5) . . ?
Ag28 Ag25 Ag11 111.69(6) . . ?
Ag28 Ag25 Ag18 171.67(6) . . ?
Ag28 Ag25 Ag30 61.92(5) . . ?
Ag28 Ag25 Ag16 65.06(5) . . ?
Ag28 Ag25 Ag27 118.65(6) . . ?
Ag28 Ag25 Ag19 113.35(5) . . ?
Ag28 Ag25 Ag24 63.63(5) . . ?
Ag28 Ag25 Ag15 65.24(5) . . ?
Ag28 Ag25 Ag17 122.27(6) . . ?
Ag24 Ag25 Ag18 122.73(6) . . ?
Ag24 Ag25 Ag30 109.19(5) . . ?
Ag24 Ag25 Ag16 123.96(6) . . ?
Ag24 Ag25 Ag19 108.18(5) . . ?
Ag24 Ag25 Ag15 77.10(5) . . ?
Ag24 Ag25 Ag17 71.03(5) . . ?
Ag15 Ag25 Ag30 114.49(5) . . ?
Ag15 Ag25 Ag19 173.56(6) . . ?
Ag15 Ag25 Ag17 71.54(5) . . ?
Ag25 Ag26 Ag27 59.20(4) . . ?
Ag25 Ag26 Ag19 64.81(5) . . ?
Ag25 Ag26 Ag28 58.58(4) . . ?
Ag25 Ag26 Ag24 62.01(5) . . ?
Ag25 Ag26 Ag29 109.70(6) . . ?
Ag25 Ag26 Ag23 113.86(6) . . ?
Ag25 Ag26 Ag20 118.43(6) . . ?
Ag25 Ag26 Ag22 178.92(7) . . ?
Ag25 Ag26 Ag21 116.80(6) . . ?
Ag30 Ag26 Ag25 63.72(5) . . ?
Ag30 Ag26 Ag27 112.04(6) . . ?
Ag30 Ag26 Ag19 64.70(5) . . ?
Ag30 Ag26 Ag28 61.81(4) . . ?
Ag30 Ag26 Ag24 116.08(6) . . ?
Ag30 Ag26 Ag29 61.54(5) . . ?
Ag30 Ag26 Ag23 175.37(6) . . ?
Ag30 Ag26 Ag20 113.38(6) . . ?
Ag30 Ag26 Ag22 115.92(6) . . ?
Ag30 Ag26 Ag21 64.71(5) . . ?
Ag27 Ag26 Ag28 110.36(5) . . ?
Ag27 Ag26 Ag21 113.74(6) . . ?
Ag19 Ag26 Ag27 59.83(4) . . ?
Ag19 Ag26 Ag28 113.99(6) . . ?
Ag19 Ag26 Ag29 120.27(6) . . ?
Ag19 Ag26 Ag23 110.79(6) . . ?
Ag19 Ag26 Ag20 61.24(5) . . ?
Ag19 Ag26 Ag21 61.69(5) . . ?
Ag24 Ag26 Ag27 63.09(5) . . ?
Ag24 Ag26 Ag19 115.61(6) . . ?
Ag24 Ag26 Ag28 62.51(5) . . ?
Ag24 Ag26 Ag29 109.92(6) . . ?
Ag24 Ag26 Ag23 64.33(5) . . ?
Ag24 Ag26 Ag20 120.53(6) . . ?
Ag24 Ag26 Ag22 118.86(7) . . ?
Ag24 Ag26 Ag21 176.83(7) . . ?
Ag29 Ag26 Ag27 168.44(6) . . ?
Ag29 Ag26 Ag28 58.39(4) . . ?
Ag29 Ag26 Ag20 121.64(6) . . ?
Ag29 Ag26 Ag21 73.21(6) . . ?
Ag23 Ag26 Ag27 63.76(5) . . ?
Ag23 Ag26 Ag28 120.86(6) . . ?
Ag23 Ag26 Ag29 122.95(7) . . ?
Ag23 Ag26 Ag20 63.81(5) . . ?
Ag23 Ag26 Ag21 114.60(6) . . ?
Ag20 Ag26 Ag27 69.29(5) . . ?
Ag20 Ag26 Ag28 174.91(7) . . ?
Ag20 Ag26 Ag21 57.05(6) . . ?
Ag22 Ag26 Ag27 120.43(6) . . ?
Ag22 Ag26 Ag19 114.11(7) . . ?
Ag22 Ag26 Ag28 122.27(6) . . ?
Ag22 Ag26 Ag29 70.73(5) . . ?
Ag22 Ag26 Ag23 66.41(6) . . ?
Ag22 Ag26 Ag20 60.67(5) . . ?
Ag22 Ag26 Ag21 62.29(6) . . ?
Ag21 Ag26 Ag28 119.74(6) . . ?
Ag11 Ag9 Ag18 62.83(5) . . ?
Ag11 Ag9 Ag4 59.95(4) . . ?
Ag11 Ag9 Ag19 64.77(4) . . ?
Ag11 Ag9 Ag8 61.58(5) . . ?
Ag11 Ag9 Ag7 58.17(5) . . ?
Ag11 Ag9 Ag2 112.89(6) . . ?
Ag11 Ag9 Ag5 115.77(6) . . ?
Ag11 Ag9 Ag3 117.82(6) . . ?
Ag11 Ag9 Ag6 109.47(6) . . ?
Ag11 Ag9 Ag1 177.89(6) . . ?
Ag18 Ag9 Ag4 111.37(6) . . ?
Ag18 Ag9 Ag19 63.34(5) . . ?
Ag18 Ag9 Ag8 115.90(6) . . ?
Ag18 Ag9 Ag7 61.98(5) . . ?
Ag18 Ag9 Ag2 173.69(6) . . ?
Ag18 Ag9 Ag5 63.32(5) . . ?
Ag18 Ag9 Ag3 111.82(6) . . ?
Ag18 Ag9 Ag6 62.19(5) . . ?
Ag18 Ag9 Ag1 118.05(6) . . ?
Ag4 Ag9 Ag7 110.77(5) . . ?
Ag4 Ag9 Ag5 114.19(6) . . ?
Ag19 Ag9 Ag4 60.18(4) . . ?
Ag19 Ag9 Ag7 113.37(6) . . ?
Ag19 Ag9 Ag2 110.92(5) . . ?
Ag19 Ag9 Ag5 61.47(5) . . ?
Ag19 Ag9 Ag3 60.41(5) . . ?
Ag19 Ag9 Ag6 119.33(6) . . ?
Ag8 Ag9 Ag4 62.51(5) . . ?
Ag8 Ag9 Ag19 114.92(6) . . ?
Ag8 Ag9 Ag7 63.08(5) . . ?
Ag8 Ag9 Ag2 63.28(5) . . ?
Ag8 Ag9 Ag5 176.37(6) . . ?
Ag8 Ag9 Ag3 120.61(6) . . ?
Ag8 Ag9 Ag6 111.26(7) . . ?
Ag2 Ag9 Ag4 62.47(5) . . ?
Ag2 Ag9 Ag7 120.53(6) . . ?
Ag2 Ag9 Ag5 117.06(6) . . ?
Ag2 Ag9 Ag3 65.39(5) . . ?
Ag2 Ag9 Ag6 124.12(6) . . ?
Ag5 Ag9 Ag7 118.13(5) . . ?
Ag3 Ag9 Ag4 68.67(5) . . ?
Ag3 Ag9 Ag7 173.43(6) . . ?
Ag3 Ag9 Ag5 57.82(5) . . ?
Ag6 Ag9 Ag4 169.12(6) . . ?
Ag6 Ag9 Ag7 58.76(4) . . ?
Ag6 Ag9 Ag5 71.73(6) . . ?
Ag6 Ag9 Ag3 121.32(6) . . ?
Ag1 Ag9 Ag4 118.14(6) . . ?
Ag1 Ag9 Ag19 113.70(6) . . ?
Ag1 Ag9 Ag8 118.69(6) . . ?
Ag1 Ag9 Ag7 123.92(6) . . ?
Ag1 Ag9 Ag2 66.05(6) . . ?
Ag1 Ag9 Ag5 63.85(5) . . ?
Ag1 Ag9 Ag3 60.14(6) . . ?
Ag1 Ag9 Ag6 72.48(6) . . ?
Ag11 Ag18 Ag27 105.45(5) . . ?
Ag11 Ag18 Ag19 61.45(4) . . ?
Ag11 Ag18 Ag14 57.85(4) . . ?
Ag11 Ag18 Ag7 56.69(4) . . ?
Ag11 Ag18 Ag5 109.11(5) . . ?
Ag11 Ag18 Ag6 103.75(6) . . ?
Ag11 Ag18 Ag17 112.40(5) . . ?
Ag11 Ag18 Cu8 163.54(7) . . ?
Ag25 Ag18 Ag11 59.19(4) . . ?
Ag25 Ag18 Ag27 56.91(5) . . ?
Ag25 Ag18 Ag19 61.60(5) . . ?
Ag25 Ag18 Ag14 56.91(4) . . ?
Ag25 Ag18 Ag7 107.21(6) . . ?
Ag25 Ag18 Ag5 114.97(6) . . ?
Ag25 Ag18 Ag6 162.91(6) . . ?
Ag25 Ag18 Ag17 59.72(5) . . ?
Ag25 Ag18 Cu9 118.90(7) . . ?
Ag25 Ag18 Cu8 113.22(8) . . ?
Ag9 Ag18 Ag11 57.83(4) . . ?
Ag9 Ag18 Ag25 107.15(5) . . ?
Ag9 Ag18 Ag27 112.24(5) . . ?
Ag9 Ag18 Ag19 58.73(5) . . ?
Ag9 Ag18 Ag14 110.01(6) . . ?
Ag9 Ag18 Ag7 61.72(5) . . ?
Ag9 Ag18 Ag5 60.25(5) . . ?
Ag9 Ag18 Ag6 59.61(5) . . ?
Ag9 Ag18 Ag17 166.56(6) . . ?
Ag9 Ag18 Cu9 116.31(8) . . ?
Ag9 Ag18 Cu8 116.59(7) . . ?
Ag27 Ag18 Ag17 59.35(5) . . ?
Ag19 Ag18 Ag27 57.15(4) . . ?
Ag19 Ag18 Ag14 108.43(5) . . ?
Ag19 Ag18 Ag7 109.49(5) . . ?
Ag19 Ag18 Ag5 59.05(5) . . ?
Ag19 Ag18 Ag17 109.23(6) . . ?
Ag14 Ag18 Ag27 108.46(5) . . ?
Ag14 Ag18 Ag5 166.51(6) . . ?
Ag14 Ag18 Ag17 66.43(5) . . ?
Ag7 Ag18 Ag27 162.05(5) . . ?
Ag7 Ag18 Ag14 62.10(4) . . ?
Ag7 Ag18 Ag5 115.24(6) . . ?
Ag7 Ag18 Ag17 122.62(6) . . ?
Ag5 Ag18 Ag27 70.05(5) . . ?
Ag5 Ag18 Ag17 120.62(6) . . ?
Ag6 Ag18 Ag27 135.90(6) . . ?
Ag6 Ag18 Ag19 112.93(6) . . ?
Ag6 Ag18 Ag14 114.94(6) . . ?
Ag6 Ag18 Ag7 57.93(5) . . ?
Ag6 Ag18 Ag5 69.54(6) . . ?
Ag6 Ag18 Ag17 133.82(6) . . ?
Cu9 Ag18 Ag11 112.88(7) . . ?
Cu9 Ag18 Ag27 128.93(7) . . ?
Cu9 Ag18 Ag19 173.63(7) . . ?
Cu9 Ag18 Ag14 68.76(6) . . ?
Cu9 Ag18 Ag7 64.16(6) . . ?
Cu9 Ag18 Ag5 123.11(7) . . ?
Cu9 Ag18 Ag6 64.59(7) . . ?
Cu9 Ag18 Ag17 75.21(7) . . ?
Cu9 Ag18 Cu8 83.57(8) . . ?
Cu8 Ag18 Ag27 60.86(6) . . ?
Cu8 Ag18 Ag19 102.16(7) . . ?
Cu8 Ag18 Ag14 132.71(7) . . ?
Cu8 Ag18 Ag7 137.03(7) . . ?
Cu8 Ag18 Ag5 59.09(6) . . ?
Cu8 Ag18 Ag6 83.47(7) . . ?
Cu8 Ag18 Ag17 69.91(7) . . ?
Ag11 Ag30 Ag25 59.06(4) . . ?
Ag11 Ag30 Ag16 57.05(4) . . ?
Ag11 Ag30 Ag4 57.81(4) . . ?
Ag11 Ag30 Ag19 61.51(4) . . ?
Ag11 Ag30 Ag28 107.30(5) . . ?
Ag11 Ag30 Ag29 164.05(6) . . ?
Ag11 Ag30 Ag21 113.77(6) . . ?
Ag11 Ag30 Ag10 59.78(5) . . ?
Ag11 Ag30 Cu14 120.00(7) . . ?
Ag25 Ag30 Ag16 58.19(4) . . ?
Ag25 Ag30 Ag4 105.88(5) . . ?
Ag25 Ag30 Ag19 60.82(5) . . ?
Ag25 Ag30 Ag28 57.23(4) . . ?
Ag25 Ag30 Ag21 108.86(5) . . ?
Ag25 Ag30 Ag10 112.54(6) . . ?
Ag25 Ag30 Cu14 113.94(7) . . ?
Ag26 Ag30 Ag11 107.31(6) . . ?
Ag26 Ag30 Ag25 58.15(4) . . ?
Ag26 Ag30 Ag16 110.56(5) . . ?
Ag26 Ag30 Ag4 111.72(6) . . ?
Ag26 Ag30 Ag19 58.40(5) . . ?
Ag26 Ag30 Ag28 62.48(5) . . ?
Ag26 Ag30 Ag29 60.98(5) . . ?
Ag26 Ag30 Ag21 60.46(5) . . ?
Ag26 Ag30 Ag10 166.62(6) . . ?
Ag26 Ag30 Cu14 116.05(7) . . ?
Ag26 Ag30 Cu13 115.14(7) . . ?
Ag16 Ag30 Ag21 166.28(6) . . ?
Ag16 Ag30 Ag10 66.57(5) . . ?
Ag4 Ag30 Ag16 109.40(6) . . ?
Ag4 Ag30 Ag21 68.00(6) . . ?
Ag4 Ag30 Ag10 59.58(5) . . ?
Ag19 Ag30 Ag16 108.35(5) . . ?
Ag19 Ag30 Ag4 57.57(4) . . ?
Ag19 Ag30 Ag21 58.48(5) . . ?
Ag19 Ag30 Ag10 109.29(6) . . ?
Ag28 Ag30 Ag16 61.92(5) . . ?
Ag28 Ag30 Ag4 163.03(5) . . ?
Ag28 Ag30 Ag19 109.55(5) . . ?
Ag28 Ag30 Ag21 116.61(6) . . ?
Ag28 Ag30 Ag10 122.50(6) . . ?
Ag29 Ag30 Ag25 105.09(6) . . ?
Ag29 Ag30 Ag16 114.74(6) . . ?
Ag29 Ag30 Ag4 134.80(6) . . ?
Ag29 Ag30 Ag19 114.14(6) . . ?
Ag29 Ag30 Ag28 58.44(5) . . ?
Ag29 Ag30 Ag21 71.29(5) . . ?
Ag29 Ag30 Ag10 132.38(6) . . ?
Ag29 Ag30 Cu14 62.52(6) . . ?
Ag21 Ag30 Ag10 119.47(6) . . ?
Cu14 Ag30 Ag16 69.73(6) . . ?
Cu14 Ag30 Ag4 128.84(7) . . ?
Cu14 Ag30 Ag19 173.54(7) . . ?
Cu14 Ag30 Ag28 64.02(6) . . ?
Cu14 Ag30 Ag21 122.89(7) . . ?
Cu14 Ag30 Ag10 75.87(7) . . ?
Cu13 Ag30 Ag11 114.83(7) . . ?
Cu13 Ag30 Ag25 163.94(7) . . ?
Cu13 Ag30 Ag16 133.32(7) . . ?
Cu13 Ag30 Ag4 61.52(6) . . ?
Cu13 Ag30 Ag19 103.12(7) . . ?
Cu13 Ag30 Ag28 135.34(7) . . ?
Cu13 Ag30 Ag29 80.90(7) . . ?
Cu13 Ag30 Ag21 58.36(6) . . ?
Cu13 Ag30 Ag10 70.99(7) . . ?
Cu13 Ag30 Cu14 82.09(8) . . ?
Ag11 Ag16 Ag25 60.29(5) . . ?
Ag11 Ag16 Ag30 59.20(5) . . ?
Ag11 Ag16 Ag14 61.03(4) . . ?
Ag11 Ag16 Ag28 106.07(5) . . ?
Ag11 Ag16 Ag13 60.60(5) . . ?
Ag11 Ag16 Ag15 111.76(6) . . ?
Ag11 Ag16 Ag10 57.08(5) . . ?
Ag11 Ag16 Ag12 112.32(7) . . ?
Ag25 Ag16 Ag30 59.55(4) . . ?
Ag25 Ag16 Ag28 56.41(4) . . ?
Ag25 Ag16 Ag13 108.80(5) . . ?
Ag25 Ag16 Ag15 59.40(5) . . ?
Ag25 Ag16 Ag10 106.61(6) . . ?
Ag25 Ag16 Ag12 112.29(6) . . ?
Ag30 Ag16 Ag28 58.27(4) . . ?
Ag30 Ag16 Ag13 113.95(6) . . ?
Ag30 Ag16 Ag10 57.87(5) . . ?
Ag14 Ag16 Ag25 58.90(5) . . ?
Ag14 Ag16 Ag30 108.53(5) . . ?
Ag14 Ag16 Ag28 108.72(5) . . ?
Ag14 Ag16 Ag13 59.86(5) . . ?
Ag14 Ag16 Ag15 62.47(5) . . ?
Ag14 Ag16 Ag10 112.56(6) . . ?
Ag14 Ag16 Ag12 61.42(5) . . ?
Ag28 Ag16 Ag10 111.40(6) . . ?
Ag13 Ag16 Ag28 165.02(6) . . ?
Ag13 Ag16 Ag10 68.40(5) . . ?
Ag15 Ag16 Ag30 110.01(6) . . ?
Ag15 Ag16 Ag28 61.33(5) . . ?
Ag15 Ag16 Ag13 115.21(6) . . ?
Ag15 Ag16 Ag10 165.98(6) . . ?
Ag12 Ag16 Ag30 169.94(6) . . ?
Ag12 Ag16 Ag28 123.69(6) . . ?
Ag12 Ag16 Ag13 61.52(5) . . ?
Ag12 Ag16 Ag15 66.86(6) . . ?
Ag12 Ag16 Ag10 123.69(7) . . ?
S12 Ag16 Ag11 142.74(11) . . ?
S12 Ag16 Ag25 135.55(12) . . ?
S12 Ag16 Ag30 97.24(11) . . ?
S12 Ag16 Ag14 153.44(11) . . ?
S12 Ag16 Ag28 79.19(11) . . ?
S12 Ag16 Ag13 115.43(12) . . ?
S12 Ag16 Ag15 103.14(11) . . ?
S12 Ag16 Ag10 86.31(11) . . ?
S12 Ag16 Ag12 92.81(11) . . ?
Ag11 Ag4 Ag9 57.54(4) . . ?
Ag11 Ag4 Ag30 59.04(5) . . ?
Ag11 Ag4 Ag19 63.30(4) . . ?
Ag11 Ag4 Ag8 58.89(4) . . ?
Ag11 Ag4 Ag2 106.87(6) . . ?
Ag11 Ag4 Ag3 104.63(6) . . ?
Ag11 Ag4 Ag21 105.79(5) . . ?
Ag11 Ag4 Ag10 60.96(5) . . ?
Ag11 Ag4 Cu12 157.87(7) . . ?
Ag11 Ag4 Cu13 112.05(7) . . ?
Ag9 Ag4 Ag30 105.73(5) . . ?
Ag9 Ag4 Ag8 57.23(4) . . ?
Ag9 Ag4 Ag2 57.74(4) . . ?
Ag9 Ag4 Ag3 55.30(4) . . ?
Ag9 Ag4 Ag21 111.03(5) . . ?
Ag9 Ag4 Ag10 111.52(6) . . ?
Ag9 Ag4 Cu12 100.58(6) . . ?
Ag9 Ag4 Cu13 160.75(7) . . ?
Ag30 Ag4 Ag3 113.44(6) . . ?
Ag30 Ag4 Ag21 57.01(5) . . ?
Ag30 Ag4 Ag10 61.71(5) . . ?
Ag30 Ag4 Cu13 57.27(6) . . ?
Ag19 Ag4 Ag9 58.65(5) . . ?
Ag19 Ag4 Ag30 61.17(4) . . ?
Ag19 Ag4 Ag8 109.01(6) . . ?
Ag19 Ag4 Ag2 105.86(6) . . ?
Ag19 Ag4 Ag3 55.39(5) . . ?
Ag19 Ag4 Ag21 55.61(4) . . ?
Ag19 Ag4 Ag10 114.17(6) . . ?
Ag19 Ag4 Cu12 104.02(7) . . ?
Ag19 Ag4 Cu13 102.63(8) . . ?
Ag8 Ag4 Ag30 112.59(6) . . ?
Ag8 Ag4 Ag2 59.83(5) . . ?
Ag8 Ag4 Ag3 104.97(5) . . ?
Ag8 Ag4 Ag21 163.66(6) . . ?
Ag8 Ag4 Ag10 67.37(5) . . ?
Ag8 Ag4 Cu13 134.49(7) . . ?
Ag2 Ag4 Ag30 163.46(5) . . ?
Ag2 Ag4 Ag3 59.14(5) . . ?
Ag2 Ag4 Ag21 126.12(6) . . ?
Ag2 Ag4 Ag10 121.30(7) . . ?
Ag2 Ag4 Cu13 139.03(7) . . ?
Ag3 Ag4 Ag21 71.86(5) . . ?
Ag10 Ag4 Ag3 165.52(6) . . ?
Ag10 Ag4 Ag21 111.82(6) . . ?
Cu12 Ag4 Ag30 133.08(8) . . ?
Cu12 Ag4 Ag8 114.29(7) . . ?
Cu12 Ag4 Ag2 57.19(6) . . ?
Cu12 Ag4 Ag3 54.94(6) . . ?
Cu12 Ag4 Ag21 77.55(6) . . ?
Cu12 Ag4 Ag10 138.97(7) . . ?
Cu12 Ag4 Cu13 87.79(7) . . ?
Cu13 Ag4 Ag3 119.91(7) . . ?
Cu13 Ag4 Ag21 53.56(6) . . ?
Cu13 Ag4 Ag10 70.21(7) . . ?
S01A Ag4 Ag11 153.95(12) . . ?
S01A Ag4 Ag9 147.03(12) . . ?
S01A Ag4 Ag30 104.75(13) . . ?
S01A Ag4 Ag19 129.94(13) . . ?
S01A Ag4 Ag8 120.12(13) . . ?
S01A Ag4 Ag2 91.48(12) . . ?
S01A Ag4 Ag3 100.62(12) . . ?
S01A Ag4 Ag21 76.05(12) . . ?
S01A Ag4 Ag10 93.85(12) . . ?
S01A Ag4 Cu12 48.10(12) . . ?
S01A Ag4 Cu13 47.55(13) . . ?
Ag25 Ag27 Ag26 57.57(5) . . ?
Ag25 Ag27 Ag18 58.90(4) . . ?
Ag25 Ag27 Ag19 63.53(5) . . ?
Ag25 Ag27 Ag24 58.95(5) . . ?
Ag25 Ag27 Ag23 106.39(6) . . ?
Ag25 Ag27 Ag20 104.79(6) . . ?
Ag25 Ag27 Ag17 62.04(5) . . ?
Ag25 Ag27 Cu7 158.40(7) . . ?
Ag25 Ag27 Cu8 112.17(7) . . ?
Ag26 Ag27 Ag18 104.68(5) . . ?
Ag26 Ag27 Ag24 56.22(4) . . ?
Ag26 Ag27 Ag23 56.62(4) . . ?
Ag26 Ag27 Ag20 54.83(4) . . ?
Ag26 Ag27 Ag17 112.42(6) . . ?
Ag26 Ag27 Cu8 159.84(7) . . ?
Ag18 Ag27 Ag23 161.21(6) . . ?
Ag18 Ag27 Ag20 112.90(5) . . ?
Ag18 Ag27 Ag17 63.78(5) . . ?
Ag19 Ag27 Ag26 58.10(5) . . ?
Ag19 Ag27 Ag18 60.28(4) . . ?
Ag19 Ag27 Ag24 108.06(6) . . ?
Ag19 Ag27 Ag23 103.71(6) . . ?
Ag19 Ag27 Ag20 55.62(5) . . ?
Ag19 Ag27 Ag17 115.73(6) . . ?
Ag19 Ag27 Cu7 104.77(7) . . ?
Ag19 Ag27 Cu8 102.14(7) . . ?
Ag24 Ag27 Ag18 113.65(6) . . ?
Ag24 Ag27 Ag23 59.46(5) . . ?
Ag24 Ag27 Ag20 102.93(6) . . ?
Ag24 Ag27 Ag17 68.74(6) . . ?
Ag24 Ag27 Cu8 136.80(7) . . ?
Ag23 Ag27 Ag20 56.72(5) . . ?
Ag23 Ag27 Ag17 122.13(6) . . ?
Ag17 Ag27 Ag20 166.58(6) . . ?
Cu7 Ag27 Ag26 100.95(7) . . ?
Cu7 Ag27 Ag18 133.32(7) . . ?
Cu7 Ag27 Ag24 113.03(8) . . ?
Cu7 Ag27 Ag23 56.87(6) . . ?
Cu7 Ag27 Ag20 55.54(6) . . ?
Cu7 Ag27 Ag17 136.84(7) . . ?
Cu7 Ag27 Cu8 87.44(8) . . ?
Cu8 Ag27 Ag18 57.73(6) . . ?
Cu8 Ag27 Ag23 140.12(7) . . ?
Cu8 Ag27 Ag20 119.63(7) . . ?
Cu8 Ag27 Ag17 70.60(7) . . ?
S27 Ag27 Ag25 152.37(13) . . ?
S27 Ag27 Ag26 148.45(13) . . ?
S27 Ag27 Ag18 104.44(13) . . ?
S27 Ag27 Ag19 130.61(13) . . ?
S27 Ag27 Ag24 120.43(13) . . ?
S27 Ag27 Ag23 93.54(13) . . ?
S27 Ag27 Ag20 102.10(12) . . ?
S27 Ag27 Ag17 91.28(12) . . ?
S27 Ag27 Cu7 49.06(13) . . ?
S27 Ag27 Cu8 46.73(13) . . ?
Ag25 Ag19 Ag11 56.97(4) . . ?
Ag26 Ag19 Ag11 102.80(6) . . ?
Ag26 Ag19 Ag25 56.86(4) . . ?
Ag26 Ag19 Ag9 158.86(6) . . ?
Ag26 Ag19 Ag18 109.42(6) . . ?
Ag26 Ag19 Ag30 56.89(4) . . ?
Ag26 Ag19 Ag4 113.74(6) . . ?
Ag26 Ag19 Ag27 62.07(5) . . ?
Ag26 Ag19 Ag5 131.20(6) . . ?
Ag26 Ag19 Ag3 139.22(6) . . ?
Ag26 Ag19 Ag20 60.70(5) . . ?
Ag26 Ag19 Ag21 61.35(5) . . ?
Ag9 Ag19 Ag11 56.51(4) . . ?
Ag9 Ag19 Ag25 103.56(5) . . ?
Ag9 Ag19 Ag18 57.93(4) . . ?
Ag9 Ag19 Ag30 107.70(5) . . ?
Ag9 Ag19 Ag4 61.17(5) . . ?
Ag9 Ag19 Ag27 116.55(6) . . ?
Ag9 Ag19 Ag5 60.84(5) . . ?
Ag9 Ag19 Ag3 60.62(5) . . ?
Ag9 Ag19 Ag20 140.26(6) . . ?
Ag9 Ag19 Ag21 127.54(6) . . ?
Ag18 Ag19 Ag11 58.34(4) . . ?
Ag18 Ag19 Ag25 57.84(4) . . ?
Ag18 Ag19 Ag30 105.89(6) . . ?
Ag30 Ag19 Ag11 57.38(4) . . ?
Ag30 Ag19 Ag25 58.52(4) . . ?
Ag4 Ag19 Ag11 57.66(4) . . ?
Ag4 Ag19 Ag25 106.97(5) . . ?
Ag4 Ag19 Ag18 107.84(6) . . ?
Ag4 Ag19 Ag30 61.26(5) . . ?
Ag4 Ag19 Ag5 114.51(6) . . ?
Ag4 Ag19 Ag20 122.74(6) . . ?
Ag4 Ag19 Ag21 70.92(6) . . ?
Ag27 Ag19 Ag11 107.24(6) . . ?
Ag27 Ag19 Ag25 57.45(4) . . ?
Ag27 Ag19 Ag18 62.58(5) . . ?
Ag27 Ag19 Ag30 107.63(6) . . ?
Ag27 Ag19 Ag4 164.13(6) . . ?
Ag27 Ag19 Ag5 73.24(5) . . ?
Ag27 Ag19 Ag3 124.77(6) . . ?
Ag27 Ag19 Ag20 69.95(5) . . ?
Ag27 Ag19 Ag21 115.37(7) . . ?
Ag5 Ag19 Ag11 108.43(6) . . ?
Ag5 Ag19 Ag25 113.64(5) . . ?
Ag5 Ag19 Ag18 61.32(5) . . ?
Ag5 Ag19 Ag30 165.68(6) . . ?
Ag5 Ag19 Ag21 131.18(6) . . ?
Ag3 Ag19 Ag11 110.78(6) . . ?
Ag3 Ag19 Ag25 163.92(6) . . ?
Ag3 Ag19 Ag18 107.65(6) . . ?
Ag3 Ag19 Ag30 126.31(6) . . ?
Ag3 Ag19 Ag4 69.14(5) . . ?
Ag3 Ag19 Ag5 57.68(5) . . ?
Ag3 Ag19 Ag20 83.08(6) . . ?
Ag3 Ag19 Ag21 84.02(6) . . ?
Ag20 Ag19 Ag11 162.99(6) . . ?
Ag20 Ag19 Ag25 111.04(6) . . ?
Ag20 Ag19 Ag18 128.35(6) . . ?
Ag20 Ag19 Ag30 106.73(6) . . ?
Ag20 Ag19 Ag5 87.13(6) . . ?
Ag20 Ag19 Ag21 56.79(5) . . ?
Ag21 Ag19 Ag11 113.26(6) . . ?
Ag21 Ag19 Ag25 109.88(6) . . ?
Ag21 Ag19 Ag18 167.23(6) . . ?
Ag21 Ag19 Ag30 62.02(5) . . ?
Ag11 Ag14 Ag18 59.29(5) . . ?
Ag11 Ag14 Ag7 55.89(4) . . ?
Ag11 Ag14 Ag13 61.19(5) . . ?
Ag11 Ag14 Ag15 109.33(6) . . ?
Ag11 Ag14 Ag12 111.14(7) . . ?
Ag25 Ag14 Ag11 60.53(4) . . ?
Ag25 Ag14 Ag18 59.26(4) . . ?
Ag25 Ag14 Ag16 61.50(4) . . ?
Ag25 Ag14 Ag7 106.21(6) . . ?
Ag25 Ag14 Ag13 113.67(6) . . ?
Ag25 Ag14 Ag15 59.77(5) . . ?
Ag25 Ag14 Ag12 114.87(6) . . ?
Ag18 Ag14 Ag7 58.53(5) . . ?
Ag18 Ag14 Ag15 112.69(6) . . ?
Ag16 Ag14 Ag11 59.14(4) . . ?
Ag16 Ag14 Ag18 108.72(5) . . ?
Ag16 Ag14 Ag7 108.02(5) . . ?
Ag16 Ag14 Ag13 63.25(6) . . ?
Ag16 Ag14 Ag15 61.33(5) . . ?
Ag16 Ag14 Ag12 61.88(5) . . ?
Ag13 Ag14 Ag18 111.06(6) . . ?
Ag13 Ag14 Ag7 61.01(5) . . ?
Ag13 Ag14 Ag15 117.14(6) . . ?
Ag13 Ag14 Ag12 62.77(6) . . ?
Ag15 Ag14 Ag7 164.83(6) . . ?
Ag12 Ag14 Ag18 170.09(6) . . ?
Ag12 Ag14 Ag7 119.62(7) . . ?
Ag12 Ag14 Ag15 66.61(6) . . ?
S8 Ag14 Ag11 136.03(12) . . ?
S8 Ag14 Ag25 142.86(12) . . ?
S8 Ag14 Ag18 97.97(11) . . ?
S8 Ag14 Ag16 152.53(12) . . ?
S8 Ag14 Ag7 80.19(12) . . ?
S8 Ag14 Ag13 101.53(13) . . ?
S8 Ag14 Ag15 114.33(12) . . ?
S8 Ag14 Ag12 91.06(12) . . ?
Ag25 Ag28 Ag26 57.12(4) . . ?
Ag25 Ag28 Ag30 60.86(5) . . ?
Ag25 Ag28 Ag16 58.53(5) . . ?
Ag25 Ag28 Ag24 59.01(5) . . ?
Ag25 Ag28 Ag29 109.00(6) . . ?
Ag25 Ag28 Ag15 58.85(5) . . ?
Ag25 Ag28 Cu14 111.50(7) . . ?
Ag26 Ag28 Ag16 103.64(5) . . ?
Ag26 Ag28 Ag24 55.82(4) . . ?
Ag26 Ag28 Ag15 111.52(6) . . ?
Ag26 Ag28 Cu14 105.06(6) . . ?
Ag30 Ag28 Ag26 55.72(5) . . ?
Ag30 Ag28 Ag16 59.81(5) . . ?
Ag30 Ag28 Ag24 104.99(5) . . ?
Ag30 Ag28 Ag15 108.59(6) . . ?
Ag30 Ag28 Cu14 57.62(5) . . ?
Ag16 Ag28 Ag15 58.09(5) . . ?
Ag16 Ag28 Cu14 66.52(6) . . ?
Ag24 Ag28 Ag16 113.73(5) . . ?
Ag24 Ag28 Ag15 72.54(5) . . ?
Ag24 Ag28 Cu14 160.84(7) . . ?
Ag29 Ag28 Ag26 59.05(5) . . ?
Ag29 Ag28 Ag30 59.62(5) . . ?
Ag29 Ag28 Ag16 113.90(6) . . ?
Ag29 Ag28 Ag24 104.96(6) . . ?
Ag29 Ag28 Ag15 167.38(6) . . ?
Ag29 Ag28 Cu14 60.55(6) . . ?
Ag15 Ag28 Cu14 118.57(7) . . ?
S14 Ag28 Ag25 140.95(12) . . ?
S14 Ag28 Ag26 155.41(13) . . ?
S14 Ag28 Ag30 141.24(12) . . ?
S14 Ag28 Ag16 100.95(12) . . ?
S14 Ag28 Ag24 113.73(12) . . ?
S14 Ag28 Ag29 109.81(12) . . ?
S14 Ag28 Ag15 82.13(12) . . ?
S14 Ag28 Cu14 84.25(12) . . ?
Ag11 Ag8 Ag4 58.22(5) . . ?
Ag11 Ag8 Ag7 56.60(4) . . ?
Ag11 Ag8 Ag2 106.71(6) . . ?
Ag11 Ag8 Ag10 56.94(5) . . ?
Ag9 Ag8 Ag11 58.34(5) . . ?
Ag9 Ag8 Ag4 60.26(5) . . ?
Ag9 Ag8 Ag7 61.02(5) . . ?
Ag9 Ag8 Ag2 58.84(4) . . ?
Ag9 Ag8 Ag10 105.62(7) . . ?
Ag4 Ag8 Ag7 107.51(5) . . ?
Ag4 Ag8 Ag10 57.00(5) . . ?
Ag7 Ag8 Ag10 105.77(6) . . ?
Ag2 Ag8 Ag4 60.30(5) . . ?
Ag2 Ag8 Ag7 114.71(6) . . ?
Ag2 Ag8 Ag10 112.39(6) . . ?
S2 Ag8 Ag11 150.09(12) . . ?
S2 Ag8 Ag9 92.97(12) . . ?
S2 Ag8 Ag4 117.42(13) . . ?
S2 Ag8 Ag7 104.08(12) . . ?
S2 Ag8 Ag2 57.61(12) . . ?
S2 Ag8 Ag10 149.76(12) . . ?
S2 Ag8 S4 125.14(18) . . ?
S4 Ag8 Ag11 82.27(14) . . ?
S4 Ag8 Ag9 140.46(14) . . ?
S4 Ag8 Ag4 103.54(15) . . ?
S4 Ag8 Ag7 95.97(13) . . ?
S4 Ag8 Ag2 148.09(13) . . ?
S4 Ag8 Ag10 46.63(14) . . ?
Ag11 Ag7 Ag9 57.17(4) . . ?
Ag11 Ag7 Ag18 60.30(5) . . ?
Ag11 Ag7 Ag14 57.93(5) . . ?
Ag11 Ag7 Ag8 58.55(5) . . ?
Ag11 Ag7 Ag13 60.22(5) . . ?
Ag11 Ag7 Ag6 108.35(6) . . ?
Ag11 Ag7 Cu9 109.39(7) . . ?
Ag9 Ag7 Ag18 56.30(4) . . ?
Ag9 Ag7 Ag14 103.64(6) . . ?
Ag9 Ag7 Ag8 55.90(4) . . ?
Ag9 Ag7 Ag13 113.20(6) . . ?
Ag9 Ag7 Cu9 105.25(6) . . ?
Ag18 Ag7 Ag14 59.37(5) . . ?
Ag18 Ag7 Ag8 104.91(5) . . ?
Ag18 Ag7 Ag13 108.14(6) . . ?
Ag18 Ag7 Cu9 56.54(6) . . ?
Ag14 Ag7 Cu9 64.92(6) . . ?
Ag8 Ag7 Ag14 112.37(5) . . ?
Ag8 Ag7 Ag13 73.60(6) . . ?
Ag8 Ag7 Cu9 160.67(7) . . ?
Ag13 Ag7 Ag14 56.75(5) . . ?
Ag13 Ag7 Cu9 115.20(7) . . ?
Ag6 Ag7 Ag9 58.48(5) . . ?
Ag6 Ag7 Ag18 60.03(5) . . ?
Ag6 Ag7 Ag14 114.36(6) . . ?
Ag6 Ag7 Ag8 105.07(6) . . ?
Ag6 Ag7 Ag13 167.70(7) . . ?
Ag6 Ag7 Cu9 62.44(6) . . ?
S5 Ag7 Ag11 138.91(11) . . ?
S5 Ag7 Ag9 157.10(12) . . ?
S5 Ag7 Ag18 140.96(12) . . ?
S5 Ag7 Ag14 99.23(12) . . ?
S5 Ag7 Ag8 113.73(12) . . ?
S5 Ag7 Ag13 78.73(11) . . ?
S5 Ag7 Ag6 112.38(11) . . ?
S5 Ag7 Cu9 85.36(12) . . ?
Ag9 Ag2 Ag4 59.79(5) . . ?
Ag9 Ag2 Ag8 57.88(5) . . ?
Ag9 Ag2 Ag3 57.89(5) . . ?
Ag9 Ag2 Ag1 56.46(5) . . ?
Ag9 Ag2 Cu11 91.36(7) . . ?
Ag9 Ag2 Cu12 105.09(8) . . ?
Ag9 Ag2 Cu10 114.78(7) . . ?
Ag4 Ag2 Ag3 64.98(5) . . ?
Ag4 Ag2 Ag1 107.94(6) . . ?
Ag8 Ag2 Ag4 59.87(5) . . ?
Ag8 Ag2 Ag3 109.43(6) . . ?
Ag8 Ag2 Ag1 106.22(5) . . ?
Ag8 Ag2 Cu10 150.49(8) . . ?
Ag1 Ag2 Ag3 55.03(5) . . ?
Cu11 Ag2 Ag4 147.42(7) . . ?
Cu11 Ag2 Ag8 93.04(7) . . ?
Cu11 Ag2 Ag3 114.38(7) . . ?
Cu11 Ag2 Ag1 59.64(6) . . ?
Cu11 Ag2 Cu10 57.62(7) . . ?
Cu12 Ag2 Ag4 61.11(7) . . ?
Cu12 Ag2 Ag8 118.03(7) . . ?
Cu12 Ag2 Ag3 57.97(7) . . ?
Cu12 Ag2 Ag1 107.99(7) . . ?
Cu12 Ag2 Cu11 148.93(8) . . ?
Cu12 Ag2 Cu10 91.38(8) . . ?
Cu10 Ag2 Ag4 145.45(8) . . ?
Cu10 Ag2 Ag3 83.16(7) . . ?
Cu10 Ag2 Ag1 58.39(6) . . ?
S2 Ag2 Ag9 89.16(11) . . ?
S2 Ag2 Ag4 112.20(11) . . ?
S2 Ag2 Ag8 52.77(10) . . ?
S2 Ag2 Ag3 144.41(12) . . ?
S2 Ag2 Ag1 97.11(11) . . ?
S2 Ag2 Cu11 47.63(11) . . ?
S2 Ag2 Cu12 154.89(12) . . ?
S2 Ag2 Cu10 101.41(12) . . ?
S24 Ag2 Ag9 140.54(14) . . ?
S24 Ag2 Ag4 108.90(13) . . ?
S24 Ag2 Ag8 153.71(12) . . ?
S24 Ag2 Ag3 82.80(13) . . ?
S24 Ag2 Ag1 99.86(12) . . ?
S24 Ag2 Cu11 103.12(13) . . ?
S24 Ag2 Cu12 48.20(14) . . ?
S24 Ag2 Cu10 51.05(12) . . ?
S24 Ag2 S2 127.55(17) . . ?
Ag25 Ag24 Ag27 57.43(5) . . ?
Ag25 Ag24 Ag28 57.35(4) . . ?
Ag25 Ag24 Ag23 106.50(6) . . ?
Ag26 Ag24 Ag25 58.60(4) . . ?
Ag26 Ag24 Ag27 60.68(5) . . ?
Ag26 Ag24 Ag28 61.67(5) . . ?
Ag26 Ag24 Ag23 58.53(5) . . ?
Ag27 Ag24 Ag23 61.10(6) . . ?
Ag28 Ag24 Ag27 107.94(6) . . ?
Ag28 Ag24 Ag23 114.95(6) . . ?
S11 Ag24 Ag25 82.68(14) . . ?
S11 Ag24 Ag26 141.23(14) . . ?
S11 Ag24 Ag27 101.55(14) . . ?
S11 Ag24 Ag28 97.45(13) . . ?
S11 Ag24 Ag23 146.32(14) . . ?
S16 Ag24 Ag25 149.24(13) . . ?
S16 Ag24 Ag26 91.37(13) . . ?
S16 Ag24 Ag27 116.09(13) . . ?
S16 Ag24 Ag28 104.57(13) . . ?
S16 Ag24 Ag23 55.51(12) . . ?
S16 Ag24 S11 126.71(18) . . ?
Ag11 Ag13 Ag16 56.22(5) . . ?
Ag11 Ag13 Ag7 55.55(4) . . ?
Ag11 Ag13 Ag12 106.33(7) . . ?
Ag16 Ag13 Ag7 104.26(5) . . ?
Ag16 Ag13 Ag12 58.75(5) . . ?
Ag14 Ag13 Ag11 58.43(4) . . ?
Ag14 Ag13 Ag16 56.89(5) . . ?
Ag14 Ag13 Ag7 62.24(5) . . ?
Ag14 Ag13 Ag12 59.44(5) . . ?
Ag7 Ag13 Ag12 117.69(6) . . ?
S7 Ag13 Ag11 142.58(13) . . ?
S7 Ag13 Ag16 106.67(14) . . ?
S7 Ag13 Ag14 84.20(13) . . ?
S7 Ag13 Ag7 107.50(12) . . ?
S7 Ag13 Ag12 47.92(14) . . ?
S7 Ag13 S4 136.33(18) . . ?
S4 Ag13 Ag11 80.99(13) . . ?
S4 Ag13 Ag16 102.27(15) . . ?
S4 Ag13 Ag14 139.43(14) . . ?
S4 Ag13 Ag7 95.98(12) . . ?
S4 Ag13 Ag12 143.78(13) . . ?
Ag26 Ag29 Ag30 57.48(4) . . ?
Ag26 Ag29 Ag22 53.52(5) . . ?
Ag26 Ag29 Cu14 110.31(7) . . ?
Ag30 Ag29 Ag22 99.54(6) . . ?
Ag30 Ag29 Cu14 59.44(6) . . ?
Ag28 Ag29 Ag26 62.56(5) . . ?
Ag28 Ag29 Ag30 61.95(5) . . ?
Ag28 Ag29 Ag22 110.71(6) . . ?
Ag28 Ag29 Cu14 64.11(6) . . ?
Cu14 Ag29 Ag22 158.74(8) . . ?
S15 Ag29 Ag26 145.21(12) . . ?
S15 Ag29 Ag30 106.33(13) . . ?
S15 Ag29 Ag28 82.67(12) . . ?
S15 Ag29 Ag22 154.12(14) . . ?
S15 Ag29 Cu14 46.97(13) . . ?
S15 Ag29 S17 106.62(18) . . ?
S15 Ag29 S18 109.10(18) . . ?
S17 Ag29 Ag26 85.39(12) . . ?
S17 Ag29 Ag30 142.73(13) . . ?
S17 Ag29 Ag28 105.90(13) . . ?
S17 Ag29 Ag22 49.25(13) . . ?
S17 Ag29 Cu14 150.90(14) . . ?
S17 Ag29 S18 102.21(19) . . ?
S18 Ag29 Ag26 99.61(14) . . ?
S18 Ag29 Ag30 82.87(13) . . ?
S18 Ag29 Ag28 144.82(14) . . ?
S18 Ag29 Ag22 73.18(15) . . ?
S18 Ag29 Cu14 99.15(15) . . ?
Ag26 Ag23 Ag27 59.62(5) . . ?
Ag26 Ag23 Ag24 57.14(4) . . ?
Ag26 Ag23 Ag20 59.01(5) . . ?
Ag26 Ag23 Ag22 56.13(5) . . ?
Ag26 Ag23 Cu5 91.92(8) . . ?
Ag26 Ag23 Cu6 113.83(8) . . ?
Ag27 Ag23 Ag22 108.28(6) . . ?
Ag24 Ag23 Ag27 59.45(5) . . ?
Ag24 Ag23 Ag20 110.06(7) . . ?
Ag24 Ag23 Ag22 104.57(6) . . ?
Ag20 Ag23 Ag27 66.05(5) . . ?
Ag20 Ag23 Ag22 56.07(5) . . ?
Cu7 Ag23 Ag26 104.90(8) . . ?
Cu7 Ag23 Ag27 58.90(6) . . ?
Cu7 Ag23 Ag24 114.92(8) . . ?
Cu7 Ag23 Ag20 59.54(7) . . ?
Cu7 Ag23 Ag22 112.28(8) . . ?
Cu7 Ag23 Cu5 150.74(9) . . ?
Cu7 Ag23 Cu6 93.48(9) . . ?
Cu5 Ag23 Ag27 148.21(7) . . ?
Cu5 Ag23 Ag24 94.29(7) . . ?
Cu5 Ag23 Ag20 113.40(8) . . ?
Cu5 Ag23 Ag22 58.07(7) . . ?
Cu5 Ag23 Cu6 57.52(8) . . ?
Cu6 Ag23 Ag27 143.89(8) . . ?
Cu6 Ag23 Ag24 151.34(8) . . ?
Cu6 Ag23 Ag20 80.26(8) . . ?
Cu6 Ag23 Ag22 58.02(7) . . ?
S28 Ag23 Ag26 139.55(14) . . ?
S28 Ag23 Ag27 107.99(13) . . ?
S28 Ag23 Ag24 154.16(14) . . ?
S28 Ag23 Ag20 80.60(13) . . ?
S28 Ag23 Ag22 100.86(13) . . ?
S28 Ag23 Cu7 49.17(13) . . ?
S28 Ag23 Cu5 103.03(14) . . ?
S28 Ag23 Cu6 51.34(13) . . ?
S28 Ag23 S16 128.88(18) . . ?
S16 Ag23 Ag26 88.94(13) . . ?
S16 Ag23 Ag27 112.24(13) . . ?
S16 Ag23 Ag24 53.26(12) . . ?
S16 Ag23 Ag20 144.78(13) . . ?
S16 Ag23 Ag22 95.24(13) . . ?
S16 Ag23 Cu7 152.45(14) . . ?
S16 Ag23 Cu5 48.40(13) . . ?
S16 Ag23 Cu6 102.67(14) . . ?
Ag9 Ag5 Ag18 56.43(4) . . ?
Ag9 Ag5 Ag19 57.70(5) . . ?
Ag9 Ag5 Ag6 53.09(5) . . ?
Ag9 Ag5 Ag1 56.21(5) . . ?
Ag18 Ag5 Ag6 53.99(4) . . ?
Ag18 Ag5 Ag1 105.62(6) . . ?
Ag19 Ag5 Ag18 59.63(4) . . ?
Ag19 Ag5 Ag6 101.38(5) . . ?
Ag19 Ag5 Ag1 104.38(6) . . ?
Ag3 Ag5 Ag9 60.27(5) . . ?
Ag3 Ag5 Ag18 108.07(6) . . ?
Ag3 Ag5 Ag19 59.91(5) . . ?
Ag3 Ag5 Ag6 107.19(6) . . ?
Ag3 Ag5 Ag1 58.28(5) . . ?
Ag3 Ag5 Cu8 162.27(8) . . ?
Ag1 Ag5 Ag6 62.55(6) . . ?
Cu8 Ag5 Ag9 112.69(8) . . ?
Cu8 Ag5 Ag18 58.81(6) . . ?
Cu8 Ag5 Ag19 102.38(7) . . ?
Cu8 Ag5 Ag6 75.65(7) . . ?
Cu8 Ag5 Ag1 133.73(8) . . ?
S23 Ag5 Ag9 134.26(12) . . ?
S23 Ag5 Ag18 126.25(12) . . ?
S23 Ag5 Ag19 83.83(12) . . ?
S23 Ag5 Ag3 80.14(12) . . ?
S23 Ag5 Ag6 172.42(12) . . ?
S23 Ag5 Ag1 121.78(13) . . ?
S23 Ag5 Cu8 97.96(13) . . ?
S26 Ag5 Ag9 107.07(15) . . ?
S26 Ag5 Ag18 83.20(14) . . ?
S26 Ag5 Ag19 142.52(14) . . ?
S26 Ag5 Ag3 147.14(16) . . ?
S26 Ag5 Ag6 54.01(14) . . ?
S26 Ag5 Ag1 89.15(15) . . ?
S26 Ag5 Cu8 48.43(15) . . ?
S26 Ag5 S23 118.67(18) . . ?
Ag9 Ag3 Ag4 56.03(4) . . ?
Ag9 Ag3 Ag2 56.72(5) . . ?
Ag9 Ag3 Cu12 103.11(7) . . ?
Ag9 Ag3 S25 109.25(13) . . ?
Ag19 Ag3 Ag9 58.97(5) . . ?
Ag19 Ag3 Ag4 55.47(5) . . ?
Ag19 Ag3 Ag2 103.12(6) . . ?
Ag19 Ag3 Cu12 106.15(7) . . ?
Ag19 Ag3 S25 158.15(12) . . ?
Ag2 Ag3 Ag4 55.87(4) . . ?
Ag5 Ag3 Ag9 61.91(5) . . ?
Ag5 Ag3 Ag4 107.27(6) . . ?
Ag5 Ag3 Ag19 62.40(5) . . ?
Ag5 Ag3 Ag2 112.97(6) . . ?
Ag5 Ag3 Ag1 64.86(6) . . ?
Ag5 Ag3 Cu12 164.07(8) . . ?
Ag5 Ag3 S25 96.03(12) . . ?
Ag1 Ag3 Ag9 58.71(5) . . ?
Ag1 Ag3 Ag4 106.40(6) . . ?
Ag1 Ag3 Ag19 111.18(6) . . ?
Ag1 Ag3 Ag2 62.30(6) . . ?
Ag1 Ag3 Cu12 113.45(8) . . ?
Ag1 Ag3 S25 51.52(12) . . ?
Cu12 Ag3 Ag4 57.25(6) . . ?
Cu12 Ag3 Ag2 56.73(6) . . ?
Cu12 Ag3 S25 94.21(13) . . ?
S22 Ag3 Ag9 134.63(13) . . ?
S22 Ag3 Ag4 79.22(13) . . ?
S22 Ag3 Ag19 91.24(14) . . ?
S22 Ag3 Ag2 105.98(14) . . ?
S22 Ag3 Ag5 136.61(15) . . ?
S22 Ag3 Ag1 156.19(15) . . ?
S22 Ag3 Cu12 49.55(14) . . ?
S22 Ag3 S25 108.32(18) . . ?
S25 Ag3 Ag4 136.32(13) . . ?
S25 Ag3 Ag2 81.25(12) . . ?
Ag9 Ag6 Ag18 58.20(4) . . ?
Ag9 Ag6 Ag7 62.76(5) . . ?
Ag9 Ag6 Ag5 55.18(4) . . ?
Ag9 Ag6 Ag1 53.21(4) . . ?
Ag9 Ag6 Cu9 108.67(7) . . ?
Ag18 Ag6 Ag5 56.47(5) . . ?
Ag18 Ag6 Ag1 100.21(6) . . ?
Ag18 Ag6 Cu9 57.21(6) . . ?
Ag7 Ag6 Ag18 62.04(5) . . ?
Ag7 Ag6 Ag5 107.97(6) . . ?
Ag7 Ag6 Ag1 110.45(6) . . ?
Ag7 Ag6 Cu9 62.89(6) . . ?
Ag1 Ag6 Ag5 53.60(5) . . ?
Cu9 Ag6 Ag5 106.10(7) . . ?
Cu9 Ag6 Ag1 157.34(8) . . ?
S6 Ag6 Ag9 141.60(12) . . ?
S6 Ag6 Ag18 102.95(13) . . ?
S6 Ag6 Ag7 78.90(11) . . ?
S6 Ag6 Ag5 145.69(14) . . ?
S6 Ag6 Ag1 156.72(14) . . ?
S6 Ag6 Cu9 45.94(13) . . ?
S6 Ag6 S26 107.27(17) . . ?
S3 Ag6 Ag9 82.50(12) . . ?
S3 Ag6 Ag18 140.65(13) . . ?
S3 Ag6 Ag7 103.72(13) . . ?
S3 Ag6 Ag5 100.96(15) . . ?
S3 Ag6 Ag1 47.68(14) . . ?
S3 Ag6 Cu9 152.41(16) . . ?
S3 Ag6 S6 110.12(19) . . ?
S3 Ag6 S26 108.36(18) . . ?
S26 Ag6 Ag9 102.21(14) . . ?
S26 Ag6 Ag18 80.52(13) . . ?
S26 Ag6 Ag7 142.31(13) . . ?
S26 Ag6 Ag5 47.06(13) . . ?
S26 Ag6 Ag1 78.80(14) . . ?
S26 Ag6 Cu9 94.15(14) . . ?
Ag26 Ag20 Ag27 55.88(5) . . ?
Ag26 Ag20 Ag19 58.06(5) . . ?
Ag26 Ag20 Ag23 57.18(5) . . ?
Ag26 Ag20 Cu7 101.39(7) . . ?
Ag26 Ag20 S20 109.23(13) . . ?
Ag19 Ag20 Ag27 54.44(4) . . ?
Ag19 Ag20 Ag23 103.15(6) . . ?
Ag19 Ag20 Cu7 103.24(7) . . ?
Ag19 Ag20 S20 153.82(13) . . ?
Ag23 Ag20 Ag27 57.23(5) . . ?
Ag22 Ag20 Ag26 57.95(5) . . ?
Ag22 Ag20 Ag27 106.69(6) . . ?
Ag22 Ag20 Ag19 109.00(6) . . ?
Ag22 Ag20 Ag23 62.93(6) . . ?
Ag22 Ag20 Cu7 116.22(8) . . ?
Ag22 Ag20 S20 51.73(12) . . ?
Ag21 Ag20 Ag26 62.46(5) . . ?
Ag21 Ag20 Ag27 107.27(6) . . ?
Ag21 Ag20 Ag19 62.48(5) . . ?
Ag21 Ag20 Ag23 113.50(6) . . ?
Ag21 Ag20 Ag22 63.30(6) . . ?
Ag21 Ag20 Cu7 162.11(8) . . ?
Ag21 Ag20 S20 91.47(13) . . ?
Cu7 Ag20 Ag27 55.01(6) . . ?
Cu7 Ag20 Ag23 56.89(6) . . ?
Cu7 Ag20 S20 101.77(14) . . ?
S23 Ag20 Ag26 131.31(13) . . ?
S23 Ag20 Ag27 76.42(13) . . ?
S23 Ag20 Ag19 87.92(13) . . ?
S23 Ag20 Ag23 106.56(13) . . ?
S23 Ag20 Ag22 161.39(14) . . ?
S23 Ag20 Ag21 134.15(14) . . ?
S23 Ag20 Cu7 49.96(13) . . ?
S23 Ag20 S20 114.39(17) . . ?
S20 Ag20 Ag27 141.13(13) . . ?
S20 Ag20 Ag23 84.20(13) . . ?
Ag25 Ag15 Ag16 58.51(4) . . ?
Ag25 Ag15 Ag14 56.52(4) . . ?
Ag25 Ag15 Ag28 55.91(4) . . ?
Ag25 Ag15 Ag12 103.46(6) . . ?
Ag16 Ag15 Ag14 56.20(5) . . ?
Ag16 Ag15 Ag28 60.58(5) . . ?
Ag16 Ag15 Ag12 56.54(5) . . ?
Ag14 Ag15 Ag28 103.39(6) . . ?
Ag14 Ag15 Ag12 56.02(5) . . ?
Ag28 Ag15 Ag12 113.49(6) . . ?
S10 Ag15 Ag25 137.27(13) . . ?
S10 Ag15 Ag16 78.77(13) . . ?
S10 Ag15 Ag14 100.26(15) . . ?
S10 Ag15 Ag28 105.56(12) . . ?
S10 Ag15 Ag12 44.24(14) . . ?
S10 Ag15 S11 140.14(18) . . ?
S11 Ag15 Ag25 82.54(13) . . ?
S11 Ag15 Ag16 140.89(13) . . ?
S11 Ag15 Ag14 106.82(15) . . ?
S11 Ag15 Ag28 96.10(14) . . ?
S11 Ag15 Ag12 147.95(15) . . ?
Ag26 Ag22 Ag29 55.75(5) . . ?
Ag26 Ag22 Ag23 57.46(5) . . ?
Ag26 Ag22 Ag20 61.39(5) . . ?
Ag26 Ag22 Ag21 61.40(6) . . ?
Ag26 Ag22 Cu5 93.48(8) . . ?
Ag26 Ag22 Cu6 116.27(8) . . ?
Ag23 Ag22 Ag29 103.99(6) . . ?
Ag20 Ag22 Ag29 109.61(7) . . ?
Ag20 Ag22 Ag23 61.00(5) . . ?
Ag20 Ag22 Ag21 56.98(6) . . ?
Ag20 Ag22 Cu5 119.26(8) . . ?
Ag20 Ag22 Cu6 83.47(8) . . ?
Ag21 Ag22 Ag29 67.23(6) . . ?
Ag21 Ag22 Ag23 106.98(6) . . ?
Cu5 Ag22 Ag29 93.49(8) . . ?
Cu5 Ag22 Ag23 59.10(7) . . ?
Cu5 Ag22 Ag21 153.89(8) . . ?
Cu6 Ag22 Ag29 151.32(8) . . ?
Cu6 Ag22 Ag23 59.14(7) . . ?
Cu6 Ag22 Ag21 137.08(9) . . ?
Cu6 Ag22 Cu5 58.25(8) . . ?
S17 Ag22 Ag26 88.75(13) . . ?
S17 Ag22 Ag29 51.64(13) . . ?
S17 Ag22 Ag23 96.72(14) . . ?
S17 Ag22 Ag20 148.89(13) . . ?
S17 Ag22 Ag21 118.11(15) . . ?
S17 Ag22 Cu5 49.46(14) . . ?
S17 Ag22 Cu6 104.30(15) . . ?
S17 Ag22 S20 140.3(2) . . ?
S20 Ag22 Ag26 126.91(15) . . ?
S20 Ag22 Ag29 160.52(16) . . ?
S20 Ag22 Ag23 90.63(15) . . ?
S20 Ag22 Ag20 66.16(15) . . ?
S20 Ag22 Ag21 96.44(16) . . ?
S20 Ag22 Cu5 105.17(16) . . ?
S20 Ag22 Cu6 48.06(15) . . ?
Ag26 Ag21 Ag30 54.82(5) . . ?
Ag26 Ag21 Ag4 97.46(5) . . ?
Ag26 Ag21 Ag19 56.96(5) . . ?
Ag26 Ag21 Ag22 56.31(5) . . ?
Ag30 Ag21 Ag4 54.99(4) . . ?
Ag19 Ag21 Ag30 59.50(4) . . ?
Ag19 Ag21 Ag4 53.48(4) . . ?
Ag19 Ag21 Ag22 105.11(6) . . ?
Ag20 Ag21 Ag26 60.50(5) . . ?
Ag20 Ag21 Ag30 107.83(6) . . ?
Ag20 Ag21 Ag4 110.33(6) . . ?
Ag20 Ag21 Ag19 60.73(6) . . ?
Ag20 Ag21 Ag22 59.72(5) . . ?
Ag20 Ag21 Cu13 163.64(8) . . ?
Ag22 Ag21 Ag30 102.74(7) . . ?
Ag22 Ag21 Ag4 153.77(6) . . ?
Cu13 Ag21 Ag26 109.08(8) . . ?
Cu13 Ag21 Ag30 57.51(6) . . ?
Cu13 Ag21 Ag4 56.40(6) . . ?
Cu13 Ag21 Ag19 103.27(8) . . ?
Cu13 Ag21 Ag22 127.12(9) . . ?
S22 Ag21 Ag26 135.83(13) . . ?
S22 Ag21 Ag30 129.50(13) . . ?
S22 Ag21 Ag4 75.04(13) . . ?
S22 Ag21 Ag19 86.56(13) . . ?
S22 Ag21 Ag20 81.06(13) . . ?
S22 Ag21 Ag22 122.82(13) . . ?
S22 Ag21 Cu13 102.46(14) . . ?
S18 Ag21 Ag26 105.45(15) . . ?
S18 Ag21 Ag30 84.79(15) . . ?
S18 Ag21 Ag4 105.84(16) . . ?
S18 Ag21 Ag19 144.23(15) . . ?
S18 Ag21 Ag20 142.44(17) . . ?
S18 Ag21 Ag22 83.23(16) . . ?
S18 Ag21 Cu13 49.45(16) . . ?
S18 Ag21 S22 118.55(19) . . ?
Ag9 Ag1 Ag2 57.48(4) . . ?
Ag9 Ag1 Ag5 59.93(5) . . ?
Ag9 Ag1 Ag3 61.15(5) . . ?
Ag9 Ag1 Ag6 54.31(5) . . ?
Ag9 Ag1 Cu11 90.67(7) . . ?
Ag9 Ag1 Cu10 116.33(8) . . ?
Ag2 Ag1 Ag6 102.90(5) . . ?
Ag5 Ag1 Ag2 107.13(6) . . ?
Ag5 Ag1 Ag6 63.85(5) . . ?
Ag3 Ag1 Ag2 62.67(6) . . ?
Ag3 Ag1 Ag5 56.86(6) . . ?
Ag3 Ag1 Ag6 107.13(6) . . ?
Ag3 Ag1 Cu11 119.94(8) . . ?
Ag3 Ag1 Cu10 87.74(8) . . ?
Cu11 Ag1 Ag2 57.59(6) . . ?
Cu11 Ag1 Ag5 148.93(7) . . ?
Cu11 Ag1 Ag6 91.71(7) . . ?
Cu10 Ag1 Ag2 58.92(6) . . ?
Cu10 Ag1 Ag5 142.52(9) . . ?
Cu10 Ag1 Ag6 148.56(8) . . ?
Cu10 Ag1 Cu11 57.11(7) . . ?
S25 Ag1 Ag9 125.92(15) . . ?
S25 Ag1 Ag2 88.57(13) . . ?
S25 Ag1 Ag5 100.26(15) . . ?
S25 Ag1 Ag3 66.14(14) . . ?
S25 Ag1 Ag6 162.43(15) . . ?
S25 Ag1 Cu11 105.74(15) . . ?
S25 Ag1 Cu10 49.01(14) . . ?
S3 Ag1 Ag9 84.91(13) . . ?
S3 Ag1 Ag2 94.45(12) . . ?
S3 Ag1 Ag5 113.42(13) . . ?
S3 Ag1 Ag3 145.37(13) . . ?
S3 Ag1 Ag6 49.98(12) . . ?
S3 Ag1 Cu11 48.88(13) . . ?
S3 Ag1 Cu10 102.75(14) . . ?
S3 Ag1 S25 143.47(19) . . ?
Ag11 Ag10 Ag30 56.64(4) . . ?
Ag11 Ag10 Ag16 52.43(4) . . ?
Ag11 Ag10 Ag4 56.51(4) . . ?
Ag11 Ag10 Ag8 53.64(5) . . ?
Ag30 Ag10 Ag16 55.56(4) . . ?
Ag30 Ag10 Ag8 101.45(6) . . ?
Ag4 Ag10 Ag30 58.71(5) . . ?
Ag4 Ag10 Ag16 100.46(6) . . ?
Ag4 Ag10 Ag8 55.63(5) . . ?
Ag8 Ag10 Ag16 100.74(6) . . ?
S13 Ag10 Ag11 123.05(14) . . ?
S13 Ag10 Ag30 66.43(13) . . ?
S13 Ag10 Ag16 94.76(14) . . ?
S13 Ag10 Ag4 95.97(13) . . ?
S13 Ag10 Ag8 149.55(14) . . ?
S4 Ag10 Ag11 81.99(12) . . ?
S4 Ag10 Ag30 138.18(13) . . ?
S4 Ag10 Ag16 95.94(14) . . ?
S4 Ag10 Ag4 105.42(13) . . ?
S4 Ag10 Ag8 49.88(12) . . ?
S4 Ag10 S13 153.85(17) . . ?
Ag25 Ag17 Ag18 54.23(4) . . ?
Ag25 Ag17 Ag27 54.28(4) . . ?
Ag27 Ag17 Ag18 56.87(5) . . ?
S11 Ag17 Ag25 80.69(13) . . ?
S11 Ag17 Ag18 134.80(14) . . ?
S11 Ag17 Ag27 101.54(15) . . ?
S11 Ag17 S9 161.61(18) . . ?
S9 Ag17 Ag25 117.05(13) . . ?
S9 Ag17 Ag18 62.85(12) . . ?
S9 Ag17 Ag27 93.48(13) . . ?
Ag16 Ag12 Ag13 59.73(6) . . ?
Ag16 Ag12 Ag15 56.59(5) . . ?
Ag14 Ag12 Ag16 56.70(5) . . ?
Ag14 Ag12 Ag13 57.79(5) . . ?
Ag14 Ag12 Ag15 57.37(5) . . ?
Ag13 Ag12 Ag15 105.64(7) . . ?
S10 Ag12 Ag16 81.87(13) . . ?
S10 Ag12 Ag14 106.66(14) . . ?
S10 Ag12 Ag13 141.26(14) . . ?
S10 Ag12 Ag15 49.29(13) . . ?
S10 Ag12 S7 163.89(19) . . ?
S7 Ag12 Ag16 113.55(14) . . ?
S7 Ag12 Ag14 86.64(13) . . ?
S7 Ag12 Ag13 53.82(13) . . ?
S7 Ag12 Ag15 142.79(13) . . ?
S12 Cu3 S10 96.23(18) . . ?
S14 Cu3 S12 93.70(17) . . ?
S14 Cu3 S10 105.23(19) . . ?
P3 Cu3 S12 115.52(19) . . ?
P3 Cu3 S14 128.4(2) . . ?
P3 Cu3 S10 112.1(2) . . ?
Ag27 Cu7 Ag20 69.45(7) . . ?
Ag23 Cu7 Ag27 64.23(7) . . ?
Ag23 Cu7 Ag20 63.57(7) . . ?
S28 Cu7 Ag27 123.70(16) . . ?
S28 Cu7 Ag23 59.58(14) . . ?
S28 Cu7 Ag20 88.49(15) . . ?
S28 Cu7 S27 136.3(2) . . ?
S28 Cu7 S23 121.7(2) . . ?
S27 Cu7 Ag27 58.73(12) . . ?
S27 Cu7 Ag23 106.57(15) . . ?
S27 Cu7 Ag20 124.31(15) . . ?
S27 Cu7 S23 101.4(2) . . ?
S23 Cu7 Ag27 88.33(15) . . ?
S23 Cu7 Ag23 119.36(15) . . ?
S23 Cu7 Ag20 56.16(13) . . ?
Ag2 Cu11 Ag1 62.76(7) . . ?
Cu10 Cu11 Ag2 61.98(8) . . ?
Cu10 Cu11 Ag1 60.79(8) . . ?
S2 Cu11 Ag2 60.35(14) . . ?
S2 Cu11 Ag1 109.67(16) . . ?
S2 Cu11 Cu10 117.04(16) . . ?
S2 Cu11 S3 103.9(2) . . ?
S1 Cu11 Ag2 104.75(18) . . ?
S1 Cu11 Ag1 103.28(18) . . ?
S1 Cu11 Cu10 50.60(18) . . ?
S1 Cu11 S2 128.0(2) . . ?
S1 Cu11 S3 128.0(2) . . ?
S3 Cu11 Ag2 102.82(16) . . ?
S3 Cu11 Ag1 54.37(17) . . ?
S3 Cu11 Cu10 111.33(19) . . ?
Ag30 Cu14 Ag28 58.35(6) . . ?
Ag30 Cu14 Ag29 58.04(6) . . ?
Ag29 Cu14 Ag28 55.34(6) . . ?
S12 Cu14 Ag30 103.43(13) . . ?
S12 Cu14 Ag28 80.60(12) . . ?
S12 Cu14 Ag29 135.85(14) . . ?
S15 Cu14 Ag30 114.55(16) . . ?
S15 Cu14 Ag28 82.23(15) . . ?
S15 Cu14 Ag29 56.60(14) . . ?
S15 Cu14 S12 120.2(2) . . ?
S15 Cu14 S13 122.7(2) . . ?
S13 Cu14 Ag30 70.58(14) . . ?
S13 Cu14 Ag28 128.93(15) . . ?
S13 Cu14 Ag29 98.99(16) . . ?
S13 Cu14 S12 112.4(2) . . ?
Ag2 Cu12 Ag4 61.71(6) . . ?
Ag2 Cu12 Ag3 65.29(7) . . ?
Ag3 Cu12 Ag4 67.81(6) . . ?
S01A Cu12 Ag4 56.88(13) . . ?
S01A Cu12 Ag2 101.43(15) . . ?
S01A Cu12 Ag3 121.10(15) . . ?
S01A Cu12 S22 102.1(2) . . ?
S24 Cu12 Ag4 121.42(16) . . ?
S24 Cu12 Ag2 60.24(14) . . ?
S24 Cu12 Ag3 94.43(14) . . ?
S24 Cu12 S01A 129.9(2) . . ?
S24 Cu12 S22 127.6(2) . . ?
S22 Cu12 Ag4 89.47(16) . . ?
S22 Cu12 Ag2 121.56(16) . . ?
S22 Cu12 Ag3 56.67(15) . . ?
Ag18 Cu9 Ag7 59.31(6) . . ?
Ag18 Cu9 Ag6 58.19(6) . . ?
Ag6 Cu9 Ag7 54.67(5) . . ?
S8 Cu9 Ag18 105.09(14) . . ?
S8 Cu9 Ag7 81.85(13) . . ?
S8 Cu9 Ag6 136.38(15) . . ?
S6 Cu9 Ag18 113.04(16) . . ?
S6 Cu9 Ag7 78.42(14) . . ?
S6 Cu9 Ag6 55.09(14) . . ?
S6 Cu9 S8 118.2(2) . . ?
S6 Cu9 S9 125.4(2) . . ?
S9 Cu9 Ag18 70.48(14) . . ?
S9 Cu9 Ag7 129.78(15) . . ?
S9 Cu9 Ag6 99.94(14) . . ?
S9 Cu9 S8 112.1(2) . . ?
S15 Cu4 S14 101.1(2) . . ?
P4 Cu4 S14 126.2(2) . . ?
P4 Cu4 S15 132.7(2) . . ?
Ag30 Cu13 Ag4 61.20(6) . . ?
Ag30 Cu13 Ag21 64.13(7) . . ?
Ag21 Cu13 Ag4 70.04(7) . . ?
S01A Cu13 Ag30 117.43(15) . . ?
S01A Cu13 Ag4 56.33(13) . . ?
S01A Cu13 Ag21 91.23(14) . . ?
S01A Cu13 S13 120.5(2) . . ?
S01A Cu13 S18 120.1(2) . . ?
S13 Cu13 Ag30 71.83(14) . . ?
S13 Cu13 Ag4 99.41(17) . . ?
S13 Cu13 Ag21 134.30(16) . . ?
S18 Cu13 Ag30 93.40(17) . . ?
S18 Cu13 Ag4 126.31(19) . . ?
S18 Cu13 Ag21 56.27(17) . . ?
S18 Cu13 S13 117.4(2) . . ?
Ag1 Cu10 Ag2 62.68(6) . . ?
Cu11 Cu10 Ag2 60.40(7) . . ?
Cu11 Cu10 Ag1 62.09(8) . . ?
S24 Cu10 Ag2 56.64(12) . . ?
S24 Cu10 Ag1 107.97(14) . . ?
S24 Cu10 Cu11 110.59(15) . . ?
S25 Cu10 Ag2 95.55(16) . . ?
S25 Cu10 Ag1 55.64(14) . . ?
S25 Cu10 Cu11 117.25(17) . . ?
S25 Cu10 S24 95.2(2) . . ?
S1 Cu10 Ag2 103.56(16) . . ?
S1 Cu10 Ag1 104.61(16) . . ?
S1 Cu10 Cu11 50.83(15) . . ?
S1 Cu10 S24 123.4(2) . . ?
S1 Cu10 S25 141.3(2) . . ?
S8 Cu2 S7 96.26(19) . . ?
S5 Cu2 S8 94.27(17) . . ?
S5 Cu2 S7 97.80(18) . . ?
P2 Cu2 S8 114.7(2) . . ?
P2 Cu2 S5 129.3(2) . . ?
P2 Cu2 S7 117.8(2) . . ?
Ag18 Cu8 Ag27 61.41(6) . . ?
Ag18 Cu8 Ag5 62.10(6) . . ?
Ag5 Cu8 Ag27 71.45(7) . . ?
S27 Cu8 Ag18 118.35(15) . . ?
S27 Cu8 Ag27 56.97(13) . . ?
S27 Cu8 Ag5 95.88(15) . . ?
S27 Cu8 S26 126.4(2) . . ?
S27 Cu8 S9 119.9(2) . . ?
S26 Cu8 Ag18 90.08(17) . . ?
S26 Cu8 Ag27 127.93(18) . . ?
S26 Cu8 Ag5 56.54(16) . . ?
S26 Cu8 S9 112.1(2) . . ?
S9 Cu8 Ag18 69.81(14) . . ?
S9 Cu8 Ag27 98.26(16) . . ?
S9 Cu8 Ag5 129.76(16) . . ?
S6 Cu1 S5 99.4(2) . . ?
P1 Cu1 S5 123.3(2) . . ?
P1 Cu1 S6 137.2(2) . . ?
Ag22 Cu5 Ag23 62.83(7) . . ?
Cu6 Cu5 Ag23 61.26(8) . . ?
Cu6 Cu5 Ag22 60.84(8) . . ?
S17 Cu5 Ag23 104.74(16) . . ?
S17 Cu5 Ag22 55.99(16) . . ?
S17 Cu5 Cu6 112.78(18) . . ?
S16 Cu5 Ag23 57.52(14) . . ?
S16 Cu5 Ag22 106.14(16) . . ?
S16 Cu5 Cu6 114.64(17) . . ?
S16 Cu5 S17 102.7(2) . . ?
S19 Cu5 Ag23 100.4(2) . . ?
S19 Cu5 Ag22 106.3(2) . . ?
S19 Cu5 Cu6 50.60(19) . . ?
S19 Cu5 S17 134.2(3) . . ?
S19 Cu5 S16 123.0(2) . . ?
Ag22 Cu6 Ag23 62.84(7) . . ?
Cu5 Cu6 Ag23 61.21(8) . . ?
Cu5 Cu6 Ag22 60.91(8) . . ?
S28 Cu6 Ag23 55.91(13) . . ?
S28 Cu6 Ag22 108.76(15) . . ?
S28 Cu6 Cu5 110.36(16) . . ?
S20 Cu6 Ag23 99.46(17) . . ?
S20 Cu6 Ag22 56.97(16) . . ?
S20 Cu6 Cu5 116.45(19) . . ?
S20 Cu6 S28 100.7(2) . . ?
S19 Cu6 Ag23 100.0(2) . . ?
S19 Cu6 Ag22 105.94(19) . . ?
S19 Cu6 Cu5 50.08(18) . . ?
S19 Cu6 S28 116.6(2) . . ?
S19 Cu6 S20 142.7(3) . . ?
Cu3 S12 Ag16 104.39(16) . . ?
Cu14 S12 Ag16 89.53(15) . . ?
Cu14 S12 Cu3 120.3(2) . . ?
C8 S12 Ag16 116.9(7) . . ?
C8 S12 Cu3 118.3(6) . . ?
C8 S12 Cu14 104.5(6) . . ?
Cu12 S01A Ag4 75.01(14) . . ?
Cu13 S01A Ag4 76.12(15) . . ?
Cu13 S01A Cu12 129.9(2) . . ?
C2 S01A Ag4 108.0(6) . . ?
C2 S01A Cu12 119.1(6) . . ?
C2 S01A Cu13 108.4(6) . . ?
Cu3 S14 Ag28 106.33(19) . . ?
Cu4 S14 Ag28 100.68(17) . . ?
Cu4 S14 Cu3 117.9(2) . . ?
C5 S14 Ag28 113.3(7) . . ?
C5 S14 Cu3 113.7(8) . . ?
C5 S14 Cu4 104.5(8) . . ?
Ag12 S10 Ag15 86.47(17) . . ?
Ag12 S10 Cu3 120.9(2) . . ?
Cu3 S10 Ag15 102.26(19) . . ?
C40 S10 Ag15 118.1(8) . . ?
C40 S10 Ag12 110.2(8) . . ?
C40 S10 Cu3 115.6(8) . . ?
Cu9 S8 Ag14 88.08(16) . . ?
Cu9 S8 Cu2 118.8(2) . . ?
Cu2 S8 Ag14 108.89(18) . . ?
C22 S8 Ag14 115.2(7) . . ?
C22 S8 Cu9 103.8(7) . . ?
C22 S8 Cu2 118.4(7) . . ?
Cu2 S5 Ag7 110.1(2) . . ?
Cu1 S5 Ag7 96.93(17) . . ?
Cu1 S5 Cu2 116.0(2) . . ?
C20 S5 Ag7 112.8(7) . . ?
C20 S5 Cu2 113.5(7) . . ?
C20 S5 Cu1 106.4(7) . . ?
Cu14 S15 Ag29 76.43(16) . . ?
Cu14 S15 Cu4 116.9(2) . . ?
Cu4 S15 Ag29 108.9(2) . . ?
C46 S15 Ag29 116.5(7) . . ?
C46 S15 Cu14 110.7(8) . . ?
C46 S15 Cu4 119.7(8) . . ?
Ag8 S2 Ag2 69.62(14) . . ?
Cu11 S2 Ag8 126.2(2) . . ?
Cu11 S2 Ag2 72.02(15) . . ?
C45 S2 Ag8 115.6(5) . . ?
C45 S2 Ag2 114.7(5) . . ?
C45 S2 Cu11 114.0(5) . . ?
Cu12 S24 Ag2 71.56(15) . . ?
Cu12 S24 Cu10 126.5(2) . . ?
Cu10 S24 Ag2 72.31(14) . . ?
C49 S24 Ag2 107.3(8) . . ?
C49 S24 Cu12 109.2(8) . . ?
C49 S24 Cu10 118.4(8) . . ?
C17 P3 Cu3 110.7(7) . . ?
C17 P3 C2RA 103.8(10) . . ?
C17 P3 C25 105.8(10) . . ?
C2RA P3 Cu3 122.6(8) . . ?
C2RA P3 C25 99.4(10) . . ?
C25 P3 Cu3 112.8(7) . . ?
Ag3 S22 Ag21 97.86(19) . . ?
Cu12 S22 Ag3 73.78(17) . . ?
Cu12 S22 Ag21 107.2(2) . . ?
C79 S22 Ag3 113.7(7) . . ?
C79 S22 Ag21 134.7(7) . . ?
C79 S22 Cu12 112.2(7) . . ?
Ag12 S7 Ag13 78.26(16) . . ?
Ag12 S7 Cu2 118.4(2) . . ?
Cu2 S7 Ag13 102.88(18) . . ?
C31 S7 Ag13 113.3(8) . . ?
C31 S7 Ag12 109.8(8) . . ?
C31 S7 Cu2 124.2(8) . . ?
Cu7 S28 Ag23 71.25(15) . . ?
Cu7 S28 Cu6 128.5(2) . . ?
Cu6 S28 Ag23 72.75(15) . . ?
C6 S28 Ag23 111.2(7) . . ?
C6 S28 Cu7 112.4(7) . . ?
C6 S28 Cu6 114.2(7) . . ?
Cu7 S27 Ag27 72.20(14) . . ?
Cu8 S27 Ag27 76.30(15) . . ?
Cu8 S27 Cu7 127.4(2) . . ?
C62 S27 Ag27 106.3(8) . . ?
C62 S27 Cu7 120.4(8) . . ?
C62 S27 Cu8 108.3(8) . . ?
Ag20 S23 Ag5 101.08(17) . . ?
Cu7 S23 Ag5 109.7(2) . . ?
Cu7 S23 Ag20 73.88(16) . . ?
C18 S23 Ag5 130.9(9) . . ?
C18 S23 Ag20 117.5(9) . . ?
C18 S23 Cu7 109.3(9) . . ?
Cu9 S6 Ag6 78.97(17) . . ?
Cu9 S6 Cu1 120.6(2) . . ?
Cu1 S6 Ag6 107.7(2) . . ?
C65 S6 Ag6 111.7(6) . . ?
C65 S6 Cu9 111.6(7) . . ?
C65 S6 Cu1 118.7(7) . . ?
Cu14 S13 Ag10 102.4(2) . . ?
Cu13 S13 Ag10 93.9(2) . . ?
Cu13 S13 Cu14 111.3(2) . . ?
C4BA S13 Ag10 116.8(8) . . ?
C4BA S13 Cu14 118.3(8) . . ?
C4BA S13 Cu13 111.3(8) . . ?
Ag22 S17 Ag29 79.11(17) . . ?
Cu5 S17 Ag29 133.4(2) . . ?
Cu5 S17 Ag22 74.54(17) . . ?
C15 S17 Ag29 101.4(8) . . ?
C15 S17 Ag22 107.1(8) . . ?
C15 S17 Cu5 122.7(8) . . ?
Ag15 S11 Ag24 90.63(17) . . ?
Ag17 S11 Ag24 87.81(18) . . ?
Ag17 S11 Ag15 90.3(2) . . ?
C32 S11 Ag24 136.6(7) . . ?
C32 S11 Ag15 121.8(7) . . ?
C32 S11 Ag17 117.1(7) . . ?
Ag24 S16 Ag23 71.23(15) . . ?
Cu5 S16 Ag24 129.0(2) . . ?
Cu5 S16 Ag23 74.08(17) . . ?
C9 S16 Ag24 108.2(7) . . ?
C9 S16 Ag23 103.3(7) . . ?
C9 S16 Cu5 115.4(7) . . ?
Ag13 S4 Ag8 91.56(16) . . ?
Ag10 S4 Ag8 83.49(17) . . ?
Ag10 S4 Ag13 92.4(2) . . ?
C8GA S4 Ag8 132.4(5) . . ?
C8GA S4 Ag13 128.4(6) . . ?
C8GA S4 Ag10 114.7(6) . . ?
Ag1 S25 Ag3 62.35(12) . . ?
Cu10 S25 Ag3 99.39(19) . . ?
Cu10 S25 Ag1 75.35(17) . . ?
C35 S25 Ag3 139.8(8) . . ?
C35 S25 Ag1 102.5(9) . . ?
C35 S25 Cu10 113.0(9) . . ?
Cu10 S1 Cu11 78.6(2) . . ?
C11 S1 Cu11 102.4(6) . . ?
C11 S1 Cu10 113.8(6) . . ?
Ag1 S3 Ag6 82.34(18) . . ?
Cu11 S3 Ag6 136.6(2) . . ?
Cu11 S3 Ag1 76.76(18) . . ?
C73 S3 Ag6 106.4(6) . . ?
C73 S3 Ag1 108.1(6) . . ?
C73 S3 Cu11 116.1(6) . . ?
Ag5 S26 Ag6 78.93(16) . . ?
Cu8 S26 Ag5 75.02(18) . . ?
Cu8 S26 Ag6 100.0(2) . . ?
C16 S26 Ag5 113.0(7) . . ?
C16 S26 Ag6 150.1(7) . . ?
C16 S26 Cu8 109.5(7) . . ?
Cu9 S9 Ag17 104.6(2) . . ?
Cu9 S9 Cu8 113.0(2) . . ?
Cu8 S9 Ag17 96.0(2) . . ?
C24 S9 Ag17 117.0(11) . . ?
C24 S9 Cu9 114.5(11) . . ?
C24 S9 Cu8 110.3(10) . . ?
Ag22 S20 Ag20 62.12(13) . . ?
Cu6 S20 Ag20 94.3(2) . . ?
Cu6 S20 Ag22 74.97(18) . . ?
C85 S20 Ag20 136.0(10) . . ?
C85 S20 Ag22 91.9(9) . . ?
C85 S20 Cu6 113.6(10) . . ?
Ag21 S18 Ag29 81.16(18) . . ?
Cu13 S18 Ag29 93.5(2) . . ?
Cu13 S18 Ag21 74.28(19) . . ?
C58 S18 Ag29 157.1(10) . . ?
C58 S18 Ag21 121.2(10) . . ?
C58 S18 Cu13 97.4(10) . . ?
C53 P2 Cu2 113.1(10) . . ?
C53 P2 C9FA 106.2(14) . . ?
C5FA P2 Cu2 118.4(10) . . ?
C5FA P2 C53 105.8(14) . . ?
C5FA P2 C9FA 98.4(14) . . ?
C9FA P2 Cu2 113.3(10) . . ?
Cu5 S19 Cu6 79.3(2) . . ?
C3CA S19 Cu5 112.0(12) . . ?
C3CA S19 Cu6 110.3(11) . . ?
C33 P4 Cu4 115.5(10) . . ?
C33 P4 C38 102.3(12) . . ?
C33 P4 C83 103.3(13) . . ?
C38 P4 Cu4 116.6(8) . . ?
C83 P4 Cu4 111.3(9) . . ?
C83 P4 C38 106.6(12) . . ?
C93 P1 Cu1 110.7(11) . . ?
C93 P1 C7HA 108.1(14) . . ?
C7HA P1 Cu1 113.3(11) . . ?
C3IA P1 Cu1 113.1(7) . . ?
C3IA P1 C93 109.1(13) . . ?
C3IA P1 C7HA 102.0(13) . . ?
C28 C2 S01A 114.1(15) . . ?
C92 C2 S01A 125.0(15) . . ?
C92 C2 C28 120.0(19) . . ?
C0OA C3 C8 118(2) . . ?
C5 C4 C7AA 115(2) . . ?
C4 C5 S14 116.0(18) . . ?
C27 C5 S14 122.3(18) . . ?
C27 C5 C4 122(2) . . ?
C23 C6 S28 114.7(17) . . ?
C21 C6 S28 120.6(17) . . ?
C21 C6 C23 124(2) . . ?
C71 C7 C8 122(2) . . ?
C3 C8 S12 121.9(15) . . ?
C7 C8 S12 119.5(16) . . ?
C7 C8 C3 118.6(18) . . ?
C36 C9 S16 123.6(17) . . ?
C36 C9 C84 118(2) . . ?
C84 C9 S16 117.9(16) . . ?
C66 C10 C40 124(2) . . ?
C47 C12 C25 119(2) . . ?
C79 C13 C6NA 120.0 . . ?
C13 C79 S22 121.0(13) . . ?
C6PA C79 S22 118.6(13) . . ?
C6PA C79 C13 120.0 . . ?
C5PA C6PA C79 120.0 . . ?
C6PA C5PA C8OA 120.0 . . ?
C6NA C8OA C5PA 120.0 . . ?
C13 C6NA C7NA 114(2) . . ?
C8OA C6NA C13 120.0 . . ?
C8OA C6NA C7NA 125(2) . . ?
C2RA C14 C96 121(2) . . ?
C29 C15 S17 122.4(18) . . ?
C0CA C15 S17 120.2(18) . . ?
C0CA C15 C29 117(2) . . ?
C16 C9QA C0LA 120.0 . . ?
C9QA C16 S26 115.4(11) . . ?
C9QA C16 C64 120.0 . . ?
C64 C16 S26 124.6(11) . . ?
C16 C64 C6DA 120.0 . . ?
C64 C6DA C9KA 119.7(16) . . ?
C7DA C6DA C64 120.0 . . ?
C7DA C6DA C9KA 120.2(16) . . ?
C0LA C7DA C6DA 120.0 . . ?
C7DA C0LA C9QA 120.0 . . ?
C60 C17 P3 119.3(18) . . ?
C1BA C17 P3 128.4(18) . . ?
C1BA C17 C60 112(2) . . ?
C48 C18 S23 117(2) . . ?
C5KA C18 S23 119(2) . . ?
C5KA C18 C48 123(3) . . ?
C99 C19 C46 120(2) . . ?
C30 C20 S5 117.5(18) . . ?
C30 C20 C4HA 124(2) . . ?
C4HA C20 S5 119.0(16) . . ?
C14 C2RA P3 117.2(18) . . ?
C14 C2RA C8AA 121(2) . . ?
C8AA C2RA P3 121.2(18) . . ?
C74 C22 S8 121.0(17) . . ?
C74 C22 C1GA 124(2) . . ?
C1GA C22 S8 114.0(18) . . ?
C6 C23 C94 111(2) . . ?
C1MA C24 S9 118(2) . . ?
C1MA C24 C2MA 124(3) . . ?
C2MA C24 S9 117(2) . . ?
C12 C25 P3 123.5(18) . . ?
C26 C25 P3 114.9(16) . . ?
C26 C25 C12 122(2) . . ?
C25 C26 C61 120(2) . . ?
C77 C27 C5 117(3) . . ?
C3OA C28 C2 118.4(19) . . ?
C89 C29 C15 121(2) . . ?
C20 C30 C7JA 120(2) . . ?
C82 C31 S7 117.1(19) . . ?
C82 C31 C9OA 123(2) . . ?
C9OA C31 S7 120.3(19) . . ?
C0AA C33 P4 116(2) . . ?
C0AA C33 C3AA 122(3) . . ?
C3AA C33 P4 122(2) . . ?
C7BA C34 C4BA 118(2) . . ?
C88 C35 S25 122.6(19) . . ?
C88 C35 C8DA 115(2) . . ?
C8DA C35 S25 122.3(19) . . ?
C2DA C36 C9 117(2) . . ?
C45 C39 C2HA 120.0 . . ?
C39 C45 S2 118.8(8) . . ?
C3HA C45 S2 121.0(8) . . ?
C3HA C45 C39 120.0 . . ?
C45 C3HA C9JA 120.0 . . ?
C0KA C9JA C3HA 120.0 . . ?
C2HA C0KA C9JA 120.0 . . ?
C39 C2HA C1KA 122.8(15) . . ?
C0KA C2HA C39 120.0 . . ?
C0KA C2HA C1KA 117.1(15) . . ?
C10 C40 S10 119.6(18) . . ?
C10 C40 C69 120(2) . . ?
C69 C40 S10 119.9(18) . . ?
C1CA C42 C2CA 124(2) . . ?
C1CA C42 C0CA 120(2) . . ?
C0CA C42 C2CA 116(2) . . ?
C3GA C43 C32 120.0 . . ?
C43 C3GA C4GA 120.0 . . ?
C6OA C4GA C3GA 120.0 . . ?
C4GA C6OA C5GA 120.0 . . ?
C4GA C6OA C4QA 112.9(19) . . ?
C5GA C6OA C4QA 124.8(19) . . ?
C6OA C5GA C32 120.0 . . ?
C43 C32 S11 120.4(12) . . ?
C5GA C32 S11 119.6(12) . . ?
C5GA C32 C43 120.0 . . ?
C19 C46 S15 122.1(18) . . ?
C55 C46 S15 120.9(18) . . ?
C55 C46 C19 117(2) . . ?
C12 C47 C91 122(2) . . ?
C8KA C48 C18 118(3) . . ?
C54 C49 S24 121(2) . . ?
C54 C49 C3EA 117(2) . . ?
C3EA C49 S24 122.3(19) . . ?
C21 C50 C78 119(2) . . ?
C56 C50 C21 119(2) . . ?
C56 C50 C78 123(2) . . ?
C6 C21 C50 119(2) . . ?
C9CA C52 C85 121(3) . . ?
C95 C53 P2 120(2) . . ?
C95 C53 C6GA 118(3) . . ?
C6GA C53 P2 122(2) . . ?
C49 C54 C6EA 122(3) . . ?
C46 C55 C8BA 122(2) . . ?
C94 C56 C50 121(2) . . ?
C7EA C58 S18 123(2) . . ?
C7EA C58 C9EA 119(3) . . ?
C9EA C58 S18 118(2) . . ?
C3OA C59 C97 121(2) . . ?
C81 C60 C17 121(2) . . ?
C26 C61 C91 119(2) . . ?
C4DA C62 S27 118.1(17) . . ?
C5MA C62 S27 122.7(18) . . ?
C5MA C62 C4DA 119(2) . . ?
C10 C66 C2GA 123(2) . . ?
C98 C66 C10 114(2) . . ?
C98 C66 C2GA 124(2) . . ?
C9AA C67 C96 121(3) . . ?
C90 C69 C40 117(2) . . ?
C38 C70 C6AA 120.0 . . ?
C70 C38 P4 119.4(13) . . ?
C70 C38 C4AA 120.0 . . ?
C4AA C38 P4 120.5(13) . . ?
C3NA C4AA C38 120.0 . . ?
C4AA C3NA C5AA 120.0 . . ?
C3NA C5AA C6AA 120.0 . . ?
C5AA C6AA C70 120.0 . . ?
C7 C71 C3BA 120(2) . . ?
C2BA C71 C7 118(2) . . ?
C2BA C71 C3BA 122(2) . . ?
C22 C74 C37 121(2) . . ?
C77 C75 C7AA 118(3) . . ?
C9DA C76 C86 122(3) . . ?
C27 C77 C3QA 120(3) . . ?
C75 C77 C27 127(3) . . ?
C75 C77 C3QA 111(3) . . ?
C0BA C81 C60 126(3) . . ?
C31 C82 C3FA 115(2) . . ?
C0NA C83 P4 117.3(18) . . ?
C0NA C83 C2NA 120.0 . . ?
C2NA C83 P4 122.6(18) . . ?
C1NA C0NA C83 120.0 . . ?
C0NA C1NA C0PA 120.0 . . ?
C1PA C0PA C1NA 120.0 . . ?
C0PA C1PA C2NA 120.0 . . ?
C1PA C2NA C83 120.0 . . ?
C0DA C84 C9 122(2) . . ?
C52 C85 S20 120(2) . . ?
C52 C85 C7CA 119(3) . . ?
C7CA C85 S20 121(2) . . ?
C76 C86 C88 120(3) . . ?
C76 C86 C4KA 126(3) . . ?
C88 C86 C4KA 114(2) . . ?
C86 C88 C35 122(2) . . ?
C1CA C89 C29 122(2) . . ?
C69 C90 C98 115(2) . . ?
C47 C91 C61 119(2) . . ?
C97 C92 C2 121(2) . . ?
C2LA C93 P1 123(3) . . ?
C2LA C93 C5LA 117(3) . . ?
C5LA C93 P1 118(3) . . ?
C56 C94 C23 126(2) . . ?
C8IA C95 C53 120(3) . . ?
C67 C96 C14 118(3) . . ?
C92 C97 C59 121(2) . . ?
C66 C98 C90 130(3) . . ?
C19 C99 C9BA 120(2) . . ?
C3CA C6CA C8MA 126(4) . . ?
C54 C6EA C87 117(3) . . ?
C5EA C6EA C54 118(3) . . ?
C5EA C6EA C87 125(3) . . ?
C62 C4DA C3MA 121(2) . . ?
C2RA C8AA C9AA 114(2) . . ?
C6FA C5FA P2 126(3) . . ?
C5JA C5FA P2 118(3) . . ?
C5JA C5FA C6FA 116(3) . . ?
C7JA C6HA C5HA 123(2) . . ?
C58 C7EA C80 120(3) . . ?
C82 C3FA C4FA 112(3) . . ?
C2FA C3FA C82 121(3) . . ?
C2FA C3FA C4FA 127(3) . . ?
C5HA C4HA C20 116(2) . . ?
C84 C0DA C1DA 119(2) . . ?
C84 C0DA C6MA 123(2) . . ?
C1DA C0DA C6MA 118(2) . . ?
C4NA C7CA C85 122(3) . . ?
C42 C1CA C89 120(2) . . ?
C67 C9AA C8AA 123(3) . . ?
C8CA C9CA C52 115(3) . . ?
C5FA C6FA C7FA 121(3) . . ?
C0DA C1DA C2DA 118(2) . . ?
C58 C9EA C5NA 121(3) . . ?
C5EA C4EA C3EA 121(3) . . ?
C15 C0CA C42 119(2) . . ?
C35 C8DA C9DA 120(2) . . ?
C6CA C3CA S19 121(3) . . ?
C4CA C3CA S19 117(3) . . ?
C4CA C3CA C6CA 122(4) . . ?
C33 C0AA C1AA 116(3) . . ?
C37 C0GA C5OA 123(2) . . ?
C75 C7AA C4 120(2) . . ?
C0GA C37 C74 118(3) . . ?
C49 C3EA C4EA 120(3) . . ?
C1JA C9FA P2 116(3) . . ?
C1JA C9FA C4JA 122(3) . . ?
C4JA C9FA P2 123(3) . . ?
C3KA C2EA C1EA 120.0 . . ?
C2EA C3KA C2KA 120.0 . . ?
C2EA C3KA C8QA 121.9(13) . . ?
C2KA C3KA C8QA 118.1(13) . . ?
C11 C2KA C3KA 120.0 . . ?
C2KA C11 S1 122.0(11) . . ?
C57 C11 S1 118.0(11) . . ?
C57 C11 C2KA 120.0 . . ?
C11 C57 C1EA 120.0 . . ?
C57 C1EA C2EA 120.0 . . ?
C36 C2DA C1DA 125(2) . . ?
C76 C9DA C8DA 119(3) . . ?
C71 C2BA C0OA 121(2) . . ?
C1OA C7BA C34 123(3) . . ?
C2AA C1AA C0AA 117(3) . . ?
C81 C0BA C4OA 116(2) . . ?
C4EA C5EA C6EA 121(3) . . ?
C34 C4BA S13 117.5(17) . . ?
C5BA C4BA S13 123.2(19) . . ?
C5BA C4BA C34 119(2) . . ?
C55 C8BA C3PA 122(2) . . ?
C9BA C8BA C55 120(2) . . ?
C9BA C8BA C3PA 119(2) . . ?
C9MA C3AA C33 118(3) . . ?
C4HA C5HA C6HA 122(2) . . ?
C4BA C5BA C6BA 122(2) . . ?
C8FA C7FA C6FA 119(3) . . ?
C5BA C6BA C2OA 116(2) . . ?
C1OA C6BA C5BA 118(2) . . ?
C1OA C6BA C2OA 126(2) . . ?
C8BA C9BA C99 121(2) . . ?
C7FA C8FA C6JA 123(4) . . ?
C7MA C5CA C4CA 119(4) . . ?
C7MA C5CA C8NA 116(4) . . ?
C8NA C5CA C4CA 124(4) . . ?
C7EA C80 C0FA 119(3) . . ?
C8EA C80 C7EA 120(3) . . ?
C8EA C80 C0FA 121(3) . . ?
C17 C1BA C4OA 125(2) . . ?
C72 C9GA C8GA 120.0 . . ?
C0HA C72 C9GA 120.0 . . ?
C72 C0HA C1HA 120.0 . . ?
C0HA C1HA C8PA 121.9(19) . . ?
C9NA C1HA C0HA 120.0 . . ?
C9NA C1HA C8PA 117.2(19) . . ?
C1HA C9NA C8GA 120.0 . . ?
C9GA C8GA S4 119.9(10) . . ?
C9NA C8GA S4 120.1(10) . . ?
C9NA C8GA C9GA 120.0 . . ?
C9OA C1FA C2FA 116(3) . . ?
C3FA C2FA C1FA 123(3) . . ?
C9CA C8CA C4NA 131(3) . . ?
C3CA C4CA C5CA 117(4) . . ?
C22 C1GA C5OA 116(2) . . ?
C9MA C2AA C1AA 129(4) . . ?
C3MA C3DA C4MA 123(2) . . ?
C5NA C8EA C80 121(3) . . ?
C0JA C6GA C53 122(3) . . ?
C2JA C3JA C2PA 121(3) . . ?
C48 C8KA C7KA 115(3) . . ?
C48 C8KA C7PA 119(3) . . ?
C7KA C8KA C7PA 126(3) . . ?
C4DA C3MA C5DA 117(2) . . ?
C3DA C3MA C4DA 118(2) . . ?
C3DA C3MA C5DA 125(2) . . ?
C2LA C3LA C4LA 120(3) . . ?
C7HA C2IA C1IA 116(3) . . ?
C0BA C4OA C1BA 120(2) . . ?
C3JA C2JA C1JA 114(3) . . ?
C28 C3OA C41 117(2) . . ?
C59 C3OA C28 118(2) . . ?
C59 C3OA C41 124(2) . . ?
C0GA C5OA C1GA 118(2) . . ?
C0GA C5OA C5QA 125(2) . . ?
C1GA C5OA C5QA 117(3) . . ?
C93 C2LA C3LA 122(3) . . ?
C1IA C0IA C9HA 116(3) . . ?
C9FA C1JA C2JA 125(3) . . ?
C7KA C6KA C5KA 110(3) . . ?
C2IA C7HA P1 122(3) . . ?
C2IA C7HA C8HA 123(3) . . ?
C8HA C7HA P1 115(3) . . ?
C9FA C4JA C2PA 116(3) . . ?
C3 C0OA C2BA 123(2) . . ?
C62 C5MA C4MA 120(2) . . ?
C7BA C1OA C6BA 120(2) . . ?
C7CA C4NA C8CA 110(3) . . ?
C7CA C4NA C4PA 112(3) . . ?
C8CA C4NA C4PA 133(3) . . ?
C9PA C5LA C93 125(3) . . ?
C0IA C1IA C2IA 124(3) . . ?
C0MA C9LA C1MA 119(4) . . ?
C0MA C9LA C7QA 132(4) . . ?
C7QA C9LA C1MA 108(3) . . ?
C18 C5KA C6KA 122(3) . . ?
C6KA C7KA C8KA 131(3) . . ?
C24 C1MA C9LA 113(3) . . ?
C5FA C5JA C6JA 126(3) . . ?
C8EA C5NA C9EA 118(3) . . ?
C1FA C9OA C31 122(3) . . ?
C5CA C7MA C8MA 130(4) . . ?
C95 C8IA C9IA 121(3) . . ?
C8HA C9HA C0IA 125(3) . . ?
C7MA C8MA C6CA 104(3) . . ?
C8FA C6JA C5JA 114(3) . . ?
C6HA C7JA C30 115(2) . . ?
C6HA C7JA C8JA 122(2) . . ?
C8JA C7JA C30 122(2) . . ?
C4IA C3IA P1 119.1(15) . . ?
C4IA C3IA C5IA 120.0 . . ?
C5IA C3IA P1 120.9(14) . . ?
C3IA C4IA C6IA 120.0 . . ?
C4IA C6IA C2QA 120.0 . . ?
C7IA C2QA C6IA 120.0 . . ?
C5IA C7IA C2QA 120.0 . . ?
C7IA C5IA C3IA 120.0 . . ?
C8IA C9IA C0JA 122(3) . . ?
C2AA C9MA C3AA 117(3) . . ?
C3DA C4MA C5MA 119(3) . . ?
C9PA C4LA C3LA 122(3) . . ?
C6GA C0JA C9IA 116(3) . . ?
C0RA C6LA C65 120.0 . . ?
C6LA C0RA C7OA 118.4(17) . . ?
C7LA C0RA C7OA 121.6(17) . . ?
C7LA C0RA C6LA 120.0 . . ?
C0RA C7LA C8LA 120.0 . . ?
C7LA C8LA C7GA 120.0 . . ?
C65 C7GA C8LA 120.0 . . ?
C6LA C65 S6 120.3(11) . . ?
C7GA C65 S6 119.7(11) . . ?
C7GA C65 C6LA 120.0 . . ?
C9HA C8HA C7HA 115(3) . . ?
C9LA C0MA C6QA 130(4) . . ?
C24 C2MA C6QA 116(3) . . ?
C4JA C2PA C3JA 122(3) . . ?
C5LA C9PA C4LA 113(3) . . ?
C1QA C0QA C1LA 120.0 . . ?
C73 C1QA C0QA 120.0 . . ?
C1QA C73 S3 116.5(11) . . ?
C1QA C73 C44 120.0 . . ?
C44 C73 S3 123.2(11) . . ?
C73 C44 C0EA 120.0 . . ?
C44 C0EA C1LA 120.0 . . ?
C44 C0EA C1RA 107.1(19) . . ?
C1LA C0EA C1RA 131.1(19) . . ?
C0EA C1LA C0QA 120.0 . . ?
C0MA C6QA C2MA 116(4) . . ?

loop_
_geom_bond_atom_site_label_1
_geom_bond_atom_site_label_2
_geom_bond_distance
_geom_bond_site_symmetry_2
_geom_bond_publ_flag
Ag11 Ag25 2.8476(19) . ?
Ag11 Ag9 2.7552(18) . ?
Ag11 Ag18 2.8957(19) . ?
Ag11 Ag30 2.8640(19) . ?
Ag11 Ag16 2.7977(18) . ?
Ag11 Ag4 2.8265(18) . ?
Ag11 Ag19 2.9885(18) . ?
Ag11 Ag14 2.8515(18) . ?
Ag11 Ag8 2.847(2) . ?
Ag11 Ag7 2.7859(19) . ?
Ag11 Ag13 2.932(2) . ?
Ag11 Ag10 2.963(2) . ?
Ag25 Ag26 2.7595(18) . ?
Ag25 Ag18 2.8701(18) . ?
Ag25 Ag30 2.9128(18) . ?
Ag25 Ag16 2.8710(18) . ?
Ag25 Ag27 2.8082(18) . ?
Ag25 Ag19 2.982(2) . ?
Ag25 Ag14 2.7975(19) . ?
Ag25 Ag28 2.8041(18) . ?
Ag25 Ag24 2.855(2) . ?
Ag25 Ag15 2.898(2) . ?
Ag25 Ag17 3.055(2) . ?
Ag26 Ag30 2.7585(19) . ?
Ag26 Ag27 2.919(2) . ?
Ag26 Ag19 2.805(2) . ?
Ag26 Ag28 2.961(2) . ?
Ag26 Ag24 2.7825(19) . ?
Ag26 Ag29 2.861(2) . ?
Ag26 Ag23 2.825(2) . ?
Ag26 Ag20 2.882(2) . ?
Ag26 Ag22 2.783(2) . ?
Ag26 Ag21 2.936(2) . ?
Ag9 Ag18 2.7995(18) . ?
Ag9 Ag4 2.8966(19) . ?
Ag9 Ag19 2.824(2) . ?
Ag9 Ag8 2.8053(19) . ?
Ag9 Ag7 2.9635(19) . ?
Ag9 Ag2 2.8342(18) . ?
Ag9 Ag5 2.917(2) . ?
Ag9 Ag3 2.872(2) . ?
Ag9 Ag6 2.8415(19) . ?
Ag9 Ag1 2.802(2) . ?
Ag18 Ag27 3.018(2) . ?
Ag18 Ag19 2.9525(18) . ?
Ag18 Ag14 2.9970(19) . ?
Ag18 Ag7 2.971(2) . ?
Ag18 Ag5 3.002(2) . ?
Ag18 Ag6 2.913(2) . ?
Ag18 Ag17 3.233(2) . ?
Ag18 Cu9 2.882(3) . ?
Ag18 Cu8 2.906(3) . ?
Ag30 Ag16 2.9904(19) . ?
Ag30 Ag4 2.980(2) . ?
Ag30 Ag19 2.9773(19) . ?
Ag30 Ag28 2.942(2) . ?
Ag30 Ag29 2.876(2) . ?
Ag30 Ag21 3.052(2) . ?
Ag30 Ag10 3.071(2) . ?
Ag30 Cu14 2.919(3) . ?
Ag30 Cu13 2.861(3) . ?
Ag16 Ag14 2.8178(19) . ?
Ag16 Ag28 3.052(2) . ?
Ag16 Ag13 3.004(2) . ?
Ag16 Ag15 2.975(2) . ?
Ag16 Ag10 3.327(2) . ?
Ag16 Ag12 2.973(2) . ?
Ag16 S12 2.485(4) . ?
Ag4 Ag19 2.8685(19) . ?
Ag4 Ag8 2.959(2) . ?
Ag4 Ag2 2.972(2) . ?
Ag4 Ag3 3.254(2) . ?
Ag4 Ag21 3.373(3) . ?
Ag4 Ag10 3.007(2) . ?
Ag4 Cu12 2.955(3) . ?
Ag4 Cu13 2.989(3) . ?
Ag4 S01A 2.562(4) . ?
Ag27 Ag19 2.8561(19) . ?
Ag27 Ag24 2.985(2) . ?
Ag27 Ag23 3.035(2) . ?
Ag27 Ag20 3.298(2) . ?
Ag27 Ag17 3.100(3) . ?
Ag27 Cu7 2.886(3) . ?
Ag27 Cu8 3.002(3) . ?
Ag27 S27 2.590(5) . ?
Ag19 Ag5 2.935(2) . ?
Ag19 Ag3 2.866(2) . ?
Ag19 Ag20 2.897(2) . ?
Ag19 Ag21 2.946(2) . ?
Ag14 Ag7 3.078(2) . ?
Ag14 Ag13 2.909(2) . ?
Ag14 Ag15 3.007(2) . ?
Ag14 Ag12 2.961(2) . ?
Ag14 S8 2.465(4) . ?
Ag28 Ag24 2.984(2) . ?
Ag28 Ag29 2.841(2) . ?
Ag28 Ag15 3.075(2) . ?
Ag28 Cu14 3.107(3) . ?
Ag28 S14 2.535(4) . ?
Ag8 Ag7 3.021(2) . ?
Ag8 Ag2 2.958(2) . ?
Ag8 Ag10 3.309(2) . ?
Ag8 S2 2.513(5) . ?
Ag8 S4 2.547(5) . ?
Ag7 Ag13 3.043(2) . ?
Ag7 Ag6 2.850(2) . ?
Ag7 Cu9 3.109(3) . ?
Ag7 S5 2.535(5) . ?
Ag2 Ag3 3.082(2) . ?
Ag2 Ag1 3.072(2) . ?
Ag2 Cu11 2.917(3) . ?
Ag2 Cu12 2.837(3) . ?
Ag2 Cu10 2.961(3) . ?
Ag2 S2 2.665(5) . ?
Ag2 S24 2.596(5) . ?
Ag24 Ag23 2.985(2) . ?
Ag24 S11 2.543(5) . ?
Ag24 S16 2.527(6) . ?
Ag13 Ag12 3.057(3) . ?
Ag13 S7 2.520(5) . ?
Ag13 S4 2.521(5) . ?
Ag29 Ag22 3.267(2) . ?
Ag29 Cu14 3.008(3) . ?
Ag29 S15 2.583(5) . ?
Ag29 S17 2.609(6) . ?
Ag29 S18 2.808(6) . ?
Ag23 Ag20 3.017(2) . ?
Ag23 Ag22 3.072(2) . ?
Ag23 Cu7 2.822(3) . ?
Ag23 Cu5 2.962(3) . ?
Ag23 Cu6 2.964(3) . ?
Ag23 S28 2.570(5) . ?
Ag23 S16 2.599(5) . ?
Ag5 Ag3 2.799(2) . ?
Ag5 Ag6 3.374(3) . ?
Ag5 Ag1 3.026(2) . ?
Ag5 Cu8 2.914(3) . ?
Ag5 S23 2.693(5) . ?
Ag5 S26 2.517(6) . ?
Ag3 Ag1 2.843(2) . ?
Ag3 Cu12 2.876(3) . ?
Ag3 S22 2.503(6) . ?
Ag3 S25 2.935(6) . ?
Ag6 Ag1 3.336(2) . ?
Ag6 Cu9 3.097(3) . ?
Ag6 S6 2.587(5) . ?
Ag6 S3 2.578(5) . ?
Ag6 S26 2.782(6) . ?
Ag20 Ag22 2.862(2) . ?
Ag20 Ag21 2.779(2) . ?
Ag20 Cu7 2.904(3) . ?
Ag20 S23 2.511(5) . ?
Ag20 S20 2.962(6) . ?
Ag15 Ag12 3.277(3) . ?
Ag15 S10 2.489(5) . ?
Ag15 S11 2.500(5) . ?
Ag22 Ag21 2.961(3) . ?
Ag22 Cu5 2.930(3) . ?
Ag22 Cu6 2.928(3) . ?
Ag22 S17 2.520(6) . ?
Ag22 S20 2.542(6) . ?
Ag21 Cu13 2.887(3) . ?
Ag21 S22 2.655(6) . ?
Ag21 S18 2.495(6) . ?
Ag1 Cu11 2.981(3) . ?
Ag1 Cu10 2.945(3) . ?
Ag1 S25 2.513(5) . ?
Ag1 S3 2.489(6) . ?
Ag10 S13 2.425(6) . ?
Ag10 S4 2.421(6) . ?
Ag17 S11 2.411(6) . ?
Ag17 S9 2.424(6) . ?
Ag12 S10 2.291(6) . ?
Ag12 S7 2.318(6) . ?
Cu3 S12 2.388(5) . ?
Cu3 S14 2.362(5) . ?
Cu3 S10 2.431(5) . ?
Cu3 P3 2.234(5) . ?
Cu7 S28 2.255(6) . ?
Cu7 S27 2.289(6) . ?
Cu7 S23 2.314(6) . ?
Cu11 Cu10 2.833(4) . ?
Cu11 S2 2.265(5) . ?
Cu11 S1 2.241(5) . ?
Cu11 S3 2.307(5) . ?
Cu14 S12 2.310(5) . ?
Cu14 S15 2.262(6) . ?
Cu14 S13 2.302(6) . ?
Cu12 S01A 2.277(5) . ?
Cu12 S24 2.229(6) . ?
Cu12 S22 2.280(6) . ?
Cu9 S8 2.310(5) . ?
Cu9 S6 2.267(6) . ?
Cu9 S9 2.303(6) . ?
Cu4 S14 2.323(5) . ?
Cu4 S15 2.271(6) . ?
Cu4 P4 2.215(7) . ?
Cu13 S01A 2.272(6) . ?
Cu13 S13 2.294(6) . ?
Cu13 S18 2.279(7) . ?
Cu10 S24 2.417(5) . ?
Cu10 S25 2.297(6) . ?
Cu10 S1 2.233(7) . ?
Cu2 S8 2.384(5) . ?
Cu2 S5 2.369(5) . ?
Cu2 S7 2.447(5) . ?
Cu2 P2 2.245(6) . ?
Cu8 S27 2.250(6) . ?
Cu8 S26 2.257(6) . ?
Cu8 S9 2.321(6) . ?
Cu1 S5 2.312(5) . ?
Cu1 S6 2.272(6) . ?
Cu1 P1 2.232(7) . ?
Cu5 Cu6 2.851(4) . ?
Cu5 S17 2.311(6) . ?
Cu5 S16 2.304(6) . ?
Cu5 S19 2.225(7) . ?
Cu6 S28 2.423(6) . ?
Cu6 S20 2.255(7) . ?
Cu6 S19 2.242(7) . ?
S12 C8 1.80(2) . ?
S01A C2 1.79(2) . ?
S14 C5 1.81(2) . ?
S10 C40 1.80(2) . ?
S8 C22 1.81(2) . ?
S5 C20 1.79(2) . ?
S15 C46 1.79(2) . ?
S2 C45 1.815(12) . ?
S24 C49 1.79(2) . ?
P3 C17 1.78(2) . ?
P3 C2RA 1.87(2) . ?
P3 C25 1.91(2) . ?
S22 C79 1.800(15) . ?
S7 C31 1.80(2) . ?
S28 C6 1.81(2) . ?
S27 C62 1.75(2) . ?
S23 C18 1.79(3) . ?
S6 C65 1.763(12) . ?
S13 C4BA 1.77(2) . ?
S17 C15 1.77(2) . ?
S11 C32 1.786(14) . ?
S16 C9 1.79(2) . ?
S4 C8GA 1.792(12) . ?
S25 C35 1.73(3) . ?
S1 C11 1.794(12) . ?
S3 C73 1.784(12) . ?
S26 C16 1.740(13) . ?
S9 C24 1.81(3) . ?
S20 C85 1.79(3) . ?
S18 C58 1.76(3) . ?
P2 C53 1.81(3) . ?
P2 C5FA 1.77(3) . ?
P2 C9FA 1.86(3) . ?
S19 C3CA 1.83(3) . ?
P4 C33 1.72(3) . ?
P4 C38 1.845(16) . ?
P4 C83 1.834(19) . ?
P1 C93 1.89(3) . ?
P1 C7HA 1.91(3) . ?
P1 C3IA 1.847(17) . ?
C2 C28 1.44(2) . ?
C2 C92 1.35(3) . ?
C3 C8 1.42(3) . ?
C3 C0OA 1.30(3) . ?
C4 C5 1.40(3) . ?
C4 C7AA 1.48(3) . ?
C5 C27 1.39(3) . ?
C6 C23 1.44(3) . ?
C6 C21 1.39(3) . ?
C7 C8 1.38(2) . ?
C7 C71 1.36(3) . ?
C9 C36 1.38(3) . ?
C9 C84 1.44(3) . ?
C10 C40 1.36(3) . ?
C10 C66 1.36(3) . ?
C12 C25 1.36(3) . ?
C12 C47 1.33(3) . ?
C13 C79 1.3900 . ?
C13 C6NA 1.3900 . ?
C79 C6PA 1.3900 . ?
C6PA C5PA 1.3900 . ?
C5PA C8OA 1.3900 . ?
C8OA C6NA 1.3900 . ?
C6NA C7NA 1.45(3) . ?
C14 C2RA 1.34(3) . ?
C14 C96 1.38(3) . ?
C15 C29 1.42(3) . ?
C15 C0CA 1.39(3) . ?
C9QA C16 1.3900 . ?
C9QA C0LA 1.3900 . ?
C16 C64 1.3900 . ?
C64 C6DA 1.3900 . ?
C6DA C7DA 1.3900 . ?
C6DA C9KA 1.54(3) . ?
C7DA C0LA 1.3900 . ?
C17 C60 1.40(3) . ?
C17 C1BA 1.37(3) . ?
C18 C48 1.42(3) . ?
C18 C5KA 1.31(3) . ?
C19 C46 1.38(3) . ?
C19 C99 1.36(3) . ?
C20 C30 1.36(3) . ?
C20 C4HA 1.41(3) . ?
C2RA C8AA 1.38(3) . ?
C22 C74 1.33(3) . ?
C22 C1GA 1.38(3) . ?
C23 C94 1.44(3) . ?
C24 C1MA 1.37(4) . ?
C24 C2MA 1.41(4) . ?
C25 C26 1.36(3) . ?
C26 C61 1.36(3) . ?
C27 C77 1.36(3) . ?
C28 C3OA 1.40(3) . ?
C29 C89 1.37(3) . ?
C30 C7JA 1.48(3) . ?
C31 C82 1.37(3) . ?
C31 C9OA 1.38(3) . ?
C33 C0AA 1.42(4) . ?
C33 C3AA 1.49(4) . ?
C34 C7BA 1.37(3) . ?
C34 C4BA 1.45(3) . ?
C35 C88 1.40(3) . ?
C35 C8DA 1.42(3) . ?
C36 C2DA 1.33(3) . ?
C39 C45 1.3900 . ?
C39 C2HA 1.3900 . ?
C45 C3HA 1.3900 . ?
C3HA C9JA 1.3900 . ?
C9JA C0KA 1.3900 . ?
C0KA C2HA 1.3900 . ?
C2HA C1KA 1.49(3) . ?
C40 C69 1.44(3) . ?
C42 C1CA 1.35(3) . ?
C42 C2CA 1.58(3) . ?
C42 C0CA 1.47(3) . ?
C43 C3GA 1.3900 . ?
C43 C32 1.3900 . ?
C3GA C4GA 1.3900 . ?
C4GA C6OA 1.3900 . ?
C6OA C5GA 1.3900 . ?
C6OA C4QA 1.54(3) . ?
C5GA C32 1.3900 . ?
C46 C55 1.35(3) . ?
C47 C91 1.38(3) . ?
C48 C8KA 1.36(4) . ?
C49 C54 1.36(3) . ?
C49 C3EA 1.38(3) . ?
C50 C21 1.40(3) . ?
C50 C56 1.39(3) . ?
C50 C78 1.48(3) . ?
C52 C85 1.42(4) . ?
C52 C9CA 1.40(4) . ?
C53 C95 1.40(4) . ?
C53 C6GA 1.44(4) . ?
C54 C6EA 1.39(3) . ?
C55 C8BA 1.40(3) . ?
C56 C94 1.33(3) . ?
C58 C7EA 1.37(3) . ?
C58 C9EA 1.39(3) . ?
C59 C97 1.39(3) . ?
C59 C3OA 1.37(3) . ?
C60 C81 1.39(3) . ?
C61 C91 1.39(3) . ?
C62 C4DA 1.41(3) . ?
C62 C5MA 1.39(3) . ?
C66 C98 1.29(3) . ?
C66 C2GA 1.49(3) . ?
C67 C96 1.32(3) . ?
C67 C9AA 1.30(3) . ?
C69 C90 1.39(3) . ?
C70 C38 1.3900 . ?
C70 C6AA 1.3900 . ?
C38 C4AA 1.3900 . ?
C4AA C3NA 1.3900 . ?
C3NA C5AA 1.3900 . ?
C5AA C6AA 1.3900 . ?
C71 C3BA 1.53(3) . ?
C71 C2BA 1.33(3) . ?
C74 C37 1.42(3) . ?
C75 C77 1.29(3) . ?
C75 C7AA 1.37(3) . ?
C76 C86 1.36(3) . ?
C76 C9DA 1.29(3) . ?
C77 C3QA 1.55(4) . ?
C81 C0BA 1.28(3) . ?
C82 C3FA 1.48(3) . ?
C83 C0NA 1.3900 . ?
C83 C2NA 1.3900 . ?
C0NA C1NA 1.3900 . ?
C1NA C0PA 1.3900 . ?
C0PA C1PA 1.3900 . ?
C1PA C2NA 1.3900 . ?
C84 C0DA 1.34(3) . ?
C85 C7CA 1.44(4) . ?
C86 C88 1.39(3) . ?
C86 C4KA 1.55(3) . ?
C89 C1CA 1.37(3) . ?
C90 C98 1.43(3) . ?
C92 C97 1.33(3) . ?
C93 C2LA 1.29(4) . ?
C93 C5LA 1.41(4) . ?
C95 C8IA 1.35(3) . ?
C99 C9BA 1.37(3) . ?
C6CA C3CA 1.30(4) . ?
C6CA C8MA 1.51(4) . ?
C6EA C5EA 1.38(4) . ?
C6EA C87 1.62(4) . ?
C4DA C3MA 1.44(3) . ?
C8AA C9AA 1.42(3) . ?
C5FA C6FA 1.35(4) . ?
C5FA C5JA 1.22(4) . ?
C6HA C5HA 1.41(3) . ?
C6HA C7JA 1.39(3) . ?
C7EA C80 1.44(4) . ?
C3FA C4FA 1.49(4) . ?
C3FA C2FA 1.28(4) . ?
C4HA C5HA 1.38(3) . ?
C0DA C1DA 1.38(3) . ?
C0DA C6MA 1.46(3) . ?
C7CA C4NA 1.43(4) . ?
C9CA C8CA 1.34(4) . ?
C6FA C7FA 1.50(4) . ?
C1DA C2DA 1.38(3) . ?
C9EA C5NA 1.47(4) . ?
C4EA C3EA 1.39(3) . ?
C4EA C5EA 1.31(3) . ?
C8DA C9DA 1.44(3) . ?
C3CA C4CA 1.28(4) . ?
C5DA C3MA 1.57(3) . ?
C0AA C1AA 1.46(4) . ?
C0GA C37 1.34(3) . ?
C0GA C5OA 1.43(3) . ?
C41 C3OA 1.55(3) . ?
C9FA C1JA 1.25(4) . ?
C9FA C4JA 1.36(4) . ?
C2EA C3KA 1.3900 . ?
C2EA C1EA 1.3900 . ?
C3KA C2KA 1.3900 . ?
C3KA C8QA 1.488(8) . ?
C2KA C11 1.3900 . ?
C11 C57 1.3900 . ?
C57 C1EA 1.3900 . ?
C2BA C0OA 1.40(3) . ?
C7BA C1OA 1.32(3) . ?
C1AA C2AA 1.44(4) . ?
C0BA C4OA 1.37(3) . ?
C4BA C5BA 1.29(3) . ?
C8BA C9BA 1.29(3) . ?
C8BA C3PA 1.52(3) . ?
C3AA C9MA 1.46(4) . ?
C5BA C6BA 1.43(3) . ?
C7FA C8FA 1.24(4) . ?
C6BA C2OA 1.55(3) . ?
C6BA C1OA 1.40(3) . ?
C8FA C6JA 1.33(4) . ?
C5CA C4CA 1.46(5) . ?
C5CA C7MA 1.20(4) . ?
C5CA C8NA 1.41(4) . ?
C80 C0FA 1.52(4) . ?
C80 C8EA 1.41(4) . ?
C1BA C4OA 1.38(3) . ?
C9GA C72 1.3900 . ?
C9GA C8GA 1.3900 . ?
C72 C0HA 1.3900 . ?
C0HA C1HA 1.3900 . ?
C1HA C9NA 1.3900 . ?
C1HA C8PA 1.39(4) . ?
C9NA C8GA 1.3900 . ?
C1FA C2FA 1.44(4) . ?
C1FA C9OA 1.36(3) . ?
C8CA C4NA 1.46(4) . ?
C1GA C5OA 1.47(3) . ?
C2AA C9MA 1.27(4) . ?
C3DA C3MA 1.35(3) . ?
C3DA C4MA 1.40(3) . ?
C8EA C5NA 1.33(4) . ?
C6GA C0JA 1.38(4) . ?
C3JA C2JA 1.31(4) . ?
C3JA C2PA 1.40(4) . ?
C8KA C7KA 1.39(4) . ?
C8KA C7PA 1.49(4) . ?
C3LA C2LA 1.29(4) . ?
C3LA C4LA 1.41(4) . ?
C2IA C7HA 1.38(4) . ?
C2IA C1IA 1.45(4) . ?
C2JA C1JA 1.50(4) . ?
C5OA C5QA 1.56(4) . ?
C0IA C1IA 1.31(4) . ?
C0IA C9HA 1.41(4) . ?
C6KA C5KA 1.46(4) . ?
C6KA C7KA 1.35(4) . ?
C7HA C8HA 1.40(4) . ?
C4JA C2PA 1.40(4) . ?
C5MA C4MA 1.42(3) . ?
C4NA C4PA 1.64(4) . ?
C5LA C9PA 1.33(4) . ?
C9LA C1MA 1.57(4) . ?
C9LA C0MA 1.25(4) . ?
C9LA C7QA 1.41(4) . ?
C5JA C6JA 1.55(4) . ?
C7MA C8MA 1.45(4) . ?
C8JA C7JA 1.48(3) . ?
C8IA C9IA 1.39(4) . ?
C9HA C8HA 1.39(4) . ?
C7OA C0RA 1.56(3) . ?
C3IA C4IA 1.3900 . ?
C3IA C5IA 1.3900 . ?
C4IA C6IA 1.3900 . ?
C6IA C2QA 1.3900 . ?
C2QA C7IA 1.3900 . ?
C7IA C5IA 1.3900 . ?
C9IA C0JA 1.40(4) . ?
C4LA C9PA 1.37(4) . ?
C6LA C0RA 1.3900 . ?
C6LA C65 1.3900 . ?
C0RA C7LA 1.3900 . ?
C7LA C8LA 1.3900 . ?
C8LA C7GA 1.3900 . ?
C7GA C65 1.3900 . ?
C0MA C6QA 1.26(4) . ?
C2MA C6QA 1.54(4) . ?
C0QA C1QA 1.3900 . ?
C0QA C1LA 1.3900 . ?
C1QA C73 1.3900 . ?
C73 C44 1.3900 . ?
C44 C0EA 1.3900 . ?
C0EA C1LA 1.3900 . ?
C0EA C1RA 1.40(3) . ?

loop_
_smtbx_masks_void_nr
_smtbx_masks_void_average_x
_smtbx_masks_void_average_y
_smtbx_masks_void_average_z
_smtbx_masks_void_volume
_smtbx_masks_void_count_electrons
_smtbx_masks_void_content
1 0.000 0.000 0.000 731.4 81.6 ?
2 0.000 0.000 0.500 1073.6 207.8 ?
3 0.167 0.215 0.728 29.2 11.3 ?
4 0.335 0.676 0.873 74.2 16.2 ?
5 0.397 0.258 0.408 24.4 0.0 ?
6 0.416 0.625 0.548 9.2 0.0 ?
7 0.603 0.742 0.592 24.4 0.0 ?
8 0.584 0.375 0.452 9.2 0.0 ?
9 0.665 0.324 0.127 74.2 14.8 ?
10 0.833 0.785 0.272 29.2 11.1 ?
